data_4065776
loop_
_publ_author_name
'Gurubasavaraj, Prabhuodeyara M.'
'Nomura, Kotohiro'

_publ_section_title
;
 Hetero-bimetallic Complexes of Titanatranes with Aluminum Alkyls:
 Synthesis, Structural Analysis, and Their Use in Catalysis for Ethylene
 Polymerization
;
_journal_issue 16
_journal_name_full Organometallics
_journal_page_first 3500
_journal_paper_doi 10.1021/om100119g
_journal_volume 29
_journal_year 2010
_chemical_formula_moiety '2(C51 H82 Al N O4 Ti), C7 H8, C5.20, C7, 1.8(C) '
_chemical_formula_sum 'C123 H172 Al2 N2 O8 Ti2'
_chemical_formula_weight 1956.48
_space_group_IT_number 2
_symmetry_cell_setting triclinic
_symmetry_Int_Tables_number 2
_symmetry_space_group_name_Hall '-P 1'
_symmetry_space_group_name_H-M 'P -1'
_cell_angle_alpha 78.8979(17)
_cell_angle_beta 81.5674(19)
_cell_angle_gamma 89.0994(17)
_cell_formula_units_Z 2
_cell_length_a 14.8862(8)
_cell_length_b 19.0190(10)
_cell_length_c 21.2587(11)
_cell_measurement_reflns_used 31745
_cell_measurement_temperature 113.1
_cell_measurement_theta_max 25.3
_cell_measurement_theta_min 3.0
_cell_volume 5841.8(5)
_computing_cell_refinement PROCESS-AUTO
_computing_data_collection PROCESS-AUTO
_computing_data_reduction CrystalStructure
_computing_publication_material 'CrystalStructure 3.8'
_computing_structure_refinement CRYSTALS
_computing_structure_solution SHELXS97
_diffrn_ambient_temperature 113.1
_diffrn_detector_area_resol_mean 10.00
_diffrn_measured_fraction_theta_full 0.979
_diffrn_measured_fraction_theta_max 0.979
_diffrn_measurement_device_type 'Rigaku RAXIS-RAPID'
_diffrn_measurement_method \w
_diffrn_radiation_type 'Mo K\a'
_diffrn_radiation_wavelength 0.71075
_diffrn_reflns_av_R_equivalents 0.039
_diffrn_reflns_limit_h_max 17
_diffrn_reflns_limit_h_min -17
_diffrn_reflns_limit_k_max 22
_diffrn_reflns_limit_k_min -22
_diffrn_reflns_limit_l_max 25
_diffrn_reflns_limit_l_min -25
_diffrn_reflns_number 48695
_diffrn_reflns_theta_full 25.35
_diffrn_reflns_theta_max 25.35
_exptl_absorpt_coefficient_mu 0.205
_exptl_absorpt_correction_T_max 0.970
_exptl_absorpt_correction_T_min 0.686
_exptl_absorpt_correction_type multi-scan
_exptl_absorpt_process_details
;
    Higashi, T. (1995). Program for Absorption Correction.
    Rigaku Corporation, Tokyo, Japan.
;
_exptl_crystal_colour orange
_exptl_crystal_density_diffrn 1.112
_exptl_crystal_density_method 'not measured'
_exptl_crystal_description block
_exptl_crystal_F_000 2116.00
_exptl_crystal_size_max 0.25
_exptl_crystal_size_mid 0.20
_exptl_crystal_size_min 0.15
_refine_diff_density_max 0.87
_refine_diff_density_min -0.51
_refine_ls_extinction_method none
_refine_ls_goodness_of_fit_ref 1.001
_refine_ls_hydrogen_treatment refall
_refine_ls_number_parameters 1392
_refine_ls_number_reflns 16104
_refine_ls_R_factor_gt 0.0501
_refine_ls_shift/su_max 0.0000
_refine_ls_structure_factor_coef F
_refine_ls_weighting_details 'w = 1/[0.0053Fo^2^ + 1.0000\s(Fo^2^)]'
_refine_ls_weighting_scheme calc
_refine_ls_wR_factor_ref 0.0923
_reflns_number_gt 14988
_reflns_number_total 20916
_reflns_threshold_expression F^2^>2.0\s(F^2^)
_cod_data_source_file om100119g_si_002.cif
_cod_data_source_block '_G-tBuTi-Al-Me'
_cod_original_formula_sum 'C123 H172 Al2 N2 O8 Ti2 '
_cod_database_code 4065776

loop_
_symmetry_equiv_pos_site_id
_symmetry_equiv_pos_as_xyz
1 +X,+Y,+Z
2 -X,-Y,-Z

loop_
_atom_site_label
_atom_site_type_symbol
_atom_site_fract_x
_atom_site_fract_y
_atom_site_fract_z
_atom_site_U_iso_or_equiv
_atom_site_adp_type
_atom_site_occupancy
_atom_site_symmetry_multiplicity
_atom_site_calc_flag
_atom_site_refinement_flags
Ti(1) Ti 1.02023(3) 0.28009(3) 0.24031(2) 0.01635(13) Uani 1.00 1 d .
Ti(2) Ti 0.48377(3) 0.32494(3) 0.77933(2) 0.01763(14) Uani 1.00 1 d .
Al(1) Al 1.03527(6) 0.27016(5) 0.09702(4) 0.0218(2) Uani 1.00 1 d .
Al(2) Al 0.45622(6) 0.29456(5) 0.92808(4) 0.0233(2) Uani 1.00 1 d .
O(1) O 1.09353(13) 0.23732(10) 0.16653(9) 0.0200(5) Uani 1.00 1 d .
O(2) O 0.95228(13) 0.30064(10) 0.15921(9) 0.0181(5) Uani 1.00 1 d .
O(3) O 1.08589(13) 0.22665(10) 0.29820(9) 0.0187(5) Uani 1.00 1 d .
O(4) O 0.92864(13) 0.31266(10) 0.29380(9) 0.0186(5) Uani 1.00 1 d .
O(5) O 0.40415(13) 0.27154(11) 0.86225(10) 0.0230(5) Uani 1.00 1 d .
O(6) O 0.54509(13) 0.33348(10) 0.86060(9) 0.0193(5) Uani 1.00 1 d .
O(7) O 0.42084(13) 0.27867(10) 0.73167(10) 0.0207(5) Uani 1.00 1 d .
O(8) O 0.57806(13) 0.36539(10) 0.71920(9) 0.0207(5) Uani 1.00 1 d .
N(1) N 0.92850(15) 0.17410(12) 0.26892(11) 0.0160(6) Uani 1.00 1 d .
N(2) N 0.57736(15) 0.22188(12) 0.77789(11) 0.0174(6) Uani 1.00 1 d .
C(1) C 1.0943(2) 0.37777(16) 0.21794(15) 0.0259(8) Uani 1.00 1 d .
C(2) C 1.1067(2) 0.34571(18) 0.03559(15) 0.0321(9) Uani 1.00 1 d .
C(3) C 0.9841(2) 0.19789(19) 0.05792(17) 0.0368(10) Uani 1.00 1 d .
C(4) C 0.8665(2) 0.17202(15) 0.22037(14) 0.0193(7) Uani 1.00 1 d .
C(5) C 0.81358(19) 0.23900(15) 0.20317(14) 0.0194(7) Uani 1.00 1 d .
C(6) C 0.7197(2) 0.23803(15) 0.21956(14) 0.0221(8) Uani 1.00 1 d .
C(7) C 0.6682(2) 0.29750(15) 0.20008(15) 0.0231(8) Uani 1.00 1 d .
C(8) C 0.7143(2) 0.35748(16) 0.16168(15) 0.0226(8) Uani 1.00 1 d .
C(9) C 0.8086(2) 0.36246(15) 0.14337(14) 0.0200(7) Uani 1.00 1 d .
C(10) C 0.85739(19) 0.30165(15) 0.16782(13) 0.0185(7) Uani 1.00 1 d .
C(11) C 0.5657(2) 0.29930(17) 0.21901(18) 0.0318(9) Uani 1.00 1 d .
C(12) C 0.5302(2) 0.23040(18) 0.2662(2) 0.0481(11) Uani 1.00 1 d .
C(13) C 0.5185(2) 0.3080(2) 0.1584(2) 0.0498(12) Uani 1.00 1 d .
C(14) C 0.5414(2) 0.36292(18) 0.2527(2) 0.0419(10) Uani 1.00 1 d .
C(15) C 0.8498(2) 0.42774(16) 0.09379(15) 0.0234(8) Uani 1.00 1 d .
C(16) C 0.7827(2) 0.48988(16) 0.08614(16) 0.0311(9) Uani 1.00 1 d .
C(17) C 0.8703(2) 0.40320(17) 0.02839(15) 0.0287(8) Uani 1.00 1 d .
C(18) C 0.9372(2) 0.45883(16) 0.10871(15) 0.0266(8) Uani 1.00 1 d .
C(19) C 0.98921(19) 0.11167(14) 0.26874(14) 0.0176(7) Uani 1.00 1 d .
C(20) C 1.05216(19) 0.10170(15) 0.31951(13) 0.0173(7) Uani 1.00 1 d .
C(21) C 1.06348(19) 0.03401(15) 0.35486(14) 0.0196(7) Uani 1.00 1 d .
C(22) C 1.1217(2) 0.02139(15) 0.40087(14) 0.0201(7) Uani 1.00 1 d .
C(23) C 1.1708(2) 0.07938(15) 0.40966(14) 0.0216(7) Uani 1.00 1 d .
C(24) C 1.1624(2) 0.14943(15) 0.37578(14) 0.0197(7) Uani 1.00 1 d .
C(25) C 1.10085(19) 0.16002(14) 0.33060(14) 0.0174(7) Uani 1.00 1 d .
C(26) C 1.1343(2) -0.05538(15) 0.43849(15) 0.0248(8) Uani 1.00 1 d .
C(27) C 1.0414(2) -0.09236(17) 0.46350(17) 0.0349(9) Uani 1.00 1 d .
C(28) C 1.1830(2) -0.05586(18) 0.49656(18) 0.0435(11) Uani 1.00 1 d .
C(29) C 1.1905(2) -0.09752(17) 0.39282(17) 0.0346(9) Uani 1.00 1 d .
C(30) C 1.2167(2) 0.21156(16) 0.38863(14) 0.0222(8) Uani 1.00 1 d .
C(31) C 1.2664(2) 0.25573(17) 0.32527(15) 0.0270(8) Uani 1.00 1 d .
C(32) C 1.1505(2) 0.25958(16) 0.42377(16) 0.0275(8) Uani 1.00 1 d .
C(33) C 1.2904(2) 0.18458(17) 0.43118(16) 0.0307(9) Uani 1.00 1 d .
C(34) C 0.8764(2) 0.16706(15) 0.33551(14) 0.0193(7) Uani 1.00 1 d .
C(35) C 0.81809(19) 0.22818(14) 0.35194(13) 0.0172(7) Uani 1.00 1 d .
C(36) C 0.7353(2) 0.21254(15) 0.39233(14) 0.0201(7) Uani 1.00 1 d .
C(37) C 0.6852(2) 0.26450(16) 0.41899(14) 0.0230(8) Uani 1.00 1 d .
C(38) C 0.7205(2) 0.33464(15) 0.40240(14) 0.0221(8) Uani 1.00 1 d .
C(39) C 0.8015(2) 0.35430(15) 0.36127(14) 0.0203(7) Uani 1.00 1 d .
C(40) C 0.84963(19) 0.29940(15) 0.33522(14) 0.0191(7) Uani 1.00 1 d .
C(41) C 0.5972(2) 0.24896(16) 0.46702(16) 0.0264(8) Uani 1.00 1 d .
C(42) C 0.5644(2) 0.17130(18) 0.4738(2) 0.0443(11) Uani 1.00 1 d .
C(43) C 0.5210(2) 0.29813(18) 0.44469(17) 0.0347(9) Uani 1.00 1 d .
C(44) C 0.6143(2) 0.2606(2) 0.53337(16) 0.0384(10) Uani 1.00 1 d .
C(45) C 0.8349(2) 0.43255(15) 0.34440(15) 0.0243(8) Uani 1.00 1 d .
C(46) C 0.7766(2) 0.48013(17) 0.38508(19) 0.0417(10) Uani 1.00 1 d .
C(47) C 0.9331(2) 0.43915(17) 0.35652(16) 0.0312(9) Uani 1.00 1 d .
C(48) C 0.8277(2) 0.46073(16) 0.27276(16) 0.0318(9) Uani 1.00 1 d .
C(49) C 1.1824(2) 0.20587(16) 0.16429(15) 0.0239(8) Uani 1.00 1 d .
C(50) C 1.2569(2) 0.26200(19) 0.14913(17) 0.0334(9) Uani 1.00 1 d .
C(51) C 1.1925(2) 0.15584(18) 0.11544(16) 0.0341(9) Uani 1.00 1 d .
C(52) C 0.4083(2) 0.42044(16) 0.77706(16) 0.0279(8) Uani 1.00 1 d .
C(53) C 0.3825(2) 0.36402(19) 0.97016(16) 0.0348(9) Uani 1.00 1 d .
C(54) C 0.4993(2) 0.21355(19) 0.98771(16) 0.0373(10) Uani 1.00 1 d .
C(55) C 0.6323(2) 0.21150(15) 0.83198(14) 0.0200(7) Uani 1.00 1 d .
C(56) C 0.68501(19) 0.27659(14) 0.83713(13) 0.0173(7) Uani 1.00 1 d .
C(57) C 0.7791(2) 0.27570(15) 0.82689(14) 0.0201(7) Uani 1.00 1 d .
C(58) C 0.8300(2) 0.33265(15) 0.83496(14) 0.0198(7) Uani 1.00 1 d .
C(59) C 0.7825(2) 0.38917(15) 0.85683(14) 0.0192(7) Uani 1.00 1 d .
C(60) C 0.6878(2) 0.39290(15) 0.86922(14) 0.0196(7) Uani 1.00 1 d .
C(61) C 0.63978(19) 0.33506(15) 0.85619(14) 0.0193(7) Uani 1.00 1 d .
C(62) C 0.9341(2) 0.33600(16) 0.81953(15) 0.0239(8) Uani 1.00 1 d .
C(63) C 0.9754(2) 0.3547(2) 0.87646(18) 0.0377(10) Uani 1.00 1 d .
C(64) C 0.9740(2) 0.26499(18) 0.80621(17) 0.0318(9) Uani 1.00 1 d .
C(65) C 0.9603(2) 0.39447(19) 0.75874(17) 0.0372(10) Uani 1.00 1 d .
C(66) C 0.6431(2) 0.45216(16) 0.90324(14) 0.0236(8) Uani 1.00 1 d .
C(67) C 0.6128(2) 0.41730(18) 0.97450(15) 0.0287(8) Uani 1.00 1 d .
C(68) C 0.7110(2) 0.51287(17) 0.90238(17) 0.0307(9) Uani 1.00 1 d .
C(69) C 0.5623(2) 0.48824(17) 0.87419(16) 0.0300(9) Uani 1.00 1 d .
C(70) C 0.5154(2) 0.15824(14) 0.78835(14) 0.0193(7) Uani 1.00 1 d .
C(71) C 0.46164(19) 0.15737(15) 0.73347(14) 0.0192(7) Uani 1.00 1 d .
C(72) C 0.4586(2) 0.09583(15) 0.70800(14) 0.0200(7) Uani 1.00 1 d .
C(73) C 0.4102(2) 0.09180(15) 0.65829(14) 0.0218(7) Uani 1.00 1 d .
C(74) C 0.3635(2) 0.15368(15) 0.63345(14) 0.0211(7) Uani 1.00 1 d .
C(75) C 0.36305(19) 0.21704(15) 0.65733(14) 0.0192(7) Uani 1.00 1 d .
C(76) C 0.4143(2) 0.21805(15) 0.70730(14) 0.0205(7) Uani 1.00 1 d .
C(77) C 0.4095(2) 0.02198(15) 0.63134(15) 0.0260(8) Uani 1.00 1 d .
C(78) C 0.3650(2) -0.03807(17) 0.68537(18) 0.0388(10) Uani 1.00 1 d .
C(79) C 0.5070(2) 0.00018(17) 0.60985(17) 0.0331(9) Uani 1.00 1 d .
C(80) C 0.3566(2) 0.02893(17) 0.57380(17) 0.0364(10) Uani 1.00 1 d .
C(81) C 0.3074(2) 0.28202(16) 0.63107(15) 0.0225(8) Uani 1.00 1 d .
C(82) C 0.3698(2) 0.34816(16) 0.60409(15) 0.0270(8) Uani 1.00 1 d .
C(83) C 0.2581(2) 0.26898(17) 0.57655(16) 0.0298(9) Uani 1.00 1 d .
C(84) C 0.2348(2) 0.29874(18) 0.68596(16) 0.0311(9) Uani 1.00 1 d .
C(85) C 0.6365(2) 0.22417(15) 0.71478(14) 0.0194(7) Uani 1.00 1 d .
C(86) C 0.6958(2) 0.29011(14) 0.68664(14) 0.0182(7) Uani 1.00 1 d .
C(87) C 0.7812(2) 0.28088(15) 0.65412(14) 0.0199(7) Uani 1.00 1 d .
C(88) C 0.8330(2) 0.33831(15) 0.61616(14) 0.0214(7) Uani 1.00 1 d .
C(89) C 0.7942(2) 0.40591(16) 0.61265(15) 0.0254(8) Uani 1.00 1 d .
C(90) C 0.7090(2) 0.41874(15) 0.64507(15) 0.0252(8) Uani 1.00 1 d .
C(91) C 0.6603(2) 0.35881(15) 0.68369(14) 0.0199(7) Uani 1.00 1 d .
C(92) C 0.9232(2) 0.32633(16) 0.57471(15) 0.0256(8) Uani 1.00 1 d .
C(93) C 0.9803(2) 0.26939(19) 0.61126(16) 0.0335(9) Uani 1.00 1 d .
C(94) C 0.9810(2) 0.39554(18) 0.55222(18) 0.0375(10) Uani 1.00 1 d .
C(95) C 0.9003(2) 0.30085(17) 0.51421(15) 0.0295(9) Uani 1.00 1 d .
C(96) C 0.6706(2) 0.49479(17) 0.63824(18) 0.0385(10) Uani 1.00 1 d .
C(97) C 0.6636(3) 0.51652(19) 0.7042(2) 0.0543(12) Uani 1.00 1 d .
C(98) C 0.7328(3) 0.54967(18) 0.5886(2) 0.0579(13) Uani 1.00 1 d .
C(99) C 0.5783(2) 0.4961(2) 0.6145(2) 0.0574(13) Uani 1.00 1 d .
C(100) C 0.3153(2) 0.23822(19) 0.86706(16) 0.0317(9) Uani 1.00 1 d .
C(101) C 0.2417(2) 0.2946(2) 0.86509(18) 0.0394(10) Uani 1.00 1 d .
C(102) C 0.2982(2) 0.1822(2) 0.9289(2) 0.0518(12) Uani 1.00 1 d .
C(103) C 1.3922(2) 0.02487(19) 0.13456(17) 0.0386(10) Uani 1.00 1 d .
C(104) C 1.3115(2) -0.01079(18) 0.16168(18) 0.0403(10) Uani 1.00 1 d .
C(105) C 1.2641(2) 0.00099(19) 0.21983(18) 0.0402(10) Uani 1.00 1 d .
C(106) C 1.2984(2) 0.04796(19) 0.25191(17) 0.0378(10) Uani 1.00 1 d .
C(107) C 1.3793(2) 0.0842(2) 0.22521(18) 0.0398(10) Uani 1.00 1 d .
C(108) C 1.4252(2) 0.0728(2) 0.16747(19) 0.0425(11) Uani 1.00 1 d .
C(109) C 1.4418(3) 0.0114(2) 0.0713(2) 0.0654(15) Uani 1.00 1 d .
C(110) C 1.6974(6) 0.0739(4) 0.0799(4) 0.046(2) Uiso 0.50 1 d P
C(111) C 1.6912(2) 0.1328(2) 0.1001(2) 0.0488(10) Uiso 1.00 1 d .
C(112) C 1.7193(5) 0.2020(4) 0.0634(3) 0.0411(17) Uiso 0.50 1 d P
C(113) C 1.7551(4) 0.2033(3) -0.0025(3) 0.0340(15) Uiso 0.50 1 d P
C(114) C 1.7640(3) 0.1329(2) -0.0210(2) 0.0766(14) Uiso 1.00 1 d .
C(115) C 1.7436(5) 0.0632(4) 0.0109(3) 0.114(2) Uiso 1.00 1 d .
C(116) C 1.6645(7) 0.0015(6) 0.1265(5) 0.078(3) Uiso 0.50 1 d P
C(117) C 1.7111(7) 0.0119(6) 0.0674(5) 0.081(3) Uiso 0.50 1 d P
C(118) C 1.6802(8) 0.0536(7) 0.1120(6) 0.080(3) Uiso 0.50 1 d P
C(119) C 1.7349(5) 0.1620(4) 0.0348(4) 0.050(2) Uiso 0.50 1 d P
C(120) C 1.7465(7) 0.2424(5) 0.0167(5) 0.073(2) Uiso 0.50 1 d P
C(121) C 1.0340(11) 0.0448(7) 0.8548(7) 0.064(4) Uiso 0.40 1 d P
C(122) C 1.1197(15) 0.0706(12) 0.8268(11) 0.129(6) Uiso 0.40 1 d P
C(123) C 1.1458(14) 0.0938(11) 0.7582(11) 0.115(6) Uiso 0.40 1 d P
C(124) C 1.0826(12) 0.1084(7) 0.7189(7) 0.049(3) Uiso 0.40 1 d P
C(125) C 0.9891(5) 0.0930(3) 0.7592(4) 0.0394(14) Uiso 0.60 1 d P
C(126) C 0.9752(5) 0.0736(4) 0.8025(5) 0.084(2) Uiso 0.80 1 d P
C(127) C 1.0049(14) 0.0175(10) 0.9268(9) 0.123(6) Uiso 0.40 1 d P
C(128) C 0.9519(10) 0.0218(7) 0.8948(7) 0.130(4) Uiso 0.60 1 d P
C(129) C 1.1045(10) 0.0256(8) 0.8293(7) 0.063(3) Uiso 0.40 1 d P
C(130) C 1.1563(8) 0.0393(6) 0.7891(6) 0.094(3) Uiso 0.60 1 d P
C(131) C 1.1402(11) 0.0837(8) 0.7285(8) 0.071(3) Uiso 0.40 1 d P
C(132) C 1.0450(12) 0.1044(7) 0.7268(7) 0.057(4) Uiso 0.40 1 d P
C(133) C 1.0047(10) 0.0437(7) 0.8388(7) 0.060(3) Uiso 0.40 1 d P
C(134) C 1.0727(14) 0.0801(10) 0.7528(9) 0.034(4) Uiso 0.20 1 d P
C(135) C 1.1218(18) 0.1077(13) 0.6824(14) 0.065(6) Uiso 0.20 1 d P
C(136) C 0.9380(11) 0.0591(8) 0.8344(8) 0.024(3) Uiso 0.20 1 d P
C(137) C 1.0858(12) 0.0066(9) 0.8590(9) 0.027(3) Uiso 0.20 1 d P
H(1) H 1.1352 0.3813 0.1739 0.030 Uiso 1.00 1 c R
H(2) H 1.0499 0.4199 0.2156 0.030 Uiso 1.00 1 c R
H(3) H 1.1340 0.3797 0.2534 0.030 Uiso 1.00 1 c R
H(4) H 1.1615 0.3237 0.0121 0.037 Uiso 1.00 1 c R
H(5) H 1.0676 0.3709 0.0027 0.037 Uiso 1.00 1 c R
H(6) H 1.1284 0.3819 0.0600 0.037 Uiso 1.00 1 c R
H(7) H 1.0211 0.1956 0.0163 0.045 Uiso 1.00 1 c R
H(8) H 0.9218 0.2108 0.0510 0.045 Uiso 1.00 1 c R
H(9) H 0.9837 0.1511 0.0869 0.045 Uiso 1.00 1 c R
H(10) H 0.8204 0.1300 0.2389 0.023 Uiso 1.00 1 c R
H(11) H 0.9053 0.1624 0.1782 0.023 Uiso 1.00 1 c R
H(12) H 0.6892 0.1944 0.2454 0.027 Uiso 1.00 1 c R
H(13) H 0.6759 0.4017 0.1455 0.028 Uiso 1.00 1 c R
H(14) H 0.5596 0.2250 0.3063 0.053 Uiso 1.00 1 c R
H(15) H 0.5450 0.1882 0.2451 0.053 Uiso 1.00 1 c R
H(16) H 0.4629 0.2332 0.2781 0.053 Uiso 1.00 1 c R
H(17) H 0.5440 0.3512 0.1264 0.060 Uiso 1.00 1 c R
H(18) H 0.4518 0.3140 0.1708 0.060 Uiso 1.00 1 c R
H(19) H 0.5291 0.2644 0.1385 0.060 Uiso 1.00 1 c R
H(20) H 0.4750 0.3613 0.2695 0.048 Uiso 1.00 1 c R
H(21) H 0.5567 0.4087 0.2210 0.047 Uiso 1.00 1 c R
H(22) H 0.5768 0.3603 0.2896 0.047 Uiso 1.00 1 c R
H(23) H 0.7295 0.4749 0.0696 0.035 Uiso 1.00 1 c R
H(24) H 0.8123 0.5311 0.0557 0.035 Uiso 1.00 1 c R
H(25) H 0.7635 0.5032 0.1283 0.035 Uiso 1.00 1 c R
H(26) H 0.8127 0.3866 0.0165 0.034 Uiso 1.00 1 c R
H(27) H 0.9144 0.3629 0.0319 0.033 Uiso 1.00 1 c R
H(28) H 0.8970 0.4441 -0.0058 0.034 Uiso 1.00 1 c R
H(29) H 0.9810 0.4204 0.1170 0.030 Uiso 1.00 1 c R
H(30) H 0.9633 0.4952 0.0716 0.030 Uiso 1.00 1 c R
H(31) H 0.9231 0.4807 0.1471 0.031 Uiso 1.00 1 c R
H(32) H 1.0284 0.1179 0.2238 0.021 Uiso 1.00 1 c R
H(33) H 0.9493 0.0662 0.2764 0.021 Uiso 1.00 1 c R
H(34) H 1.0285 -0.0072 0.3470 0.024 Uiso 1.00 1 c R
H(35) H 1.2161 0.0703 0.4431 0.026 Uiso 1.00 1 c R
H(36) H 1.0114 -0.0979 0.4266 0.039 Uiso 1.00 1 c R
H(37) H 1.0037 -0.0631 0.4900 0.039 Uiso 1.00 1 c R
H(38) H 1.0499 -0.1396 0.4898 0.039 Uiso 1.00 1 c R
H(39) H 1.1915 -0.1075 0.5189 0.053 Uiso 1.00 1 c R
H(40) H 1.2449 -0.0312 0.4814 0.053 Uiso 1.00 1 c R
H(41) H 1.1452 -0.0292 0.5283 0.053 Uiso 1.00 1 c R
H(42) H 1.1587 -0.0984 0.3547 0.039 Uiso 1.00 1 c R
H(43) H 1.1980 -0.1477 0.4162 0.039 Uiso 1.00 1 c R
H(44) H 1.2515 -0.0741 0.3776 0.039 Uiso 1.00 1 c R
H(45) H 1.3059 0.2235 0.3013 0.032 Uiso 1.00 1 c R
H(46) H 1.2209 0.2788 0.2978 0.032 Uiso 1.00 1 c R
H(47) H 1.3048 0.2936 0.3354 0.032 Uiso 1.00 1 c R
H(48) H 1.1852 0.2998 0.4335 0.034 Uiso 1.00 1 c R
H(49) H 1.1046 0.2795 0.3954 0.034 Uiso 1.00 1 c R
H(50) H 1.1189 0.2305 0.4651 0.034 Uiso 1.00 1 c R
H(51) H 1.2615 0.1650 0.4754 0.039 Uiso 1.00 1 c R
H(52) H 1.3308 0.2245 0.4318 0.039 Uiso 1.00 1 c R
H(53) H 1.3256 0.1471 0.4134 0.039 Uiso 1.00 1 c R
H(54) H 0.8344 0.1228 0.3429 0.022 Uiso 1.00 1 c R
H(55) H 0.9230 0.1583 0.3675 0.022 Uiso 1.00 1 c R
H(56) H 0.7113 0.1622 0.4024 0.023 Uiso 1.00 1 c R
H(57) H 0.6868 0.3713 0.4205 0.026 Uiso 1.00 1 c R
H(58) H 0.6111 0.1377 0.4911 0.049 Uiso 1.00 1 c R
H(59) H 0.5547 0.1625 0.4304 0.049 Uiso 1.00 1 c R
H(60) H 0.5060 0.1633 0.5042 0.049 Uiso 1.00 1 c R
H(61) H 0.5079 0.2893 0.4025 0.040 Uiso 1.00 1 c R
H(62) H 0.5400 0.3488 0.4399 0.040 Uiso 1.00 1 c R
H(63) H 0.4656 0.2882 0.4772 0.040 Uiso 1.00 1 c R
H(64) H 0.6282 0.3124 0.5310 0.044 Uiso 1.00 1 c R
H(65) H 0.5590 0.2459 0.5659 0.044 Uiso 1.00 1 c R
H(66) H 0.6670 0.2310 0.5467 0.044 Uiso 1.00 1 c R
H(67) H 0.7144 0.4796 0.3766 0.048 Uiso 1.00 1 c R
H(68) H 0.7785 0.4619 0.4307 0.048 Uiso 1.00 1 c R
H(69) H 0.8004 0.5289 0.3735 0.048 Uiso 1.00 1 c R
H(70) H 0.9378 0.4176 0.4027 0.037 Uiso 1.00 1 c R
H(71) H 0.9741 0.4133 0.3272 0.037 Uiso 1.00 1 c R
H(72) H 0.9514 0.4909 0.3476 0.037 Uiso 1.00 1 c R
H(73) H 0.7613 0.4598 0.2660 0.037 Uiso 1.00 1 c R
H(74) H 0.8523 0.5120 0.2595 0.037 Uiso 1.00 1 c R
H(75) H 0.8647 0.4291 0.2451 0.037 Uiso 1.00 1 c R
H(76) H 1.1870 0.1748 0.2102 0.027 Uiso 1.00 1 c R
H(77) H 1.2519 0.2947 0.1057 0.038 Uiso 1.00 1 c R
H(78) H 1.3185 0.2376 0.1467 0.038 Uiso 1.00 1 c R
H(79) H 1.2507 0.2917 0.1847 0.038 Uiso 1.00 1 c R
H(80) H 1.1830 0.1840 0.0710 0.040 Uiso 1.00 1 c R
H(81) H 1.1454 0.1155 0.1301 0.040 Uiso 1.00 1 c R
H(82) H 1.2561 0.1347 0.1126 0.040 Uiso 1.00 1 c R
H(83) H 0.3651 0.4231 0.7448 0.035 Uiso 1.00 1 c R
H(84) H 0.4508 0.4627 0.7643 0.035 Uiso 1.00 1 c R
H(85) H 0.3735 0.4206 0.8210 0.035 Uiso 1.00 1 c R
H(86) H 0.3808 0.4116 0.9376 0.042 Uiso 1.00 1 c R
H(87) H 0.4107 0.3728 1.0095 0.042 Uiso 1.00 1 c R
H(88) H 0.3174 0.3440 0.9854 0.042 Uiso 1.00 1 c R
H(89) H 0.4955 0.1687 0.9701 0.043 Uiso 1.00 1 c R
H(90) H 0.5637 0.2226 0.9924 0.043 Uiso 1.00 1 c R
H(91) H 0.4606 0.2080 1.0310 0.043 Uiso 1.00 1 c R
H(92) H 0.5901 0.1966 0.8735 0.024 Uiso 1.00 1 c R
H(93) H 0.6765 0.1724 0.8259 0.024 Uiso 1.00 1 c R
H(94) H 0.8112 0.2326 0.8133 0.024 Uiso 1.00 1 c R
H(95) H 0.8195 0.4307 0.8643 0.023 Uiso 1.00 1 c R
H(96) H 0.9568 0.3174 0.9162 0.048 Uiso 1.00 1 c R
H(97) H 1.0431 0.3563 0.8658 0.048 Uiso 1.00 1 c R
H(98) H 0.9530 0.4025 0.8845 0.048 Uiso 1.00 1 c R
H(99) H 0.9578 0.2256 0.8468 0.039 Uiso 1.00 1 c R
H(100) H 1.0436 0.2702 0.7948 0.039 Uiso 1.00 1 c R
H(101) H 0.9475 0.2513 0.7680 0.039 Uiso 1.00 1 c R
H(102) H 0.9331 0.3819 0.7209 0.042 Uiso 1.00 1 c R
H(103) H 0.9359 0.4426 0.7676 0.043 Uiso 1.00 1 c R
H(104) H 1.0293 0.3977 0.7474 0.043 Uiso 1.00 1 c R
H(105) H 0.5907 0.4563 1.0005 0.035 Uiso 1.00 1 c R
H(106) H 0.6666 0.3908 0.9933 0.035 Uiso 1.00 1 c R
H(107) H 0.5606 0.3814 0.9774 0.035 Uiso 1.00 1 c R
H(108) H 0.6796 0.5505 0.9224 0.037 Uiso 1.00 1 c R
H(109) H 0.7600 0.4937 0.9267 0.038 Uiso 1.00 1 c R
H(110) H 0.7368 0.5330 0.8575 0.038 Uiso 1.00 1 c R
H(111) H 0.5156 0.4498 0.8717 0.038 Uiso 1.00 1 c R
H(112) H 0.5324 0.5225 0.9029 0.037 Uiso 1.00 1 c R
H(113) H 0.5842 0.5168 0.8283 0.037 Uiso 1.00 1 c R
H(114) H 0.5510 0.1162 0.7934 0.022 Uiso 1.00 1 c R
H(115) H 0.4739 0.1580 0.8268 0.023 Uiso 1.00 1 c R
H(116) H 0.4926 0.0528 0.7264 0.023 Uiso 1.00 1 c R
H(117) H 0.3290 0.1520 0.5968 0.025 Uiso 1.00 1 c R
H(118) H 0.3998 -0.0451 0.7218 0.046 Uiso 1.00 1 c R
H(119) H 0.3641 -0.0826 0.6687 0.046 Uiso 1.00 1 c R
H(120) H 0.3027 -0.0248 0.7001 0.046 Uiso 1.00 1 c R
H(121) H 0.5360 0.0373 0.5745 0.041 Uiso 1.00 1 c R
H(122) H 0.5412 -0.0053 0.6465 0.041 Uiso 1.00 1 c R
H(123) H 0.5061 -0.0454 0.5949 0.041 Uiso 1.00 1 c R
H(124) H 0.3851 0.0693 0.5371 0.046 Uiso 1.00 1 c R
H(125) H 0.3591 -0.0187 0.5574 0.046 Uiso 1.00 1 c R
H(126) H 0.2899 0.0409 0.5883 0.046 Uiso 1.00 1 c R
H(127) H 0.4032 0.3578 0.6380 0.032 Uiso 1.00 1 c R
H(128) H 0.3329 0.3898 0.5900 0.032 Uiso 1.00 1 c R
H(129) H 0.4129 0.3389 0.5672 0.032 Uiso 1.00 1 c R
H(130) H 0.3026 0.2637 0.5390 0.036 Uiso 1.00 1 c R
H(131) H 0.2210 0.2252 0.5911 0.037 Uiso 1.00 1 c R
H(132) H 0.2189 0.3097 0.5644 0.036 Uiso 1.00 1 c R
H(133) H 0.2641 0.3081 0.7209 0.038 Uiso 1.00 1 c R
H(134) H 0.1941 0.2584 0.7014 0.038 Uiso 1.00 1 c R
H(135) H 0.2012 0.3401 0.6697 0.038 Uiso 1.00 1 c R
H(136) H 0.6777 0.1821 0.7203 0.023 Uiso 1.00 1 c R
H(137) H 0.5960 0.2190 0.6823 0.023 Uiso 1.00 1 c R
H(138) H 0.8072 0.2305 0.6580 0.024 Uiso 1.00 1 c R
H(139) H 0.8297 0.4478 0.5851 0.029 Uiso 1.00 1 c R
H(140) H 1.0327 0.2601 0.5829 0.040 Uiso 1.00 1 c R
H(141) H 0.9983 0.2862 0.6469 0.040 Uiso 1.00 1 c R
H(142) H 0.9454 0.2266 0.6267 0.040 Uiso 1.00 1 c R
H(143) H 0.9496 0.4304 0.5230 0.044 Uiso 1.00 1 c R
H(144) H 0.9900 0.4156 0.5900 0.044 Uiso 1.00 1 c R
H(145) H 1.0400 0.3846 0.5294 0.044 Uiso 1.00 1 c R
H(146) H 0.8619 0.3384 0.4897 0.035 Uiso 1.00 1 c R
H(147) H 0.8650 0.2536 0.5281 0.035 Uiso 1.00 1 c R
H(148) H 0.9590 0.2937 0.4848 0.035 Uiso 1.00 1 c R
H(149) H 0.7237 0.5173 0.7166 0.062 Uiso 1.00 1 c R
H(150) H 0.6373 0.5638 0.7017 0.062 Uiso 1.00 1 c R
H(151) H 0.6253 0.4822 0.7362 0.062 Uiso 1.00 1 c R
H(152) H 0.7072 0.5977 0.5871 0.063 Uiso 1.00 1 c R
H(153) H 0.7934 0.5491 0.6015 0.063 Uiso 1.00 1 c R
H(154) H 0.7372 0.5371 0.5457 0.063 Uiso 1.00 1 c R
H(155) H 0.5844 0.4753 0.5734 0.063 Uiso 1.00 1 c R
H(156) H 0.5325 0.4664 0.6495 0.063 Uiso 1.00 1 c R
H(157) H 0.5566 0.5477 0.6049 0.063 Uiso 1.00 1 c R
H(158) H 0.3152 0.2130 0.8278 0.037 Uiso 1.00 1 c R
H(159) H 0.2579 0.3339 0.8251 0.048 Uiso 1.00 1 c R
H(160) H 0.2367 0.3163 0.9058 0.048 Uiso 1.00 1 c R
H(161) H 0.1811 0.2714 0.8631 0.048 Uiso 1.00 1 c R
H(162) H 0.3453 0.1435 0.9273 0.059 Uiso 1.00 1 c R
H(163) H 0.3024 0.2054 0.9673 0.059 Uiso 1.00 1 c R
H(164) H 0.2357 0.1604 0.9332 0.059 Uiso 1.00 1 c R
H(165) H 1.2863 -0.0466 0.1384 0.048 Uiso 1.00 1 c R
H(166) H 1.2040 -0.0252 0.2386 0.046 Uiso 1.00 1 c R
H(167) H 1.2647 0.0562 0.2952 0.044 Uiso 1.00 1 c R
H(168) H 1.4047 0.1197 0.2487 0.049 Uiso 1.00 1 c R
H(169) H 1.4846 0.0999 0.1484 0.049 Uiso 1.00 1 c R
H(170) H 1.4575 -0.0432 0.0757 0.076 Uiso 1.00 1 c R
H(171) H 1.4005 0.0260 0.0349 0.076 Uiso 1.00 1 c R
H(172) H 1.5020 0.0421 0.0589 0.076 Uiso 1.00 1 c R

loop_
_atom_site_aniso_label
_atom_site_aniso_U_11
_atom_site_aniso_U_22
_atom_site_aniso_U_33
_atom_site_aniso_U_12
_atom_site_aniso_U_13
_atom_site_aniso_U_23
Ti(1) 0.0143(2) 0.0159(2) 0.0174(2) -0.0006(2) -0.0009(2) -0.0006(2)
Ti(2) 0.0169(2) 0.0187(2) 0.0173(2) 0.0019(2) -0.0016(2) -0.0043(2)
Al(1) 0.0186(4) 0.0272(4) 0.0176(4) 0.0034(3) -0.0009(3) -0.0010(3)
Al(2) 0.0193(4) 0.0317(5) 0.0179(4) 0.0004(4) -0.0004(3) -0.0042(3)
O(1) 0.0157(10) 0.0229(10) 0.0187(10) 0.0024(8) 0.0014(8) -0.0006(8)
O(2) 0.0140(10) 0.0207(10) 0.0175(10) 0.0008(8) -0.0022(8) 0.0012(8)
O(3) 0.0177(10) 0.0177(10) 0.0196(10) -0.0012(8) -0.0032(8) -0.0003(8)
O(4) 0.0161(10) 0.0179(9) 0.0204(10) -0.0036(8) 0.0008(8) -0.0024(8)
O(5) 0.0166(10) 0.0308(11) 0.0212(11) -0.0038(9) -0.0000(8) -0.0058(9)
O(6) 0.0150(10) 0.0236(10) 0.0188(10) 0.0007(8) -0.0012(8) -0.0039(8)
O(7) 0.0221(11) 0.0187(10) 0.0234(11) 0.0034(8) -0.0060(9) -0.0073(8)
O(8) 0.0219(11) 0.0191(10) 0.0199(10) 0.0038(8) 0.0003(8) -0.0037(8)
N(1) 0.0120(12) 0.0158(11) 0.0190(12) 0.0024(9) -0.0007(9) -0.0017(9)
N(2) 0.0150(12) 0.0180(12) 0.0182(12) -0.0023(9) -0.0025(10) -0.0008(9)
C(1) 0.0257(17) 0.0252(16) 0.0238(17) -0.0057(13) -0.0005(13) 0.0006(13)
C(2) 0.0259(18) 0.0423(19) 0.0236(17) 0.0040(15) 0.0009(14) 0.0015(14)
C(3) 0.035(2) 0.046(2) 0.0306(19) 0.0055(16) -0.0059(16) -0.0119(16)
C(4) 0.0196(15) 0.0162(14) 0.0222(15) -0.0031(11) -0.0051(12) -0.0022(12)
C(5) 0.0158(15) 0.0224(15) 0.0211(15) 0.0024(12) -0.0050(12) -0.0057(12)
C(6) 0.0200(16) 0.0205(15) 0.0262(16) -0.0027(12) -0.0046(13) -0.0048(12)
C(7) 0.0183(16) 0.0213(15) 0.0303(17) 0.0000(12) -0.0036(13) -0.0062(13)
C(8) 0.0197(16) 0.0211(15) 0.0280(17) 0.0036(12) -0.0073(13) -0.0048(13)
C(9) 0.0202(16) 0.0212(14) 0.0193(15) 0.0032(12) -0.0020(12) -0.0060(12)
C(10) 0.0157(15) 0.0229(15) 0.0181(15) -0.0002(12) -0.0036(12) -0.0060(12)
C(11) 0.0171(16) 0.0277(17) 0.048(2) 0.0001(13) -0.0047(15) -0.0002(15)
C(12) 0.0176(18) 0.0236(17) 0.092(3) 0.0038(14) 0.0107(19) 0.0015(19)
C(13) 0.024(2) 0.050(2) 0.076(3) -0.0027(17) -0.021(2) -0.003(2)
C(14) 0.0255(19) 0.0305(18) 0.063(2) 0.0079(15) 0.0114(17) -0.0054(17)
C(15) 0.0224(16) 0.0225(15) 0.0229(16) 0.0018(12) -0.0036(13) 0.0018(12)
C(16) 0.0303(19) 0.0226(16) 0.0348(19) 0.0024(14) -0.0011(15) 0.0054(14)
C(17) 0.0261(18) 0.0341(18) 0.0237(17) 0.0042(14) -0.0018(14) -0.0020(14)
C(18) 0.0290(18) 0.0226(16) 0.0244(17) -0.0009(13) -0.0019(14) 0.0034(13)
C(19) 0.0152(15) 0.0178(14) 0.0199(15) 0.0006(11) -0.0007(12) -0.0049(11)
C(20) 0.0142(14) 0.0192(14) 0.0174(14) 0.0006(11) 0.0010(11) -0.0032(11)
C(21) 0.0189(15) 0.0198(14) 0.0206(15) 0.0028(12) 0.0010(12) -0.0079(12)
C(22) 0.0216(16) 0.0200(14) 0.0182(15) 0.0062(12) -0.0001(12) -0.0051(12)
C(23) 0.0222(16) 0.0256(15) 0.0170(15) 0.0054(13) -0.0021(12) -0.0054(12)
C(24) 0.0191(15) 0.0245(15) 0.0166(14) 0.0007(12) -0.0007(12) -0.0077(12)
C(25) 0.0153(15) 0.0164(14) 0.0191(15) 0.0005(11) 0.0026(12) -0.0035(11)
C(26) 0.0278(17) 0.0200(15) 0.0239(16) 0.0031(13) -0.0037(13) 0.0020(12)
C(27) 0.035(2) 0.0263(17) 0.036(2) 0.0005(15) 0.0020(16) 0.0048(14)
C(28) 0.068(2) 0.0262(18) 0.037(2) 0.0038(17) -0.028(2) 0.0057(15)
C(29) 0.039(2) 0.0228(16) 0.035(2) 0.0029(15) 0.0021(16) 0.0037(14)
C(30) 0.0199(16) 0.0243(15) 0.0230(16) -0.0020(12) -0.0057(13) -0.0038(12)
C(31) 0.0201(16) 0.0304(17) 0.0294(18) -0.0033(13) -0.0034(13) -0.0029(14)
C(32) 0.0298(18) 0.0253(16) 0.0296(18) -0.0035(13) -0.0013(14) -0.0130(14)
C(33) 0.0309(19) 0.0331(18) 0.0326(19) -0.0006(14) -0.0145(15) -0.0100(14)
C(34) 0.0180(15) 0.0198(14) 0.0174(15) -0.0008(12) 0.0017(12) 0.0002(11)
C(35) 0.0182(15) 0.0147(13) 0.0176(15) 0.0011(11) -0.0027(12) -0.0007(11)
C(36) 0.0198(16) 0.0180(14) 0.0207(15) -0.0020(12) -0.0017(12) -0.0003(12)
C(37) 0.0216(16) 0.0232(15) 0.0224(16) -0.0025(13) 0.0015(13) -0.0034(12)
C(38) 0.0237(16) 0.0192(14) 0.0230(16) 0.0040(12) -0.0000(13) -0.0057(12)
C(39) 0.0241(16) 0.0160(14) 0.0204(15) -0.0006(12) -0.0018(13) -0.0031(12)
C(40) 0.0164(15) 0.0213(14) 0.0179(15) -0.0034(12) -0.0004(12) -0.0012(12)
C(41) 0.0230(17) 0.0222(15) 0.0309(18) 0.0017(13) 0.0036(14) -0.0032(13)
C(42) 0.034(2) 0.0308(19) 0.058(2) -0.0077(16) 0.0226(18) -0.0056(17)
C(43) 0.0250(18) 0.040(2) 0.034(2) 0.0035(15) 0.0046(15) -0.0037(15)
C(44) 0.0251(19) 0.060(2) 0.0252(18) 0.0091(17) 0.0045(14) -0.0020(16)
C(45) 0.0307(18) 0.0152(14) 0.0253(17) -0.0000(13) 0.0023(13) -0.0041(12)
C(46) 0.051(2) 0.0191(16) 0.051(2) -0.0057(16) 0.0132(19) -0.0116(16)
C(47) 0.044(2) 0.0232(16) 0.0263(17) -0.0133(15) -0.0005(15) -0.0061(13)
C(48) 0.040(2) 0.0166(15) 0.0366(19) 0.0015(14) -0.0057(16) 0.0006(13)
C(49) 0.0171(15) 0.0296(16) 0.0220(16) 0.0061(13) 0.0012(12) -0.0011(13)
C(50) 0.0197(17) 0.045(2) 0.0313(19) 0.0027(15) -0.0003(14) 0.0011(15)
C(51) 0.0321(19) 0.0393(19) 0.0293(18) 0.0139(15) 0.0013(15) -0.0081(15)
C(52) 0.0259(17) 0.0296(17) 0.0310(18) 0.0076(14) -0.0070(14) -0.0108(14)
C(53) 0.0269(18) 0.051(2) 0.0264(18) 0.0008(16) -0.0002(14) -0.0108(16)
C(54) 0.036(2) 0.046(2) 0.0248(18) -0.0016(16) -0.0040(15) 0.0057(15)
C(55) 0.0197(15) 0.0185(14) 0.0224(16) 0.0024(12) -0.0056(12) -0.0032(12)
C(56) 0.0194(15) 0.0156(13) 0.0158(14) 0.0008(11) -0.0030(12) -0.0004(11)
C(57) 0.0212(16) 0.0227(15) 0.0167(15) 0.0027(12) -0.0031(12) -0.0047(12)
C(58) 0.0195(15) 0.0230(15) 0.0165(15) -0.0001(12) -0.0026(12) -0.0031(12)
C(59) 0.0214(16) 0.0181(14) 0.0188(15) -0.0004(12) -0.0048(12) -0.0040(11)
C(60) 0.0237(16) 0.0173(14) 0.0176(15) 0.0019(12) -0.0031(12) -0.0026(11)
C(61) 0.0154(15) 0.0230(15) 0.0178(15) -0.0001(12) -0.0020(12) 0.0001(12)
C(62) 0.0207(16) 0.0254(16) 0.0266(17) 0.0013(13) -0.0015(13) -0.0087(13)
C(63) 0.0208(18) 0.055(2) 0.045(2) 0.0021(16) -0.0075(16) -0.0271(18)
C(64) 0.0207(17) 0.0358(18) 0.041(2) 0.0040(14) -0.0009(15) -0.0142(16)
C(65) 0.0264(19) 0.0384(19) 0.041(2) -0.0036(15) 0.0052(16) -0.0014(16)
C(66) 0.0249(17) 0.0262(16) 0.0209(16) -0.0003(13) -0.0018(13) -0.0082(13)
C(67) 0.0245(17) 0.0409(19) 0.0228(17) -0.0013(14) -0.0006(13) -0.0138(14)
C(68) 0.0308(19) 0.0267(16) 0.0364(19) 0.0006(14) 0.0025(15) -0.0162(15)
C(69) 0.0318(19) 0.0279(17) 0.0340(19) 0.0070(14) -0.0067(15) -0.0140(14)
C(70) 0.0186(15) 0.0144(13) 0.0232(16) 0.0016(11) -0.0025(12) 0.0001(11)
C(71) 0.0170(15) 0.0172(14) 0.0227(16) -0.0018(11) -0.0012(12) -0.0034(12)
C(72) 0.0199(15) 0.0166(14) 0.0213(15) -0.0040(12) -0.0009(12) 0.0010(12)
C(73) 0.0202(16) 0.0216(15) 0.0219(16) -0.0030(12) -0.0004(12) -0.0013(12)
C(74) 0.0184(15) 0.0253(15) 0.0197(15) -0.0012(12) -0.0024(12) -0.0046(12)
C(75) 0.0161(15) 0.0188(14) 0.0210(15) -0.0024(12) 0.0003(12) -0.0017(12)
C(76) 0.0164(15) 0.0203(14) 0.0240(16) 0.0010(12) 0.0002(12) -0.0049(12)
C(77) 0.0349(19) 0.0181(15) 0.0260(17) -0.0027(13) -0.0085(14) -0.0034(13)
C(78) 0.048(2) 0.0233(17) 0.044(2) -0.0118(16) -0.0060(18) -0.0027(15)
C(79) 0.041(2) 0.0262(17) 0.0350(19) 0.0018(15) -0.0078(16) -0.0110(15)
C(80) 0.052(2) 0.0256(17) 0.038(2) -0.0022(16) -0.0210(18) -0.0098(15)
C(81) 0.0202(16) 0.0258(15) 0.0223(16) 0.0063(12) -0.0039(13) -0.0063(12)
C(82) 0.0326(18) 0.0217(15) 0.0256(17) 0.0072(13) -0.0043(14) -0.0026(13)
C(83) 0.0302(18) 0.0277(17) 0.0335(18) 0.0095(14) -0.0128(15) -0.0057(14)
C(84) 0.0268(18) 0.0355(18) 0.0314(18) 0.0099(15) -0.0041(14) -0.0085(15)
C(85) 0.0194(15) 0.0173(14) 0.0206(15) -0.0008(12) 0.0011(12) -0.0043(12)
C(86) 0.0224(16) 0.0171(14) 0.0164(14) -0.0005(12) -0.0034(12) -0.0061(11)
C(87) 0.0211(16) 0.0194(14) 0.0193(15) 0.0024(12) -0.0028(12) -0.0045(12)
C(88) 0.0216(16) 0.0247(15) 0.0191(15) -0.0020(12) 0.0009(12) -0.0097(12)
C(89) 0.0280(18) 0.0238(16) 0.0210(16) -0.0050(13) 0.0052(13) -0.0020(12)
C(90) 0.0302(18) 0.0182(15) 0.0262(17) 0.0013(13) 0.0011(14) -0.0060(13)
C(91) 0.0220(16) 0.0203(14) 0.0171(15) -0.0004(12) 0.0005(12) -0.0052(12)
C(92) 0.0215(16) 0.0289(16) 0.0253(17) -0.0037(13) 0.0013(13) -0.0057(13)
C(93) 0.0206(17) 0.047(2) 0.0316(19) 0.0097(15) -0.0002(14) -0.0080(16)
C(94) 0.0282(19) 0.0389(19) 0.044(2) -0.0096(16) 0.0120(16) -0.0166(17)
C(95) 0.0304(18) 0.0337(18) 0.0234(17) -0.0010(14) 0.0043(14) -0.0090(14)
C(96) 0.041(2) 0.0180(16) 0.046(2) 0.0047(15) 0.0126(17) 0.0036(15)
C(97) 0.065(2) 0.0256(18) 0.066(2) -0.0015(18) 0.028(2) -0.0191(18)
C(98) 0.066(2) 0.0189(17) 0.072(3) 0.0071(18) 0.026(2) 0.0049(18)
C(99) 0.049(2) 0.032(2) 0.076(3) 0.0161(18) 0.003(2) 0.016(2)
C(100) 0.0166(16) 0.047(2) 0.0304(18) -0.0103(14) -0.0007(14) -0.0062(15)
C(101) 0.0188(17) 0.068(2) 0.034(2) 0.0031(17) -0.0013(15) -0.0191(18)
C(102) 0.034(2) 0.066(2) 0.047(2) -0.026(2) 0.0075(18) 0.001(2)
C(103) 0.047(2) 0.0330(19) 0.033(2) 0.0179(17) -0.0021(17) -0.0027(15)
C(104) 0.053(2) 0.0253(17) 0.042(2) 0.0088(17) -0.0113(19) -0.0016(15)
C(105) 0.041(2) 0.0347(19) 0.041(2) 0.0048(16) -0.0053(18) 0.0018(16)
C(106) 0.037(2) 0.042(2) 0.032(2) 0.0128(17) -0.0018(16) -0.0039(16)
C(107) 0.039(2) 0.042(2) 0.040(2) 0.0061(17) -0.0092(18) -0.0104(17)
C(108) 0.033(2) 0.042(2) 0.048(2) 0.0069(17) -0.0017(18) -0.0011(18)
C(109) 0.083(3) 0.062(2) 0.045(2) 0.015(2) 0.013(2) -0.013(2)

loop_
_atom_type_symbol
_atom_type_description
_atom_type_scat_dispersion_real
_atom_type_scat_dispersion_imag
_atom_type_scat_source
C C 0.003 0.002
;
International Tables for Crystallography
(1992, Vol. C, Tables 4.2.6.8 and 6.1.1.4)
;
H H 0.000 0.000
;
International Tables for Crystallography
(1992, Vol. C, Table 6.1.1.4)
;
O O 0.011 0.006
;
International Tables for Crystallography
(1992, Vol. C, Tables 4.2.6.8 and 6.1.1.4)
;
N N 0.006 0.003
;
International Tables for Crystallography
(1992, Vol. C, Tables 4.2.6.8 and 6.1.1.4)
;
Ti Ti 0.278 0.446
;
International Tables for Crystallography
(1992, Vol. C, Tables 4.2.6.8 and 6.1.1.4)
;
Al Al 0.064 0.051
;
International Tables for Crystallography
(1992, Vol. C, Tables 4.2.6.8 and 6.1.1.4)
;

loop_
_geom_angle_atom_site_label_1
_geom_angle_atom_site_label_2
_geom_angle_atom_site_label_3
_geom_angle
_geom_angle_publ_flag
O(1) Ti(1) O(2) 70.99(7) yes
O(1) Ti(1) O(3) 89.71(8) yes
O(1) Ti(1) O(4) 163.60(9) yes
O(1) Ti(1) N(1) 88.79(7) yes
O(1) Ti(1) C(1) 94.73(10) yes
O(2) Ti(1) O(3) 155.50(9) yes
O(2) Ti(1) O(4) 94.53(8) yes
O(2) Ti(1) N(1) 83.80(7) yes
O(2) Ti(1) C(1) 95.88(10) yes
O(3) Ti(1) O(4) 101.95(8) yes
O(3) Ti(1) N(1) 80.78(8) yes
O(3) Ti(1) C(1) 100.74(10) yes
O(4) Ti(1) N(1) 81.84(8) yes
O(4) Ti(1) C(1) 94.37(10) yes
N(1) Ti(1) C(1) 176.15(10) yes
O(5) Ti(2) O(6) 70.75(7) yes
O(5) Ti(2) O(7) 88.74(8) yes
O(5) Ti(2) O(8) 164.73(8) yes
O(5) Ti(2) N(2) 89.93(7) yes
O(5) Ti(2) C(52) 93.54(9) yes
O(6) Ti(2) O(7) 154.51(7) yes
O(6) Ti(2) O(8) 95.80(8) yes
O(6) Ti(2) N(2) 83.46(8) yes
O(6) Ti(2) C(52) 96.17(11) yes
O(7) Ti(2) O(8) 102.04(9) yes
O(7) Ti(2) N(2) 81.49(8) yes
O(7) Ti(2) C(52) 100.17(11) yes
O(8) Ti(2) N(2) 81.14(7) yes
O(8) Ti(2) C(52) 95.12(10) yes
N(2) Ti(2) C(52) 176.17(9) yes
O(1) Al(1) O(2) 82.38(9) yes
O(1) Al(1) C(2) 110.78(12) yes
O(1) Al(1) C(3) 116.72(12) yes
O(2) Al(1) C(2) 115.69(12) yes
O(2) Al(1) C(3) 112.42(12) yes
C(2) Al(1) C(3) 114.90(14) yes
O(5) Al(2) O(6) 82.27(9) yes
O(5) Al(2) C(53) 111.20(13) yes
O(5) Al(2) C(54) 115.71(14) yes
O(6) Al(2) C(53) 115.65(11) yes
O(6) Al(2) C(54) 113.02(12) yes
C(53) Al(2) C(54) 114.95(14) yes
Ti(1) O(1) Al(1) 103.66(9) yes
Ti(1) O(1) C(49) 128.47(18) yes
Al(1) O(1) C(49) 125.99(17) yes
Ti(1) O(2) Al(1) 101.90(9) yes
Ti(1) O(2) C(10) 119.66(15) yes
Al(1) O(2) C(10) 131.34(18) yes
Ti(1) O(3) C(25) 145.33(19) yes
Ti(1) O(4) C(40) 148.93(18) yes
Ti(2) O(5) Al(2) 104.06(9) yes
Ti(2) O(5) C(100) 127.37(18) yes
Al(2) O(5) C(100) 127.04(18) yes
Ti(2) O(6) Al(2) 101.75(9) yes
Ti(2) O(6) C(61) 120.32(16) yes
Al(2) O(6) C(61) 131.12(16) yes
Ti(2) O(7) C(76) 145.49(18) yes
Ti(2) O(8) C(91) 149.47(17) yes
Ti(1) N(1) C(4) 110.88(14) yes
Ti(1) N(1) C(19) 108.14(15) yes
Ti(1) N(1) C(34) 111.43(17) yes
C(4) N(1) C(19) 107.6(2) yes
C(4) N(1) C(34) 111.0(2) yes
C(19) N(1) C(34) 107.63(19) yes
Ti(2) N(2) C(55) 110.76(17) yes
Ti(2) N(2) C(70) 107.17(15) yes
Ti(2) N(2) C(85) 112.93(15) yes
C(55) N(2) C(70) 107.7(2) yes
C(55) N(2) C(85) 110.8(2) yes
C(70) N(2) C(85) 107.1(2) yes
N(1) C(4) C(5) 115.3(2) yes
C(4) C(5) C(6) 120.0(2) yes
C(4) C(5) C(10) 120.5(2) yes
C(6) C(5) C(10) 119.4(2) yes
C(5) C(6) C(7) 121.4(2) yes
C(6) C(7) C(8) 117.2(2) yes
C(6) C(7) C(11) 122.9(2) yes
C(8) C(7) C(11) 119.9(2) yes
C(7) C(8) C(9) 124.5(2) yes
C(8) C(9) C(10) 115.3(2) yes
C(8) C(9) C(15) 119.3(2) yes
C(10) C(9) C(15) 125.0(2) yes
O(2) C(10) C(5) 115.8(2) yes
O(2) C(10) C(9) 122.3(2) yes
C(5) C(10) C(9) 121.8(2) yes
C(7) C(11) C(12) 111.2(2) yes
C(7) C(11) C(13) 110.2(2) yes
C(7) C(11) C(14) 109.2(2) yes
C(12) C(11) C(13) 109.1(3) yes
C(12) C(11) C(14) 108.1(2) yes
C(13) C(11) C(14) 109.0(2) yes
C(9) C(15) C(16) 111.9(2) yes
C(9) C(15) C(17) 106.3(2) yes
C(9) C(15) C(18) 115.4(2) yes
C(16) C(15) C(17) 107.8(2) yes
C(16) C(15) C(18) 106.3(2) yes
C(17) C(15) C(18) 108.9(2) yes
N(1) C(19) C(20) 114.9(2) yes
C(19) C(20) C(21) 119.5(2) yes
C(19) C(20) C(25) 121.2(2) yes
C(21) C(20) C(25) 119.3(2) yes
C(20) C(21) C(22) 122.0(2) yes
C(21) C(22) C(23) 117.6(2) yes
C(21) C(22) C(26) 120.6(2) yes
C(23) C(22) C(26) 121.7(2) yes
C(22) C(23) C(24) 123.4(2) yes
C(23) C(24) C(25) 117.0(2) yes
C(23) C(24) C(30) 121.1(2) yes
C(25) C(24) C(30) 121.9(2) yes
O(3) C(25) C(20) 118.9(2) yes
O(3) C(25) C(24) 120.4(2) yes
C(20) C(25) C(24) 120.6(2) yes
C(22) C(26) C(27) 110.1(2) yes
C(22) C(26) C(28) 112.3(2) yes
C(22) C(26) C(29) 108.5(2) yes
C(27) C(26) C(28) 107.7(2) yes
C(27) C(26) C(29) 109.7(2) yes
C(28) C(26) C(29) 108.5(2) yes
C(24) C(30) C(31) 111.3(2) yes
C(24) C(30) C(32) 108.5(2) yes
C(24) C(30) C(33) 111.6(2) yes
C(31) C(30) C(32) 110.0(2) yes
C(31) C(30) C(33) 106.4(2) yes
C(32) C(30) C(33) 109.0(2) yes
N(1) C(34) C(35) 118.9(2) yes
C(34) C(35) C(36) 118.6(2) yes
C(34) C(35) C(40) 121.9(2) yes
C(36) C(35) C(40) 119.0(2) yes
C(35) C(36) C(37) 122.2(2) yes
C(36) C(37) C(38) 116.9(2) yes
C(36) C(37) C(41) 124.0(2) yes
C(38) C(37) C(41) 119.1(2) yes
C(37) C(38) C(39) 123.9(2) yes
C(38) C(39) C(40) 116.9(2) yes
C(38) C(39) C(45) 120.9(2) yes
C(40) C(39) C(45) 122.2(2) yes
O(4) C(40) C(35) 117.0(2) yes
O(4) C(40) C(39) 121.9(2) yes
C(35) C(40) C(39) 121.1(2) yes
C(37) C(41) C(42) 111.3(2) yes
C(37) C(41) C(43) 111.1(2) yes
C(37) C(41) C(44) 109.1(2) yes
C(42) C(41) C(43) 107.4(2) yes
C(42) C(41) C(44) 108.6(2) yes
C(43) C(41) C(44) 109.3(2) yes
C(39) C(45) C(46) 112.0(2) yes
C(39) C(45) C(47) 111.5(2) yes
C(39) C(45) C(48) 107.7(2) yes
C(46) C(45) C(47) 107.1(2) yes
C(46) C(45) C(48) 108.4(2) yes
C(47) C(45) C(48) 110.2(2) yes
O(1) C(49) C(50) 112.0(2) yes
O(1) C(49) C(51) 109.1(2) yes
C(50) C(49) C(51) 111.9(2) yes
N(2) C(55) C(56) 115.1(2) yes
C(55) C(56) C(57) 119.5(2) yes
C(55) C(56) C(61) 120.1(2) yes
C(57) C(56) C(61) 120.3(2) yes
C(56) C(57) C(58) 121.2(2) yes
C(57) C(58) C(59) 117.1(2) yes
C(57) C(58) C(62) 122.8(2) yes
C(59) C(58) C(62) 120.1(2) yes
C(58) C(59) C(60) 124.6(2) yes
C(59) C(60) C(61) 115.5(2) yes
C(59) C(60) C(66) 119.8(2) yes
C(61) C(60) C(66) 124.2(2) yes
O(6) C(61) C(56) 116.1(2) yes
O(6) C(61) C(60) 122.7(2) yes
C(56) C(61) C(60) 121.2(2) yes
C(58) C(62) C(63) 110.5(2) yes
C(58) C(62) C(64) 112.2(2) yes
C(58) C(62) C(65) 108.0(2) yes
C(63) C(62) C(64) 107.9(2) yes
C(63) C(62) C(65) 109.6(2) yes
C(64) C(62) C(65) 108.7(2) yes
C(60) C(66) C(67) 106.9(2) yes
C(60) C(66) C(68) 111.8(2) yes
C(60) C(66) C(69) 114.9(2) yes
C(67) C(66) C(68) 107.3(2) yes
C(67) C(66) C(69) 109.6(2) yes
C(68) C(66) C(69) 106.1(2) yes
N(2) C(70) C(71) 113.9(2) yes
C(70) C(71) C(72) 119.8(2) yes
C(70) C(71) C(76) 121.4(2) yes
C(72) C(71) C(76) 118.8(2) yes
C(71) C(72) C(73) 122.3(2) yes
C(72) C(73) C(74) 117.2(2) yes
C(72) C(73) C(77) 120.2(2) yes
C(74) C(73) C(77) 122.6(2) yes
C(73) C(74) C(75) 123.4(2) yes
C(74) C(75) C(76) 116.7(2) yes
C(74) C(75) C(81) 121.7(2) yes
C(76) C(75) C(81) 121.6(2) yes
O(7) C(76) C(71) 117.8(2) yes
O(7) C(76) C(75) 120.6(2) yes
C(71) C(76) C(75) 121.6(2) yes
C(73) C(77) C(78) 108.8(2) yes
C(73) C(77) C(79) 110.0(2) yes
C(73) C(77) C(80) 112.7(2) yes
C(78) C(77) C(79) 108.3(2) yes
C(78) C(77) C(80) 108.2(2) yes
C(79) C(77) C(80) 108.7(2) yes
C(75) C(81) C(82) 110.5(2) yes
C(75) C(81) C(83) 112.4(2) yes
C(75) C(81) C(84) 109.7(2) yes
C(82) C(81) C(83) 107.3(2) yes
C(82) C(81) C(84) 109.4(2) yes
C(83) C(81) C(84) 107.5(2) yes
N(2) C(85) C(86) 118.4(2) yes
C(85) C(86) C(87) 118.2(2) yes
C(85) C(86) C(91) 121.0(2) yes
C(87) C(86) C(91) 119.9(2) yes
C(86) C(87) C(88) 122.0(2) yes
C(87) C(88) C(89) 116.6(2) yes
C(87) C(88) C(92) 121.3(2) yes
C(89) C(88) C(92) 121.8(2) yes
C(88) C(89) C(90) 124.1(2) yes
C(89) C(90) C(91) 116.9(2) yes
C(89) C(90) C(96) 121.0(2) yes
C(91) C(90) C(96) 122.2(2) yes
O(8) C(91) C(86) 117.6(2) yes
O(8) C(91) C(90) 121.9(2) yes
C(86) C(91) C(90) 120.5(2) yes
C(88) C(92) C(93) 111.8(2) yes
C(88) C(92) C(94) 112.2(2) yes
C(88) C(92) C(95) 107.4(2) yes
C(93) C(92) C(94) 108.0(2) yes
C(93) C(92) C(95) 109.0(2) yes
C(94) C(92) C(95) 108.4(2) yes
C(90) C(96) C(97) 107.7(2) yes
C(90) C(96) C(98) 112.1(2) yes
C(90) C(96) C(99) 109.8(3) yes
C(97) C(96) C(98) 108.3(3) yes
C(97) C(96) C(99) 111.9(3) yes
C(98) C(96) C(99) 107.2(3) yes
O(5) C(100) C(101) 110.4(2) yes
O(5) C(100) C(102) 109.3(2) yes
C(101) C(100) C(102) 111.2(2) yes
C(104) C(103) C(108) 118.0(3) yes
C(104) C(103) C(109) 120.3(3) yes
C(108) C(103) C(109) 121.7(3) yes
C(103) C(104) C(105) 121.4(3) yes
C(104) C(105) C(106) 119.6(3) yes
C(105) C(106) C(107) 119.6(3) yes
C(106) C(107) C(108) 120.4(3) yes
C(103) C(108) C(107) 121.0(3) yes
C(111) C(110) C(115) 126.1(6) yes
C(111) C(110) C(116) 120.7(8) yes
C(111) C(110) C(117) 170.4(10) yes
C(111) C(110) C(118) 91.7(14) yes
C(111) C(110) C(119) 52.7(4) yes
C(115) C(110) C(116) 113.0(7) yes
C(115) C(110) C(117) 58.9(6) yes
C(115) C(110) C(118) 141.4(15) yes
C(115) C(110) C(119) 73.5(5) yes
C(116) C(110) C(117) 54.3(7) yes
C(116) C(110) C(118) 29.1(13) yes
C(116) C(110) C(119) 173.1(9) yes
C(117) C(110) C(118) 82.6(14) yes
C(117) C(110) C(119) 131.8(8) yes
C(118) C(110) C(119) 144.0(16) yes
C(110) C(111) C(112) 126.5(5) yes
C(110) C(111) C(118) 29.4(6) yes
C(110) C(111) C(119) 83.2(5) yes
C(112) C(111) C(118) 155.8(6) yes
C(112) C(111) C(119) 43.3(5) yes
C(118) C(111) C(119) 112.5(6) yes
C(111) C(112) C(113) 114.9(6) yes
C(111) C(112) C(119) 69.4(6) yes
C(111) C(112) C(120) 154.7(9) yes
C(113) C(112) C(119) 45.6(6) yes
C(113) C(112) C(120) 39.9(7) yes
C(119) C(112) C(120) 85.5(9) yes
C(112) C(113) C(114) 115.0(5) yes
C(112) C(113) C(119) 48.4(6) yes
C(112) C(113) C(120) 54.3(7) yes
C(114) C(113) C(119) 66.7(7) yes
C(114) C(113) C(120) 169.3(9) yes
C(119) C(113) C(120) 102.7(10) yes
C(113) C(114) C(115) 134.8(5) yes
C(113) C(114) C(119) 41.3(4) yes
C(115) C(114) C(119) 93.5(5) yes
C(110) C(115) C(114) 102.3(6) yes
C(110) C(115) C(117) 49.6(6) yes
C(114) C(115) C(117) 151.8(8) yes
C(110) C(116) C(117) 50.9(7) yes
C(110) C(116) C(118) 20.8(9) yes
C(117) C(116) C(118) 71.0(11) yes
C(110) C(117) C(115) 71.5(7) yes
C(110) C(117) C(116) 74.7(9) yes
C(110) C(117) C(118) 31.7(7) yes
C(115) C(117) C(116) 145.8(11) yes
C(115) C(117) C(118) 103.2(9) yes
C(116) C(117) C(118) 43.4(8) yes
C(110) C(118) C(111) 58.9(12) yes
C(110) C(118) C(116) 130(2) yes
C(110) C(118) C(117) 65.7(13) yes
C(111) C(118) C(116) 170.0(13) yes
C(111) C(118) C(117) 124.1(9) yes
C(116) C(118) C(117) 65.5(11) yes
C(110) C(119) C(111) 44.1(4) yes
C(110) C(119) C(112) 111.3(7) yes
C(110) C(119) C(113) 161.5(10) yes
C(110) C(119) C(114) 90.4(6) yes
C(110) C(119) C(120) 160.7(7) yes
C(111) C(119) C(112) 67.2(6) yes
C(111) C(119) C(113) 152.8(9) yes
C(111) C(119) C(114) 134.5(6) yes
C(111) C(119) C(120) 117.0(7) yes
C(112) C(119) C(113) 86.0(8) yes
C(112) C(119) C(114) 158.0(8) yes
C(112) C(119) C(120) 49.8(6) yes
C(113) C(119) C(114) 72.0(7) yes
C(113) C(119) C(120) 36.2(6) yes
C(114) C(119) C(120) 108.2(6) yes
C(112) C(120) C(113) 85.8(9) yes
C(112) C(120) C(119) 44.7(6) yes
C(113) C(120) C(119) 41.1(6) yes
C(122) C(121) C(126) 103.2(13) yes
C(122) C(121) C(127) 125.0(18) yes
C(122) C(121) C(128) 168.4(18) yes
C(122) C(121) C(129) 39.0(13) yes
C(122) C(121) C(133) 121(2) yes
C(122) C(121) C(136) 133.0(14) yes
C(122) C(121) C(137) 65.3(15) yes
C(126) C(121) C(127) 128.8(13) yes
C(126) C(121) C(128) 85.9(11) yes
C(126) C(121) C(129) 108.6(13) yes
C(126) C(121) C(133) 24.3(15) yes
C(126) C(121) C(136) 30.6(7) yes
C(126) C(121) C(137) 134.5(18) yes
C(127) C(121) C(128) 44.2(11) yes
C(127) C(121) C(129) 119.2(15) yes
C(127) C(121) C(133) 114(2) yes
C(127) C(121) C(136) 98.3(13) yes
C(127) C(121) C(137) 85.6(15) yes
C(128) C(121) C(129) 144.7(14) yes
C(128) C(121) C(133) 70(2) yes
C(128) C(121) C(136) 55.4(10) yes
C(128) C(121) C(137) 113.3(15) yes
C(129) C(121) C(133) 111(2) yes
C(129) C(121) C(136) 134.4(16) yes
C(129) C(121) C(137) 34.9(12) yes
C(133) C(121) C(136) 23.9(19) yes
C(133) C(121) C(137) 123(2) yes
C(136) C(121) C(137) 143.6(19) yes
C(121) C(122) C(123) 124(2) yes
C(121) C(122) C(129) 58.9(16) yes
C(121) C(122) C(130) 115(2) yes
C(121) C(122) C(133) 16.8(9) yes
C(121) C(122) C(134) 83.7(15) yes
C(121) C(122) C(137) 45.4(12) yes
C(123) C(122) C(129) 102(2) yes
C(123) C(122) C(130) 50.6(13) yes
C(123) C(122) C(133) 106.8(18) yes
C(123) C(122) C(134) 39.9(12) yes
C(123) C(122) C(137) 128(2) yes
C(129) C(122) C(130) 60.9(18) yes
C(129) C(122) C(133) 59.1(16) yes
C(129) C(122) C(134) 81(2) yes
C(129) C(122) C(137) 26.9(15) yes
C(130) C(122) C(133) 105.6(18) yes
C(130) C(122) C(134) 64.6(14) yes
C(130) C(122) C(137) 85.7(18) yes
C(133) C(122) C(134) 66.9(12) yes
C(133) C(122) C(137) 54.3(12) yes
C(134) C(122) C(137) 101.8(18) yes
C(122) C(123) C(124) 120.5(18) yes
C(122) C(123) C(129) 28.1(12) yes
C(122) C(123) C(130) 51.9(14) yes
C(122) C(123) C(131) 140(2) yes
C(122) C(123) C(132) 105.0(16) yes
C(122) C(123) C(134) 86.9(18) yes
C(122) C(123) C(135) 151(2) yes
C(124) C(123) C(129) 110.9(15) yes
C(124) C(123) C(130) 125(2) yes
C(124) C(123) C(131) 47(2) yes
C(124) C(123) C(132) 15.5(8) yes
C(124) C(123) C(134) 36.9(13) yes
C(124) C(123) C(135) 32.5(12) yes
C(129) C(123) C(130) 32.4(9) yes
C(129) C(123) C(131) 113(2) yes
C(129) C(123) C(132) 96.7(12) yes
C(129) C(123) C(134) 74.0(14) yes
C(129) C(123) C(135) 131.1(17) yes
C(130) C(123) C(131) 100(2) yes
C(130) C(123) C(132) 116.0(17) yes
C(130) C(123) C(134) 93.3(19) yes
C(130) C(123) C(135) 125(2) yes
C(131) C(123) C(132) 57(2) yes
C(131) C(123) C(134) 64(2) yes
C(131) C(123) C(135) 25.0(18) yes
C(132) C(123) C(134) 23.3(11) yes
C(132) C(123) C(135) 47.4(12) yes
C(134) C(123) C(135) 64.1(18) yes
C(123) C(124) C(125) 108.7(13) yes
C(123) C(124) C(131) 31.3(15) yes
C(123) C(124) C(132) 125(2) yes
C(123) C(124) C(134) 59(2) yes
C(123) C(124) C(135) 95(2) yes
C(125) C(124) C(131) 126.1(14) yes
C(125) C(124) C(132) 16.3(19) yes
C(125) C(124) C(134) 55.5(18) yes
C(125) C(124) C(135) 151(2) yes
C(131) C(124) C(132) 139(2) yes
C(131) C(124) C(134) 71(2) yes
C(131) C(124) C(135) 68(2) yes
C(132) C(124) C(134) 70(2) yes
C(132) C(124) C(135) 136(3) yes
C(134) C(124) C(135) 132(2) yes
C(124) C(125) C(126) 128.3(10) yes
C(124) C(125) C(132) 9.1(12) yes
C(124) C(125) C(133) 108.0(8) yes
C(124) C(125) C(134) 32.0(10) yes
C(124) C(125) C(136) 142.0(10) yes
C(126) C(125) C(132) 137.2(14) yes
C(126) C(125) C(133) 21.4(7) yes
C(126) C(125) C(134) 98.0(12) yes
C(126) C(125) C(136) 13.8(8) yes
C(132) C(125) C(133) 116.6(12) yes
C(132) C(125) C(134) 39.9(13) yes
C(132) C(125) C(136) 150.9(13) yes
C(133) C(125) C(134) 76.8(10) yes
C(133) C(125) C(136) 34.5(7) yes
C(134) C(125) C(136) 111.3(11) yes
C(121) C(126) C(125) 132.6(10) yes
C(121) C(126) C(132) 110.2(9) yes
C(121) C(126) C(133) 13.9(10) yes
C(121) C(126) C(134) 84.1(10) yes
C(121) C(126) C(136) 76.6(15) yes
C(125) C(126) C(132) 22.3(8) yes
C(125) C(126) C(133) 139.4(13) yes
C(125) C(126) C(134) 48.8(9) yes
C(125) C(126) C(136) 150.7(18) yes
C(132) C(126) C(133) 117.8(12) yes
C(132) C(126) C(134) 26.9(9) yes
C(132) C(126) C(136) 172.6(17) yes
C(133) C(126) C(134) 91.0(12) yes
C(133) C(126) C(136) 68.3(16) yes
C(134) C(126) C(136) 158.6(16) yes
C(121) C(127) C(128) 62.5(13) yes
C(121) C(127) C(133) 17.2(8) yes
C(121) C(127) C(137) 36.1(9) yes
C(128) C(127) C(133) 45.4(11) yes
C(128) C(127) C(137) 88.0(16) yes
C(133) C(127) C(137) 47.7(9) yes
C(121) C(128) C(127) 73.3(14) yes
C(121) C(128) C(133) 24.9(10) yes
C(121) C(128) C(136) 67.9(11) yes
C(127) C(128) C(133) 98.1(16) yes
C(127) C(128) C(136) 138.1(16) yes
C(133) C(128) C(136) 45.2(10) yes
C(121) C(129) C(122) 82(2) yes
C(121) C(129) C(123) 108.7(13) yes
C(121) C(129) C(130) 143.7(16) yes
C(121) C(129) C(133) 21.5(11) yes
C(121) C(129) C(137) 61.2(19) yes
C(122) C(129) C(123) 50.4(18) yes
C(122) C(129) C(130) 72.8(18) yes
C(122) C(129) C(133) 91.1(19) yes
C(122) C(129) C(137) 118(3) yes
C(123) C(129) C(130) 35.1(10) yes
C(123) C(129) C(133) 100.5(11) yes
C(123) C(129) C(137) 167(2) yes
C(130) C(129) C(133) 131.9(15) yes
C(130) C(129) C(137) 155(2) yes
C(133) C(129) C(137) 73(2) yes
C(122) C(130) C(123) 77.5(18) yes
C(122) C(130) C(129) 46.4(14) yes
C(122) C(130) C(131) 102.1(15) yes
C(122) C(130) C(134) 76.5(15) yes
C(122) C(130) C(137) 51.7(13) yes
C(123) C(130) C(129) 112.5(17) yes
C(123) C(130) C(131) 28.9(15) yes
C(123) C(130) C(134) 43.6(14) yes
C(123) C(130) C(137) 122.0(15) yes
C(129) C(130) C(131) 122.6(14) yes
C(129) C(130) C(134) 83.7(12) yes
C(129) C(130) C(137) 9.9(10) yes
C(131) C(130) C(134) 39.0(9) yes
C(131) C(130) C(137) 132.2(12) yes
C(134) C(130) C(137) 93.2(10) yes
C(123) C(131) C(124) 102(2) yes
C(123) C(131) C(130) 51(2) yes
C(123) C(131) C(132) 98(2) yes
C(123) C(131) C(134) 78(2) yes
C(123) C(131) C(135) 139(2) yes
C(124) C(131) C(130) 127.1(16) yes
C(124) C(131) C(132) 14.7(9) yes
C(124) C(131) C(134) 46.2(14) yes
C(124) C(131) C(135) 51.5(18) yes
C(130) C(131) C(132) 114.0(12) yes
C(130) C(131) C(134) 81.6(15) yes
C(130) C(131) C(135) 169(2) yes
C(132) C(131) C(134) 32.4(13) yes
C(132) C(131) C(135) 62.8(17) yes
C(134) C(131) C(135) 94(2) yes
C(123) C(132) C(124) 40(2) yes
C(123) C(132) C(125) 115.2(15) yes
C(123) C(132) C(126) 94.9(11) yes
C(123) C(132) C(131) 24.1(11) yes
C(123) C(132) C(134) 34.2(17) yes
C(123) C(132) C(135) 64.3(16) yes
C(124) C(132) C(125) 155(3) yes
C(124) C(132) C(126) 134(2) yes
C(124) C(132) C(131) 26.7(18) yes
C(124) C(132) C(134) 70(2) yes
C(124) C(132) C(135) 27(2) yes
C(125) C(132) C(126) 20.5(7) yes
C(125) C(132) C(131) 132.2(15) yes
C(125) C(132) C(134) 87.7(19) yes
C(125) C(132) C(135) 170.1(18) yes
C(126) C(132) C(131) 112.1(11) yes
C(126) C(132) C(134) 67.8(17) yes
C(126) C(132) C(135) 155.5(16) yes
C(131) C(132) C(134) 44.5(17) yes
C(131) C(132) C(135) 44.2(14) yes
C(134) C(132) C(135) 88(2) yes
C(121) C(133) C(122) 42.1(19) yes
C(121) C(133) C(125) 131(2) yes
C(121) C(133) C(126) 142(2) yes
C(121) C(133) C(127) 49.0(19) yes
C(121) C(133) C(128) 85(2) yes
C(121) C(133) C(129) 47(2) yes
C(121) C(133) C(136) 143(2) yes
C(121) C(133) C(137) 36.9(19) yes
C(122) C(133) C(125) 91.6(9) yes
C(122) C(133) C(126) 107.3(13) yes
C(122) C(133) C(127) 91.1(12) yes
C(122) C(133) C(128) 127.3(15) yes
C(122) C(133) C(129) 29.8(10) yes
C(122) C(133) C(136) 146.7(15) yes
C(122) C(133) C(137) 48.0(10) yes
C(125) C(133) C(126) 19.2(6) yes
C(125) C(133) C(127) 163.0(11) yes
C(125) C(133) C(128) 136.0(13) yes
C(125) C(133) C(129) 102.3(10) yes
C(125) C(133) C(136) 65.5(12) yes
C(125) C(133) C(137) 128.5(12) yes
C(126) C(133) C(127) 146.7(15) yes
C(126) C(133) C(128) 117.0(15) yes
C(126) C(133) C(129) 121.4(14) yes
C(126) C(133) C(136) 46.7(12) yes
C(126) C(133) C(137) 147.7(16) yes
C(127) C(133) C(128) 36.5(10) yes
C(127) C(133) C(129) 88.2(11) yes
C(127) C(133) C(136) 104.2(15) yes
C(127) C(133) C(137) 64.0(11) yes
C(128) C(133) C(129) 121.6(14) yes
C(128) C(133) C(136) 70.5(13) yes
C(128) C(133) C(137) 95.3(13) yes
C(129) C(133) C(136) 167.5(18) yes
C(129) C(133) C(137) 26.6(9) yes
C(136) C(133) C(137) 164.2(16) yes
C(122) C(134) C(123) 53.2(16) yes
C(122) C(134) C(124) 132(2) yes
C(122) C(134) C(125) 113.6(15) yes
C(122) C(134) C(126) 82.9(11) yes
C(122) C(134) C(130) 39.0(10) yes
C(122) C(134) C(131) 87.2(18) yes
C(122) C(134) C(132) 148(2) yes
C(122) C(134) C(135) 127.7(18) yes
C(123) C(134) C(124) 84(2) yes
C(123) C(134) C(125) 151(2) yes
C(123) C(134) C(126) 133(2) yes
C(123) C(134) C(130) 43.0(13) yes
C(123) C(134) C(131) 37.3(17) yes
C(123) C(134) C(132) 122(2) yes
C(123) C(134) C(135) 74.4(19) yes
C(124) C(134) C(125) 92(2) yes
C(124) C(134) C(126) 124(2) yes
C(124) C(134) C(130) 122(2) yes
C(124) C(134) C(131) 63.2(19) yes
C(124) C(134) C(132) 40.7(19) yes
C(124) C(134) C(135) 25.5(16) yes
C(125) C(134) C(126) 33.3(6) yes
C(125) C(134) C(130) 145.1(15) yes
C(125) C(134) C(131) 155(2) yes
C(125) C(134) C(132) 52.4(16) yes
C(125) C(134) C(135) 112.8(17) yes
C(126) C(134) C(130) 112.0(12) yes
C(126) C(134) C(131) 170(2) yes
C(126) C(134) C(132) 85.3(19) yes
C(126) C(134) C(135) 146.0(18) yes
C(130) C(134) C(131) 59.4(14) yes
C(130) C(134) C(132) 162(2) yes
C(130) C(134) C(135) 102.0(15) yes
C(131) C(134) C(132) 103(2) yes
C(131) C(134) C(135) 43.1(15) yes
C(132) C(134) C(135) 60.9(19) yes
C(123) C(135) C(124) 53(2) yes
C(123) C(135) C(131) 16.3(13) yes
C(123) C(135) C(132) 68.3(16) yes
C(123) C(135) C(134) 41.4(13) yes
C(124) C(135) C(131) 60(2) yes
C(124) C(135) C(132) 16.5(15) yes
C(124) C(135) C(134) 22.7(14) yes
C(131) C(135) C(132) 73.0(19) yes
C(131) C(135) C(134) 42.4(15) yes
C(132) C(135) C(134) 31.1(11) yes
C(121) C(136) C(125) 88.2(10) yes
C(121) C(136) C(126) 72.7(14) yes
C(121) C(136) C(128) 56.7(10) yes
C(121) C(136) C(133) 13.3(11) yes
C(125) C(136) C(126) 15.5(10) yes
C(125) C(136) C(128) 144.3(14) yes
C(125) C(136) C(133) 80.0(12) yes
C(126) C(136) C(128) 129(2) yes
C(126) C(136) C(133) 65.0(15) yes
C(128) C(136) C(133) 64.3(13) yes
C(121) C(137) C(122) 69.2(15) yes
C(121) C(137) C(127) 58.3(13) yes
C(121) C(137) C(129) 84(2) yes
C(121) C(137) C(130) 99.1(14) yes
C(121) C(137) C(133) 19.8(12) yes
C(122) C(137) C(127) 110.2(16) yes
C(122) C(137) C(129) 35(2) yes
C(122) C(137) C(130) 42.6(12) yes
C(122) C(137) C(133) 77.7(14) yes
C(127) C(137) C(129) 140(2) yes
C(127) C(137) C(130) 152.4(13) yes
C(127) C(137) C(133) 68.3(11) yes
C(129) C(137) C(130) 15.4(16) yes
C(129) C(137) C(133) 81(2) yes
C(130) C(137) C(133) 95.7(12) yes
Ti(1) C(1) H(1) 109.5 no
Ti(1) C(1) H(2) 109.5 no
Ti(1) C(1) H(3) 109.5 no
H(1) C(1) H(2) 109.5 no
H(1) C(1) H(3) 109.5 no
H(2) C(1) H(3) 109.5 no
Al(1) C(2) H(4) 109.5 no
Al(1) C(2) H(5) 109.5 no
Al(1) C(2) H(6) 109.5 no
H(4) C(2) H(5) 109.5 no
H(4) C(2) H(6) 109.5 no
H(5) C(2) H(6) 109.5 no
Al(1) C(3) H(7) 109.5 no
Al(1) C(3) H(8) 109.5 no
Al(1) C(3) H(9) 109.5 no
H(7) C(3) H(8) 109.5 no
H(7) C(3) H(9) 109.5 no
H(8) C(3) H(9) 109.5 no
N(1) C(4) H(10) 108.0 no
N(1) C(4) H(11) 108.0 no
C(5) C(4) H(10) 108.0 no
C(5) C(4) H(11) 108.0 no
H(10) C(4) H(11) 109.5 no
C(5) C(6) H(12) 119.3 no
C(7) C(6) H(12) 119.3 no
C(7) C(8) H(13) 117.7 no
C(9) C(8) H(13) 117.7 no
C(11) C(12) H(14) 109.5 no
C(11) C(12) H(15) 109.5 no
C(11) C(12) H(16) 109.5 no
H(14) C(12) H(15) 109.5 no
H(14) C(12) H(16) 109.5 no
H(15) C(12) H(16) 109.5 no
C(11) C(13) H(17) 109.5 no
C(11) C(13) H(18) 109.5 no
C(11) C(13) H(19) 109.5 no
H(17) C(13) H(18) 109.5 no
H(17) C(13) H(19) 109.5 no
H(18) C(13) H(19) 109.5 no
C(11) C(14) H(20) 109.5 no
C(11) C(14) H(21) 109.5 no
C(11) C(14) H(22) 109.5 no
H(20) C(14) H(21) 109.5 no
H(20) C(14) H(22) 109.5 no
H(21) C(14) H(22) 109.5 no
C(15) C(16) H(23) 109.5 no
C(15) C(16) H(24) 109.5 no
C(15) C(16) H(25) 109.5 no
H(23) C(16) H(24) 109.5 no
H(23) C(16) H(25) 109.5 no
H(24) C(16) H(25) 109.5 no
C(15) C(17) H(26) 109.5 no
C(15) C(17) H(27) 109.5 no
C(15) C(17) H(28) 109.5 no
H(26) C(17) H(27) 109.5 no
H(26) C(17) H(28) 109.5 no
H(27) C(17) H(28) 109.5 no
C(15) C(18) H(29) 109.5 no
C(15) C(18) H(30) 109.5 no
C(15) C(18) H(31) 109.5 no
H(29) C(18) H(30) 109.5 no
H(29) C(18) H(31) 109.5 no
H(30) C(18) H(31) 109.5 no
N(1) C(19) H(32) 108.1 no
N(1) C(19) H(33) 108.1 no
C(20) C(19) H(32) 108.1 no
C(20) C(19) H(33) 108.1 no
H(32) C(19) H(33) 109.5 no
C(20) C(21) H(34) 119.0 no
C(22) C(21) H(34) 119.0 no
C(22) C(23) H(35) 118.3 no
C(24) C(23) H(35) 118.3 no
C(26) C(27) H(36) 109.5 no
C(26) C(27) H(37) 109.5 no
C(26) C(27) H(38) 109.5 no
H(36) C(27) H(37) 109.5 no
H(36) C(27) H(38) 109.5 no
H(37) C(27) H(38) 109.5 no
C(26) C(28) H(39) 109.5 no
C(26) C(28) H(40) 109.5 no
C(26) C(28) H(41) 109.5 no
H(39) C(28) H(40) 109.5 no
H(39) C(28) H(41) 109.5 no
H(40) C(28) H(41) 109.5 no
C(26) C(29) H(42) 109.5 no
C(26) C(29) H(43) 109.5 no
C(26) C(29) H(44) 109.5 no
H(42) C(29) H(43) 109.5 no
H(42) C(29) H(44) 109.5 no
H(43) C(29) H(44) 109.5 no
C(30) C(31) H(45) 109.5 no
C(30) C(31) H(46) 109.5 no
C(30) C(31) H(47) 109.5 no
H(45) C(31) H(46) 109.5 no
H(45) C(31) H(47) 109.5 no
H(46) C(31) H(47) 109.5 no
C(30) C(32) H(48) 109.5 no
C(30) C(32) H(49) 109.5 no
C(30) C(32) H(50) 109.5 no
H(48) C(32) H(49) 109.5 no
H(48) C(32) H(50) 109.5 no
H(49) C(32) H(50) 109.5 no
C(30) C(33) H(51) 109.5 no
C(30) C(33) H(52) 109.5 no
C(30) C(33) H(53) 109.5 no
H(51) C(33) H(52) 109.5 no
H(51) C(33) H(53) 109.5 no
H(52) C(33) H(53) 109.5 no
N(1) C(34) H(54) 107.1 no
N(1) C(34) H(55) 107.1 no
C(35) C(34) H(54) 107.1 no
C(35) C(34) H(55) 107.1 no
H(54) C(34) H(55) 109.5 no
C(35) C(36) H(56) 118.9 no
C(37) C(36) H(56) 118.9 no
C(37) C(38) H(57) 118.0 no
C(39) C(38) H(57) 118.0 no
C(41) C(42) H(58) 109.5 no
C(41) C(42) H(59) 109.5 no
C(41) C(42) H(60) 109.5 no
H(58) C(42) H(59) 109.5 no
H(58) C(42) H(60) 109.5 no
H(59) C(42) H(60) 109.5 no
C(41) C(43) H(61) 109.5 no
C(41) C(43) H(62) 109.5 no
C(41) C(43) H(63) 109.5 no
H(61) C(43) H(62) 109.5 no
H(61) C(43) H(63) 109.5 no
H(62) C(43) H(63) 109.5 no
C(41) C(44) H(64) 109.5 no
C(41) C(44) H(65) 109.5 no
C(41) C(44) H(66) 109.5 no
H(64) C(44) H(65) 109.5 no
H(64) C(44) H(66) 109.5 no
H(65) C(44) H(66) 109.5 no
C(45) C(46) H(67) 109.5 no
C(45) C(46) H(68) 109.5 no
C(45) C(46) H(69) 109.5 no
H(67) C(46) H(68) 109.5 no
H(67) C(46) H(69) 109.5 no
H(68) C(46) H(69) 109.5 no
C(45) C(47) H(70) 109.5 no
C(45) C(47) H(71) 109.5 no
C(45) C(47) H(72) 109.5 no
H(70) C(47) H(71) 109.5 no
H(70) C(47) H(72) 109.5 no
H(71) C(47) H(72) 109.5 no
C(45) C(48) H(73) 109.5 no
C(45) C(48) H(74) 109.5 no
C(45) C(48) H(75) 109.5 no
H(73) C(48) H(74) 109.5 no
H(73) C(48) H(75) 109.5 no
H(74) C(48) H(75) 109.5 no
O(1) C(49) H(76) 107.9 no
C(50) C(49) H(76) 107.9 no
C(51) C(49) H(76) 107.9 no
C(49) C(50) H(77) 109.5 no
C(49) C(50) H(78) 109.5 no
C(49) C(50) H(79) 109.5 no
H(77) C(50) H(78) 109.5 no
H(77) C(50) H(79) 109.5 no
H(78) C(50) H(79) 109.5 no
C(49) C(51) H(80) 109.5 no
C(49) C(51) H(81) 109.5 no
C(49) C(51) H(82) 109.5 no
H(80) C(51) H(81) 109.5 no
H(80) C(51) H(82) 109.5 no
H(81) C(51) H(82) 109.5 no
Ti(2) C(52) H(83) 109.5 no
Ti(2) C(52) H(84) 109.5 no
Ti(2) C(52) H(85) 109.5 no
H(83) C(52) H(84) 109.5 no
H(83) C(52) H(85) 109.5 no
H(84) C(52) H(85) 109.5 no
Al(2) C(53) H(86) 109.5 no
Al(2) C(53) H(87) 109.5 no
Al(2) C(53) H(88) 109.5 no
H(86) C(53) H(87) 109.5 no
H(86) C(53) H(88) 109.5 no
H(87) C(53) H(88) 109.5 no
Al(2) C(54) H(89) 109.5 no
Al(2) C(54) H(90) 109.5 no
Al(2) C(54) H(91) 109.5 no
H(89) C(54) H(90) 109.5 no
H(89) C(54) H(91) 109.5 no
H(90) C(54) H(91) 109.5 no
N(2) C(55) H(92) 108.0 no
N(2) C(55) H(93) 108.0 no
C(56) C(55) H(92) 108.0 no
C(56) C(55) H(93) 108.0 no
H(92) C(55) H(93) 109.5 no
C(56) C(57) H(94) 119.4 no
C(58) C(57) H(94) 119.4 no
C(58) C(59) H(95) 117.7 no
C(60) C(59) H(95) 117.7 no
C(62) C(63) H(96) 109.5 no
C(62) C(63) H(97) 109.5 no
C(62) C(63) H(98) 109.5 no
H(96) C(63) H(97) 109.5 no
H(96) C(63) H(98) 109.5 no
H(97) C(63) H(98) 109.5 no
C(62) C(64) H(99) 109.5 no
C(62) C(64) H(100) 109.5 no
C(62) C(64) H(101) 109.5 no
H(99) C(64) H(100) 109.5 no
H(99) C(64) H(101) 109.5 no
H(100) C(64) H(101) 109.5 no
C(62) C(65) H(102) 109.5 no
C(62) C(65) H(103) 109.5 no
C(62) C(65) H(104) 109.5 no
H(102) C(65) H(103) 109.5 no
H(102) C(65) H(104) 109.5 no
H(103) C(65) H(104) 109.5 no
C(66) C(67) H(105) 109.5 no
C(66) C(67) H(106) 109.5 no
C(66) C(67) H(107) 109.5 no
H(105) C(67) H(106) 109.5 no
H(105) C(67) H(107) 109.5 no
H(106) C(67) H(107) 109.5 no
C(66) C(68) H(108) 109.5 no
C(66) C(68) H(109) 109.5 no
C(66) C(68) H(110) 109.5 no
H(108) C(68) H(109) 109.5 no
H(108) C(68) H(110) 109.5 no
H(109) C(68) H(110) 109.5 no
C(66) C(69) H(111) 109.5 no
C(66) C(69) H(112) 109.5 no
C(66) C(69) H(113) 109.5 no
H(111) C(69) H(112) 109.5 no
H(111) C(69) H(113) 109.5 no
H(112) C(69) H(113) 109.5 no
N(2) C(70) H(114) 108.3 no
N(2) C(70) H(115) 108.3 no
C(71) C(70) H(114) 108.3 no
C(71) C(70) H(115) 108.3 no
H(114) C(70) H(115) 109.5 no
C(71) C(72) H(116) 118.9 no
C(73) C(72) H(116) 118.9 no
C(73) C(74) H(117) 118.3 no
C(75) C(74) H(117) 118.3 no
C(77) C(78) H(118) 109.5 no
C(77) C(78) H(119) 109.5 no
C(77) C(78) H(120) 109.5 no
H(118) C(78) H(119) 109.5 no
H(118) C(78) H(120) 109.5 no
H(119) C(78) H(120) 109.5 no
C(77) C(79) H(121) 109.5 no
C(77) C(79) H(122) 109.5 no
C(77) C(79) H(123) 109.5 no
H(121) C(79) H(122) 109.5 no
H(121) C(79) H(123) 109.5 no
H(122) C(79) H(123) 109.5 no
C(77) C(80) H(124) 109.5 no
C(77) C(80) H(125) 109.5 no
C(77) C(80) H(126) 109.5 no
H(124) C(80) H(125) 109.5 no
H(124) C(80) H(126) 109.5 no
H(125) C(80) H(126) 109.5 no
C(81) C(82) H(127) 109.5 no
C(81) C(82) H(128) 109.5 no
C(81) C(82) H(129) 109.5 no
H(127) C(82) H(128) 109.5 no
H(127) C(82) H(129) 109.5 no
H(128) C(82) H(129) 109.5 no
C(81) C(83) H(130) 109.5 no
C(81) C(83) H(131) 109.5 no
C(81) C(83) H(132) 109.5 no
H(130) C(83) H(131) 109.5 no
H(130) C(83) H(132) 109.5 no
H(131) C(83) H(132) 109.5 no
C(81) C(84) H(133) 109.5 no
C(81) C(84) H(134) 109.5 no
C(81) C(84) H(135) 109.5 no
H(133) C(84) H(134) 109.5 no
H(133) C(84) H(135) 109.5 no
H(134) C(84) H(135) 109.5 no
N(2) C(85) H(136) 107.2 no
N(2) C(85) H(137) 107.2 no
C(86) C(85) H(136) 107.2 no
C(86) C(85) H(137) 107.2 no
H(136) C(85) H(137) 109.5 no
C(86) C(87) H(138) 119.0 no
C(88) C(87) H(138) 119.0 no
C(88) C(89) H(139) 117.9 no
C(90) C(89) H(139) 117.9 no
C(92) C(93) H(140) 109.5 no
C(92) C(93) H(141) 109.5 no
C(92) C(93) H(142) 109.5 no
H(140) C(93) H(141) 109.5 no
H(140) C(93) H(142) 109.5 no
H(141) C(93) H(142) 109.5 no
C(92) C(94) H(143) 109.5 no
C(92) C(94) H(144) 109.5 no
C(92) C(94) H(145) 109.5 no
H(143) C(94) H(144) 109.5 no
H(143) C(94) H(145) 109.5 no
H(144) C(94) H(145) 109.5 no
C(92) C(95) H(146) 109.5 no
C(92) C(95) H(147) 109.5 no
C(92) C(95) H(148) 109.5 no
H(146) C(95) H(147) 109.5 no
H(146) C(95) H(148) 109.5 no
H(147) C(95) H(148) 109.5 no
C(96) C(97) H(149) 109.5 no
C(96) C(97) H(150) 109.5 no
C(96) C(97) H(151) 109.5 no
H(149) C(97) H(150) 109.5 no
H(149) C(97) H(151) 109.5 no
H(150) C(97) H(151) 109.5 no
C(96) C(98) H(152) 109.5 no
C(96) C(98) H(153) 109.5 no
C(96) C(98) H(154) 109.5 no
H(152) C(98) H(153) 109.5 no
H(152) C(98) H(154) 109.5 no
H(153) C(98) H(154) 109.5 no
C(96) C(99) H(155) 109.5 no
C(96) C(99) H(156) 109.5 no
C(96) C(99) H(157) 109.5 no
H(155) C(99) H(156) 109.5 no
H(155) C(99) H(157) 109.5 no
H(156) C(99) H(157) 109.5 no
O(5) C(100) H(158) 108.6 no
C(101) C(100) H(158) 108.6 no
C(102) C(100) H(158) 108.6 no
C(100) C(101) H(159) 109.5 no
C(100) C(101) H(160) 109.5 no
C(100) C(101) H(161) 109.5 no
H(159) C(101) H(160) 109.5 no
H(159) C(101) H(161) 109.5 no
H(160) C(101) H(161) 109.5 no
C(100) C(102) H(162) 109.5 no
C(100) C(102) H(163) 109.5 no
C(100) C(102) H(164) 109.5 no
H(162) C(102) H(163) 109.5 no
H(162) C(102) H(164) 109.5 no
H(163) C(102) H(164) 109.5 no
C(103) C(104) H(165) 119.3 no
C(105) C(104) H(165) 119.3 no
C(104) C(105) H(166) 120.2 no
C(106) C(105) H(166) 120.2 no
C(105) C(106) H(167) 120.2 no
C(107) C(106) H(167) 120.2 no
C(106) C(107) H(168) 119.8 no
C(108) C(107) H(168) 119.8 no
C(103) C(108) H(169) 119.5 no
C(107) C(108) H(169) 119.5 no
C(103) C(109) H(170) 109.5 no
C(103) C(109) H(171) 109.5 no
C(103) C(109) H(172) 109.5 no
H(170) C(109) H(171) 109.5 no
H(170) C(109) H(172) 109.5 no
H(171) C(109) H(172) 109.5 no

loop_
_geom_bond_atom_site_label_1
_geom_bond_atom_site_label_2
_geom_bond_distance
_geom_bond_publ_flag
Ti(1) O(1) 2.0673(19) yes
Ti(1) O(2) 2.095(2) yes
Ti(1) O(3) 1.8283(19) yes
Ti(1) O(4) 1.8237(19) yes
Ti(1) N(1) 2.381(2) yes
Ti(1) C(1) 2.113(3) yes
Ti(2) O(5) 2.0686(18) yes
Ti(2) O(6) 2.102(2) yes
Ti(2) O(7) 1.824(2) yes
Ti(2) O(8) 1.8235(17) yes
Ti(2) N(2) 2.389(2) yes
Ti(2) C(52) 2.117(3) yes
Al(1) O(1) 1.825(2) yes
Al(1) O(2) 1.845(2) yes
Al(1) C(2) 1.954(3) yes
Al(1) C(3) 1.954(4) yes
Al(2) O(5) 1.821(2) yes
Al(2) O(6) 1.8497(18) yes
Al(2) C(53) 1.968(3) yes
Al(2) C(54) 1.961(3) yes
O(1) C(49) 1.442(3) yes
O(2) C(10) 1.398(3) yes
O(3) C(25) 1.353(3) yes
O(4) C(40) 1.357(3) yes
O(5) C(100) 1.457(3) yes
O(6) C(61) 1.399(3) yes
O(7) C(76) 1.362(3) yes
O(8) C(91) 1.358(3) yes
N(1) C(4) 1.489(4) yes
N(1) C(19) 1.481(3) yes
N(1) C(34) 1.494(3) yes
N(2) C(55) 1.487(3) yes
N(2) C(70) 1.496(3) yes
N(2) C(85) 1.486(3) yes
C(4) C(5) 1.500(3) yes
C(5) C(6) 1.389(4) yes
C(5) C(10) 1.395(3) yes
C(6) C(7) 1.387(4) yes
C(7) C(8) 1.392(3) yes
C(7) C(11) 1.522(4) yes
C(8) C(9) 1.401(4) yes
C(9) C(10) 1.410(3) yes
C(9) C(15) 1.536(3) yes
C(11) C(12) 1.538(4) yes
C(11) C(13) 1.537(5) yes
C(11) C(14) 1.534(5) yes
C(15) C(16) 1.535(4) yes
C(15) C(17) 1.538(4) yes
C(15) C(18) 1.537(4) yes
C(19) C(20) 1.514(4) yes
C(20) C(21) 1.381(3) yes
C(20) C(25) 1.410(4) yes
C(21) C(22) 1.385(4) yes
C(22) C(23) 1.389(4) yes
C(22) C(26) 1.547(3) yes
C(23) C(24) 1.400(3) yes
C(24) C(25) 1.407(4) yes
C(24) C(30) 1.530(4) yes
C(26) C(27) 1.536(4) yes
C(26) C(28) 1.519(5) yes
C(26) C(29) 1.525(4) yes
C(30) C(31) 1.536(3) yes
C(30) C(32) 1.543(4) yes
C(30) C(33) 1.543(4) yes
C(34) C(35) 1.504(4) yes
C(35) C(36) 1.396(3) yes
C(35) C(40) 1.403(3) yes
C(36) C(37) 1.387(4) yes
C(37) C(38) 1.402(4) yes
C(37) C(41) 1.533(4) yes
C(38) C(39) 1.392(3) yes
C(39) C(40) 1.412(4) yes
C(39) C(45) 1.535(3) yes
C(41) C(42) 1.537(4) yes
C(41) C(43) 1.530(4) yes
C(41) C(44) 1.526(5) yes
C(45) C(46) 1.541(4) yes
C(45) C(47) 1.532(4) yes
C(45) C(48) 1.533(4) yes
C(49) C(50) 1.507(4) yes
C(49) C(51) 1.529(5) yes
C(55) C(56) 1.506(4) yes
C(56) C(57) 1.386(4) yes
C(56) C(61) 1.387(4) yes
C(57) C(58) 1.382(4) yes
C(58) C(59) 1.394(4) yes
C(58) C(62) 1.536(4) yes
C(59) C(60) 1.399(4) yes
C(60) C(61) 1.414(4) yes
C(60) C(66) 1.545(4) yes
C(62) C(63) 1.536(5) yes
C(62) C(64) 1.526(4) yes
C(62) C(65) 1.540(4) yes
C(66) C(67) 1.536(3) yes
C(66) C(68) 1.543(4) yes
C(66) C(69) 1.526(4) yes
C(70) C(71) 1.511(4) yes
C(71) C(72) 1.385(4) yes
C(71) C(76) 1.407(3) yes
C(72) C(73) 1.377(4) yes
C(73) C(74) 1.410(3) yes
C(73) C(77) 1.545(4) yes
C(74) C(75) 1.394(4) yes
C(75) C(76) 1.399(4) yes
C(75) C(81) 1.537(4) yes
C(77) C(78) 1.536(4) yes
C(77) C(79) 1.531(4) yes
C(77) C(80) 1.534(5) yes
C(81) C(82) 1.542(4) yes
C(81) C(83) 1.519(5) yes
C(81) C(84) 1.547(4) yes
C(85) C(86) 1.517(3) yes
C(86) C(87) 1.381(4) yes
C(86) C(91) 1.395(3) yes
C(87) C(88) 1.394(3) yes
C(88) C(89) 1.394(4) yes
C(88) C(92) 1.534(4) yes
C(89) C(90) 1.393(4) yes
C(90) C(91) 1.411(3) yes
C(90) C(96) 1.535(4) yes
C(92) C(93) 1.530(4) yes
C(92) C(94) 1.541(4) yes
C(92) C(95) 1.542(4) yes
C(96) C(97) 1.525(5) yes
C(96) C(98) 1.542(4) yes
C(96) C(99) 1.530(6) yes
C(100) C(101) 1.520(4) yes
C(100) C(102) 1.516(4) yes
C(103) C(104) 1.380(5) yes
C(103) C(108) 1.386(5) yes
C(103) C(109) 1.502(5) yes
C(104) C(105) 1.387(5) yes
C(105) C(106) 1.369(5) yes
C(106) C(107) 1.387(4) yes
C(107) C(108) 1.369(5) yes
C(110) C(111) 1.272(10) yes
C(110) C(115) 1.576(12) yes
C(110) C(116) 1.573(13) yes
C(110) C(117) 1.266(15) yes
C(110) C(118) 0.729(14) yes
C(110) C(119) 1.814(11) yes
C(111) C(112) 1.431(8) yes
C(111) C(118) 1.485(14) yes
C(111) C(119) 1.452(8) yes
C(112) C(113) 1.420(10) yes
C(112) C(119) 1.064(12) yes
C(112) C(120) 1.156(12) yes
C(113) C(114) 1.464(9) yes
C(113) C(119) 1.017(10) yes
C(113) C(120) 0.914(14) yes
C(114) C(115) 1.384(8) yes
C(114) C(119) 1.413(11) yes
C(115) C(117) 1.423(12) yes
C(116) C(117) 1.325(15) yes
C(116) C(118) 1.001(17) yes
C(117) C(118) 1.377(19) yes
C(119) C(120) 1.509(13) yes
C(121) C(122) 1.38(2) yes
C(121) C(126) 1.529(19) yes
C(121) C(127) 1.52(2) yes
C(121) C(128) 1.41(2) yes
C(121) C(129) 1.19(2) yes
C(121) C(133) 0.59(2) yes
C(121) C(136) 1.56(2) yes
C(121) C(137) 1.05(2) yes
C(122) C(123) 1.44(3) yes
C(122) C(129) 0.88(2) yes
C(122) C(130) 1.16(2) yes
C(122) C(133) 1.76(2) yes
C(122) C(134) 1.79(3) yes
C(122) C(137) 1.34(2) yes
C(123) C(124) 1.34(3) yes
C(123) C(129) 1.83(2) yes
C(123) C(130) 1.14(2) yes
C(123) C(131) 0.71(3) yes
C(123) C(132) 1.72(3) yes
C(123) C(134) 1.15(3) yes
C(123) C(135) 1.67(3) yes
C(124) C(125) 1.525(17) yes
C(124) C(131) 1.00(2) yes
C(124) C(132) 0.56(2) yes
C(124) C(134) 0.81(2) yes
C(124) C(135) 0.90(3) yes
C(125) C(126) 0.918(12) yes
C(125) C(132) 0.997(17) yes
C(125) C(133) 1.815(17) yes
C(125) C(134) 1.26(2) yes
C(125) C(136) 1.677(17) yes
C(126) C(132) 1.783(17) yes
C(126) C(133) 1.017(18) yes
C(126) C(134) 1.66(2) yes
C(126) C(136) 0.816(17) yes
C(127) C(128) 1.11(2) yes
C(127) C(133) 1.84(2) yes
C(127) C(137) 1.78(2) yes
C(128) C(133) 1.324(19) yes
C(128) C(136) 1.38(2) yes
C(129) C(130) 1.059(18) yes
C(129) C(133) 1.51(2) yes
C(129) C(137) 0.69(2) yes
C(130) C(131) 1.45(2) yes
C(130) C(134) 1.66(2) yes
C(130) C(137) 1.70(2) yes
C(131) C(132) 1.47(2) yes
C(131) C(134) 1.06(2) yes
C(131) C(135) 1.07(3) yes
C(132) C(134) 0.81(2) yes
C(132) C(135) 1.37(3) yes
C(133) C(136) 1.04(2) yes
C(133) C(137) 1.47(2) yes
C(134) C(135) 1.56(3) yes
C(1) H(1) 1.030 no
C(1) H(2) 1.030 no
C(1) H(3) 1.030 no
C(2) H(4) 1.020 no
C(2) H(5) 1.020 no
C(2) H(6) 1.020 no
C(3) H(7) 0.980 no
C(3) H(8) 0.980 no
C(3) H(9) 0.980 no
C(4) H(10) 1.040 no
C(4) H(11) 1.040 no
C(6) H(12) 0.980 no
C(8) H(13) 1.040 no
C(12) H(14) 1.000 no
C(12) H(15) 1.000 no
C(12) H(16) 1.000 no
C(13) H(17) 1.000 no
C(13) H(18) 1.000 no
C(13) H(19) 1.000 no
C(14) H(20) 1.000 no
C(14) H(21) 1.000 no
C(14) H(22) 1.000 no
C(16) H(23) 0.980 no
C(16) H(24) 0.980 no
C(16) H(25) 0.980 no
C(17) H(26) 1.000 no
C(17) H(27) 1.000 no
C(17) H(28) 1.000 no
C(18) H(29) 0.980 no
C(18) H(30) 0.980 no
C(18) H(31) 0.980 no
C(19) H(32) 1.030 no
C(19) H(33) 1.030 no
C(21) H(34) 1.000 no
C(23) H(35) 1.040 no
C(27) H(36) 0.980 no
C(27) H(37) 0.980 no
C(27) H(38) 0.980 no
C(28) H(39) 1.020 no
C(28) H(40) 1.020 no
C(28) H(41) 1.020 no
C(29) H(42) 1.000 no
C(29) H(43) 1.000 no
C(29) H(44) 1.000 no
C(31) H(45) 1.000 no
C(31) H(46) 1.000 no
C(31) H(47) 1.000 no
C(32) H(48) 1.000 no
C(32) H(49) 1.000 no
C(32) H(50) 1.000 no
C(33) H(51) 0.980 no
C(33) H(52) 0.980 no
C(33) H(53) 0.980 no
C(34) H(54) 1.030 no
C(34) H(55) 1.030 no
C(36) H(56) 1.000 no
C(38) H(57) 0.960 no
C(42) H(58) 1.000 no
C(42) H(59) 1.000 no
C(42) H(60) 1.000 no
C(43) H(61) 0.990 no
C(43) H(62) 0.990 no
C(43) H(63) 0.990 no
C(44) H(64) 1.000 no
C(44) H(65) 1.000 no
C(44) H(66) 1.000 no
C(46) H(67) 0.970 no
C(46) H(68) 0.970 no
C(46) H(69) 0.970 no
C(47) H(70) 1.000 no
C(47) H(71) 1.000 no
C(47) H(72) 1.000 no
C(48) H(73) 1.020 no
C(48) H(74) 1.020 no
C(48) H(75) 1.020 no
C(49) H(76) 1.050 no
C(50) H(77) 1.020 no
C(50) H(78) 1.020 no
C(50) H(79) 1.020 no
C(51) H(80) 1.020 no
C(51) H(81) 1.020 no
C(51) H(82) 1.020 no
C(52) H(83) 1.000 no
C(52) H(84) 1.000 no
C(52) H(85) 1.000 no
C(53) H(86) 1.030 no
C(53) H(87) 1.030 no
C(53) H(88) 1.030 no
C(54) H(89) 1.000 no
C(54) H(90) 1.000 no
C(54) H(91) 1.000 no
C(55) H(92) 1.000 no
C(55) H(93) 1.000 no
C(57) H(94) 1.010 no
C(59) H(95) 1.020 no
C(63) H(96) 1.000 no
C(63) H(97) 1.000 no
C(63) H(98) 1.000 no
C(64) H(99) 1.030 no
C(64) H(100) 1.030 no
C(64) H(101) 1.030 no
C(65) H(102) 1.020 no
C(65) H(103) 1.020 no
C(65) H(104) 1.020 no
C(67) H(105) 1.030 no
C(67) H(106) 1.030 no
C(67) H(107) 1.030 no
C(68) H(108) 0.980 no
C(68) H(109) 0.980 no
C(68) H(110) 0.980 no
C(69) H(111) 1.030 no
C(69) H(112) 1.030 no
C(69) H(113) 1.030 no
C(70) H(114) 0.950 no
C(70) H(115) 0.950 no
C(72) H(116) 1.000 no
C(74) H(117) 1.000 no
C(78) H(118) 0.980 no
C(78) H(119) 0.980 no
C(78) H(120) 0.980 no
C(79) H(121) 0.980 no
C(79) H(122) 0.980 no
C(79) H(123) 0.980 no
C(80) H(124) 1.030 no
C(80) H(125) 1.030 no
C(80) H(126) 1.030 no
C(82) H(127) 0.980 no
C(82) H(128) 0.980 no
C(82) H(129) 0.980 no
C(83) H(130) 0.980 no
C(83) H(131) 0.980 no
C(83) H(132) 0.980 no
C(84) H(133) 0.960 no
C(84) H(134) 0.960 no
C(84) H(135) 0.960 no
C(85) H(136) 1.000 no
C(85) H(137) 1.000 no
C(87) H(138) 1.020 no
C(89) H(139) 1.000 no
C(93) H(140) 0.950 no
C(93) H(141) 0.950 no
C(93) H(142) 0.950 no
C(94) H(143) 0.980 no
C(94) H(144) 0.980 no
C(94) H(145) 0.980 no
C(95) H(146) 1.020 no
C(95) H(147) 1.020 no
C(95) H(148) 1.020 no
C(97) H(149) 0.970 no
C(97) H(150) 0.970 no
C(97) H(151) 0.970 no
C(98) H(152) 0.980 no
C(98) H(153) 0.980 no
C(98) H(154) 0.980 no
C(99) H(155) 1.020 no
C(99) H(156) 1.020 no
C(99) H(157) 1.020 no
C(100) H(158) 1.040 no
C(101) H(159) 1.020 no
C(101) H(160) 1.020 no
C(101) H(161) 1.020 no
C(102) H(162) 1.010 no
C(102) H(163) 1.010 no
C(102) H(164) 1.010 no
C(104) H(165) 1.020 no
C(105) H(166) 1.020 no
C(106) H(167) 1.020 no
C(107) H(168) 1.020 no
C(108) H(169) 1.020 no
C(109) H(170) 1.050 no
C(109) H(171) 1.050 no
C(109) H(172) 1.050 no

loop_
_geom_contact_atom_site_label_1
_geom_contact_atom_site_label_2
_geom_contact_distance
_geom_contact_site_symmetry_2
C(6) C(111) 3.596(5) 1_455
C(6) C(112) 3.518(9) 1_455
C(51) C(105) 3.579(4) .
C(57) C(113) 3.590(7) 1_456
C(64) C(125) 3.594(8) .
C(105) C(51) 3.579(4) .
C(109) C(109) 3.364(6) 2_855
C(111) C(6) 3.596(5) 1_655
C(112) C(6) 3.518(9) 1_655
C(113) C(57) 3.590(7) 1_654
C(116) C(130) 3.427(17) 2_856
C(117) C(137) 3.59(2) 2_856
C(125) C(64) 3.594(8) .
C(127) C(127) 3.04(2) 2_757
C(130) C(116) 3.427(17) 2_856
C(137) C(117) 3.59(2) 2_856
C(1) H(103) 3.505 2_766
C(1) H(110) 3.111 2_766
C(2) H(24) 2.891 2_765
C(2) H(88) 3.163 1_654
C(2) H(160) 3.266 1_654
C(3) H(96) 3.479 1_554
C(6) H(119) 3.532 2_656
C(12) H(45) 3.312 1_455
C(12) H(119) 3.360 2_656
C(12) H(168) 2.948 1_455
C(13) H(78) 3.344 1_455
C(13) H(112) 3.355 2_666
C(14) H(84) 3.268 2_666
C(14) H(113) 3.316 2_666
C(14) H(150) 3.100 2_666
C(16) H(5) 3.546 2_765
C(16) H(85) 3.468 2_666
C(16) H(86) 3.089 2_666
C(16) H(106) 3.599 1_554
C(16) H(109) 3.442 1_554
C(17) H(30) 3.379 2_765
C(17) H(96) 3.248 1_554
C(17) H(98) 3.129 1_554
C(17) H(106) 3.248 1_554
C(17) H(109) 3.138 1_554
C(18) H(28) 3.360 2_765
C(18) H(98) 3.162 2_766
C(20) H(167) 3.260 .
C(21) H(37) 3.449 2_756
C(21) H(166) 3.351 .
C(21) H(167) 3.078 .
C(22) H(37) 2.981 2_756
C(22) H(167) 2.843 .
C(23) H(37) 3.088 2_756
C(23) H(167) 2.733 .
C(24) H(167) 2.952 .
C(25) H(167) 3.208 .
C(26) H(37) 3.445 2_756
C(27) H(37) 3.323 2_756
C(27) H(41) 3.592 2_756
C(27) H(50) 3.536 2_756
C(27) H(142) 3.463 2_756
C(27) H(147) 3.331 2_756
C(28) H(37) 3.570 2_756
C(28) H(54) 3.377 2_756
C(28) H(55) 3.350 2_756
C(28) H(56) 3.225 2_756
C(28) H(58) 3.437 2_756
C(28) H(125) 3.233 1_655
C(28) H(126) 3.480 1_655
C(29) H(66) 3.461 2_756
C(29) H(136) 3.497 2_756
C(29) H(138) 2.934 2_756
C(29) H(142) 3.329 2_756
C(29) H(147) 3.172 2_756
C(29) H(166) 3.280 .
C(29) H(167) 3.342 .
C(31) H(16) 3.002 1_655
C(32) H(130) 3.584 1_655
C(32) H(132) 3.591 1_655
C(32) H(140) 3.576 .
C(32) H(148) 3.068 .
C(32) H(152) 3.422 2_766
C(33) H(117) 3.585 1_655
C(33) H(124) 3.286 1_655
C(33) H(130) 3.002 1_655
C(34) H(39) 3.107 2_756
C(34) H(41) 3.491 2_756
C(35) H(39) 3.208 2_756
C(36) H(39) 2.796 2_756
C(36) H(119) 3.449 2_656
C(38) H(146) 3.014 .
C(39) H(146) 2.958 .
C(40) H(146) 3.534 .
C(42) H(121) 2.988 .
C(42) H(123) 3.292 2_656
C(42) H(124) 3.287 .
C(42) H(125) 3.252 2_656
C(43) H(52) 3.247 1_455
C(43) H(129) 3.079 .
C(43) H(130) 3.558 .
C(43) H(157) 3.178 2_666
C(44) H(129) 3.372 .
C(44) H(137) 3.084 .
C(45) H(146) 3.335 .
C(46) H(128) 3.031 2_666
C(46) H(135) 3.398 2_666
C(46) H(146) 3.498 .
C(47) H(103) 3.488 2_766
C(47) H(104) 3.446 2_766
C(47) H(143) 3.556 .
C(47) H(144) 3.453 2_766
C(47) H(146) 3.147 .
C(47) H(148) 3.551 .
C(48) H(104) 3.381 2_766
C(50) H(18) 3.204 1_655
C(50) H(88) 3.520 1_654
C(51) H(163) 3.298 1_654
C(52) H(21) 3.307 2_666
C(52) H(25) 3.493 2_666
C(52) H(73) 3.478 2_666
C(53) H(4) 3.340 1_456
C(53) H(23) 3.483 2_666
C(53) H(24) 3.542 2_666
C(53) H(77) 3.286 1_456
C(53) H(108) 3.079 2_667
C(54) H(172) 3.322 1_456
C(55) H(165) 3.324 2_756
C(55) H(170) 3.582 2_756
C(59) H(26) 3.480 1_556
C(63) H(5) 3.255 1_556
C(63) H(27) 3.330 1_556
C(63) H(28) 3.353 1_556
C(63) H(30) 3.434 2_766
C(63) H(31) 3.415 2_766
C(63) H(161) 3.425 1_655
C(64) H(161) 3.485 1_655
C(65) H(72) 2.985 2_766
C(65) H(74) 3.266 2_766
C(67) H(17) 3.250 1_556
C(67) H(23) 3.201 1_556
C(67) H(26) 3.244 1_556
C(67) H(112) 3.491 2_667
C(68) H(1) 3.117 2_766
C(68) H(6) 3.418 2_766
C(68) H(23) 3.538 1_556
C(68) H(26) 3.559 1_556
C(68) H(87) 3.460 2_667
C(69) H(17) 3.416 2_666
C(69) H(21) 3.239 2_666
C(69) H(105) 3.553 2_667
C(70) H(170) 3.344 2_756
C(73) H(60) 3.403 .
C(74) H(60) 3.191 .
C(74) H(65) 3.401 .
C(75) H(65) 3.250 .
C(76) H(65) 3.388 .
C(77) H(60) 3.573 .
C(78) H(10) 3.321 2_656
C(78) H(12) 3.114 2_656
C(78) H(15) 3.311 2_656
C(78) H(54) 3.581 2_656
C(78) H(56) 3.570 2_656
C(79) H(58) 3.472 .
C(79) H(59) 3.532 2_656
C(79) H(60) 3.462 .
C(80) H(40) 3.132 1_455
C(80) H(51) 3.426 1_455
C(80) H(60) 3.379 .
C(82) H(63) 3.258 .
C(82) H(65) 3.485 .
C(82) H(67) 3.565 2_666
C(82) H(69) 3.465 2_666
C(83) H(48) 3.321 1_455
C(83) H(50) 3.549 1_455
C(83) H(51) 3.184 1_455
C(83) H(52) 3.370 1_455
C(83) H(63) 3.458 .
C(83) H(140) 3.344 1_455
C(84) H(69) 3.342 2_666
C(84) H(100) 3.375 1_455
C(85) H(65) 3.474 .
C(85) H(66) 3.512 .
C(86) H(64) 3.545 .
C(86) H(66) 3.460 .
C(87) H(43) 3.170 2_756
C(87) H(66) 3.321 .
C(93) H(36) 3.503 2_756
C(93) H(132) 3.599 1_655
C(94) H(70) 3.283 .
C(94) H(72) 3.561 2_766
C(94) H(143) 3.488 2_766
C(95) H(38) 3.157 2_756
C(95) H(43) 3.265 2_756
C(95) H(50) 3.587 .
C(95) H(70) 2.913 .
C(97) H(20) 3.160 2_666
C(97) H(47) 3.570 2_766
C(98) H(48) 3.055 2_766
C(99) H(62) 3.502 2_666
C(101) H(4) 3.324 1_456
C(101) H(97) 3.163 1_455
C(101) H(100) 3.571 1_455
C(102) H(80) 3.255 1_456
C(103) H(82) 2.907 .
C(103) H(114) 2.997 2_756
C(104) H(81) 3.466 .
C(104) H(82) 2.914 .
C(104) H(93) 3.038 2_756
C(104) H(114) 2.970 2_756
C(105) H(42) 3.307 .
C(105) H(44) 3.363 .
C(105) H(76) 3.461 .
C(105) H(81) 3.282 .
C(105) H(82) 3.085 .
C(105) H(114) 3.528 2_756
C(106) H(44) 3.184 .
C(106) H(76) 2.973 .
C(106) H(82) 3.244 .
C(106) H(122) 3.435 2_756
C(107) H(15) 3.310 1_655
C(107) H(16) 3.548 1_655
C(107) H(45) 3.446 .
C(107) H(76) 3.342 .
C(107) H(78) 3.256 .
C(107) H(82) 3.220 .
C(107) H(116) 3.298 2_756
C(107) H(122) 3.226 2_756
C(108) H(78) 3.473 .
C(108) H(82) 3.054 .
C(108) H(91) 3.468 1_654
C(108) H(114) 3.554 2_756
C(108) H(116) 3.308 2_756
C(109) H(89) 3.362 1_654
C(109) H(114) 3.402 2_756
C(109) H(170) 3.210 2_855
C(109) H(171) 3.182 2_855
C(109) H(172) 3.127 2_855
C(110) H(169) 3.357 .
C(110) H(172) 3.092 .
C(111) H(12) 3.505 1_655
C(111) H(19) 3.576 1_655
C(111) H(90) 3.382 1_654
C(111) H(169) 3.130 .
C(112) H(8) 2.992 1_655
C(112) H(19) 3.359 1_655
C(112) H(90) 2.927 1_654
C(113) H(8) 2.894 1_655
C(113) H(90) 2.882 1_654
C(114) H(8) 3.477 1_655
C(114) H(90) 3.414 1_654
C(114) H(165) 3.414 2_855
C(115) H(165) 3.343 2_855
C(115) H(171) 3.129 2_855
C(115) H(172) 3.598 .
C(116) H(115) 3.587 2_756
C(116) H(118) 3.479 2_756
C(116) H(162) 3.194 2_756
C(116) H(169) 3.271 .
C(116) H(170) 3.577 .
C(116) H(172) 3.007 .
C(117) H(162) 3.061 2_756
C(117) H(164) 3.361 2_756
C(117) H(171) 3.116 2_855
C(117) H(172) 3.182 .
C(118) H(118) 3.533 2_756
C(118) H(169) 3.060 .
C(118) H(172) 3.057 .
C(119) H(8) 3.034 1_655
C(119) H(90) 2.970 1_654
C(120) H(8) 2.836 1_655
C(120) H(26) 2.928 1_655
C(120) H(27) 3.509 1_655
C(120) H(90) 2.887 1_654
C(120) H(106) 3.027 1_654
C(121) H(99) 3.584 .
C(123) H(120) 3.483 1_655
C(123) H(134) 3.185 1_655
C(124) H(33) 3.341 2_756
C(124) H(34) 3.198 2_756
C(124) H(101) 3.582 .
C(124) H(131) 3.569 1_655
C(124) H(134) 3.256 1_655
C(124) H(142) 3.522 .
C(125) H(33) 3.343 2_756
C(125) H(34) 3.072 2_756
C(125) H(42) 3.489 2_756
C(125) H(99) 3.400 .
C(125) H(101) 3.099 .
C(125) H(142) 3.541 .
C(125) H(166) 3.159 2_756
C(126) H(33) 3.496 2_756
C(126) H(99) 3.203 .
C(126) H(101) 3.349 .
C(126) H(166) 3.130 2_756
C(127) H(9) 3.275 2_756
C(128) H(9) 3.376 2_756
C(128) H(81) 3.173 2_756
C(129) H(33) 3.290 2_756
C(130) H(10) 3.387 2_756
C(130) H(33) 3.202 2_756
C(130) H(120) 3.067 1_655
C(131) H(33) 3.192 2_756
C(131) H(120) 3.220 1_655
C(131) H(134) 3.351 1_655
C(132) H(33) 3.258 2_756
C(132) H(34) 2.960 2_756
C(132) H(36) 3.510 2_756
C(132) H(101) 3.335 .
C(132) H(142) 3.322 .
C(133) H(33) 3.503 2_756
C(133) H(99) 3.550 .
C(134) H(33) 2.998 2_756
C(134) H(34) 3.292 2_756
C(135) H(33) 3.398 2_756
C(135) H(34) 3.172 2_756
C(135) H(36) 3.297 2_756
C(135) H(117) 3.373 1_655
C(135) H(126) 3.359 1_655
C(135) H(131) 2.921 1_655
C(135) H(134) 3.196 1_655
C(136) H(81) 3.467 2_756
C(136) H(99) 3.250 .
C(136) H(165) 3.308 2_756
C(136) H(166) 2.947 2_756
C(137) H(9) 3.131 2_756
C(137) H(11) 3.450 2_756
C(137) H(33) 3.531 2_756
H(1) C(68) 3.117 2_766
H(1) H(95) 3.562 2_766
H(1) H(108) 3.303 2_766
H(1) H(109) 3.137 2_766
H(1) H(110) 2.457 2_766
H(2) H(95) 3.476 2_766
H(2) H(103) 2.722 2_766
H(2) H(110) 3.378 2_766
H(3) H(103) 3.487 2_766
H(3) H(110) 3.046 2_766
H(3) H(149) 3.121 2_766
H(4) C(53) 3.340 1_654
H(4) C(101) 3.324 1_654
H(4) H(24) 2.861 2_765
H(4) H(88) 2.326 1_654
H(4) H(160) 2.399 1_654
H(4) H(161) 3.469 1_654
H(4) H(163) 3.235 1_654
H(5) C(16) 3.546 2_765
H(5) C(63) 3.255 1_554
H(5) H(24) 2.603 2_765
H(5) H(28) 3.580 2_765
H(5) H(30) 2.795 2_765
H(5) H(96) 2.966 1_554
H(5) H(97) 3.050 1_554
H(5) H(98) 3.198 1_554
H(5) H(160) 3.299 1_654
H(6) C(68) 3.418 2_766
H(6) H(24) 2.720 2_765
H(6) H(28) 3.321 2_765
H(6) H(88) 3.165 1_654
H(6) H(108) 3.252 2_766
H(6) H(109) 2.993 2_766
H(6) H(110) 3.457 2_766
H(7) H(96) 3.072 1_554
H(7) H(164) 3.535 1_654
H(8) C(112) 2.992 1_455
H(8) C(113) 2.894 1_455
H(8) C(114) 3.477 1_455
H(8) C(119) 3.034 1_455
H(8) C(120) 2.836 1_455
H(8) H(96) 3.154 1_554
H(9) C(127) 3.275 2_756
H(9) C(128) 3.376 2_756
H(9) C(137) 3.131 2_756
H(10) C(78) 3.321 2_656
H(10) C(130) 3.387 2_756
H(10) H(118) 3.591 2_656
H(10) H(119) 3.167 2_656
H(10) H(120) 2.731 2_656
H(11) C(137) 3.450 2_756
H(12) C(78) 3.114 2_656
H(12) C(111) 3.505 1_455
H(12) H(118) 3.065 2_656
H(12) H(119) 2.572 2_656
H(12) H(120) 3.216 2_656
H(13) H(105) 3.472 1_554
H(13) H(106) 3.302 1_554
H(14) H(119) 2.904 2_656
H(14) H(168) 3.570 1_455
H(15) C(78) 3.311 2_656
H(15) C(107) 3.310 1_455
H(15) H(118) 2.817 2_656
H(15) H(119) 2.905 2_656
H(15) H(168) 2.463 1_455
H(15) H(169) 3.127 1_455
H(16) C(31) 3.002 1_455
H(16) C(107) 3.548 1_455
H(16) H(45) 2.319 1_455
H(16) H(47) 2.820 1_455
H(16) H(52) 3.533 1_455
H(16) H(53) 3.419 1_455
H(16) H(168) 2.557 1_455
H(17) C(67) 3.250 1_554
H(17) C(69) 3.416 2_666
H(17) H(87) 3.363 1_554
H(17) H(105) 3.014 1_554
H(17) H(106) 3.100 1_554
H(17) H(107) 3.080 1_554
H(17) H(112) 2.645 2_666
H(17) H(113) 3.335 2_666
H(18) C(50) 3.204 1_455
H(18) H(45) 3.448 1_455
H(18) H(77) 3.513 1_455
H(18) H(78) 2.643 1_455
H(18) H(79) 2.994 1_455
H(18) H(87) 3.536 1_554
H(18) H(112) 3.196 2_666
H(18) H(113) 3.257 2_666
H(19) C(111) 3.576 1_455
H(19) C(112) 3.359 1_455
H(19) H(78) 3.158 1_455
H(19) H(90) 3.320 1_554
H(19) H(91) 3.013 1_554
H(19) H(168) 3.592 1_455
H(19) H(169) 3.170 1_455
H(20) C(97) 3.160 2_666
H(20) H(45) 3.561 1_455
H(20) H(47) 2.899 1_455
H(20) H(84) 3.451 2_666
H(20) H(113) 3.016 2_666
H(20) H(150) 2.272 2_666
H(20) H(151) 3.298 2_666
H(20) H(157) 3.426 2_666
H(21) C(52) 3.307 2_666
H(21) C(69) 3.239 2_666
H(21) H(84) 2.523 2_666
H(21) H(85) 3.336 2_666
H(21) H(111) 3.283 2_666
H(21) H(112) 3.171 2_666
H(21) H(113) 2.737 2_666
H(21) H(150) 3.195 2_666
H(21) H(151) 3.506 2_666
H(22) H(84) 3.380 2_666
H(22) H(150) 3.473 2_666
H(22) H(157) 3.483 2_666
H(23) C(53) 3.483 2_666
H(23) C(67) 3.201 1_554
H(23) C(68) 3.538 1_554
H(23) H(85) 3.514 2_666
H(23) H(86) 2.686 2_666
H(23) H(88) 3.510 2_666
H(23) H(105) 2.768 1_554
H(23) H(106) 2.747 1_554
H(23) H(108) 3.364 1_554
H(23) H(109) 2.956 1_554
H(24) C(2) 2.891 2_765
H(24) C(53) 3.542 2_666
H(24) H(4) 2.861 2_765
H(24) H(5) 2.603 2_765
H(24) H(6) 2.720 2_765
H(24) H(86) 3.051 2_666
H(24) H(88) 3.111 2_666
H(24) H(109) 3.166 1_554
H(24) H(160) 3.209 2_666
H(25) C(52) 3.493 2_666
H(25) H(83) 3.572 2_666
H(25) H(85) 2.699 2_666
H(25) H(86) 3.018 2_666
H(25) H(159) 3.426 2_666
H(25) H(160) 3.369 2_666
H(26) C(59) 3.480 1_554
H(26) C(67) 3.244 1_554
H(26) C(68) 3.559 1_554
H(26) C(120) 2.928 1_455
H(26) H(95) 3.170 1_554
H(26) H(96) 3.246 1_554
H(26) H(98) 3.211 1_554
H(26) H(105) 3.580 1_554
H(26) H(106) 2.296 1_554
H(26) H(109) 2.703 1_554
H(27) C(63) 3.330 1_554
H(27) C(120) 3.509 1_455
H(27) H(30) 3.482 2_765
H(27) H(96) 2.748 1_554
H(27) H(98) 3.049 1_554
H(28) C(18) 3.360 2_765
H(28) C(63) 3.353 1_554
H(28) H(5) 3.580 2_765
H(28) H(6) 3.321 2_765
H(28) H(29) 3.473 2_765
H(28) H(30) 2.493 2_765
H(28) H(95) 3.199 1_554
H(28) H(96) 3.224 1_554
H(28) H(98) 2.624 1_554
H(28) H(106) 3.594 1_554
H(28) H(109) 2.717 1_554
H(29) H(28) 3.473 2_765
H(29) H(98) 3.517 2_766
H(30) C(17) 3.379 2_765
H(30) C(63) 3.434 2_766
H(30) H(5) 2.795 2_765
H(30) H(27) 3.482 2_765
H(30) H(28) 2.493 2_765
H(30) H(30) 3.052 2_765
H(30) H(97) 3.340 2_766
H(30) H(98) 2.706 2_766
H(31) C(63) 3.415 2_766
H(31) H(97) 3.102 2_766
H(31) H(98) 2.825 2_766
H(31) H(103) 3.472 2_766
H(33) C(124) 3.341 2_756
H(33) C(125) 3.343 2_756
H(33) C(126) 3.496 2_756
H(33) C(129) 3.290 2_756
H(33) C(130) 3.202 2_756
H(33) C(131) 3.192 2_756
H(33) C(132) 3.258 2_756
H(33) C(133) 3.503 2_756
H(33) C(134) 2.998 2_756
H(33) C(135) 3.398 2_756
H(33) C(137) 3.531 2_756
H(34) C(124) 3.198 2_756
H(34) C(125) 3.072 2_756
H(34) C(132) 2.960 2_756
H(34) C(134) 3.292 2_756
H(34) C(135) 3.172 2_756
H(34) H(41) 3.583 2_756
H(34) H(166) 3.280 .
H(35) H(37) 3.364 2_756
H(35) H(124) 3.431 1_655
H(35) H(126) 3.370 1_655
H(35) H(167) 3.185 .
H(36) C(93) 3.503 2_756
H(36) C(132) 3.510 2_756
H(36) C(135) 3.297 2_756
H(36) H(41) 3.501 2_756
H(36) H(50) 3.468 2_756
H(36) H(140) 3.214 2_756
H(36) H(142) 2.915 2_756
H(36) H(147) 3.511 2_756
H(37) C(21) 3.449 2_756
H(37) C(22) 2.981 2_756
H(37) C(23) 3.088 2_756
H(37) C(26) 3.445 2_756
H(37) C(27) 3.323 2_756
H(37) C(28) 3.570 2_756
H(37) H(35) 3.364 2_756
H(37) H(37) 2.516 2_756
H(37) H(41) 2.831 2_756
H(37) H(50) 3.589 2_756
H(37) H(55) 3.527 2_756
H(38) C(95) 3.157 2_756
H(38) H(50) 3.002 2_756
H(38) H(55) 3.072 2_756
H(38) H(140) 3.340 2_756
H(38) H(142) 3.224 2_756
H(38) H(147) 2.556 2_756
H(38) H(148) 2.877 2_756
H(39) C(34) 3.107 2_756
H(39) C(35) 3.208 2_756
H(39) C(36) 2.796 2_756
H(39) H(54) 2.863 2_756
H(39) H(55) 2.760 2_756
H(39) H(56) 2.442 2_756
H(39) H(58) 2.969 2_756
H(39) H(66) 3.486 2_756
H(39) H(125) 3.318 1_655
H(39) H(147) 3.288 2_756
H(40) C(80) 3.132 1_655
H(40) H(56) 3.283 2_756
H(40) H(58) 2.968 2_756
H(40) H(121) 3.312 2_756
H(40) H(124) 3.336 1_655
H(40) H(125) 2.554 1_655
H(40) H(126) 3.027 1_655
H(41) C(27) 3.592 2_756
H(41) C(34) 3.491 2_756
H(41) H(34) 3.583 2_756
H(41) H(36) 3.501 2_756
H(41) H(37) 2.831 2_756
H(41) H(54) 3.017 2_756
H(41) H(55) 3.047 2_756
H(41) H(56) 3.528 2_756
H(41) H(125) 3.348 1_655
H(41) H(126) 3.097 1_655
H(42) C(105) 3.307 .
H(42) C(125) 3.489 2_756
H(42) H(136) 3.274 2_756
H(42) H(138) 2.612 2_756
H(42) H(142) 2.840 2_756
H(42) H(147) 3.462 2_756
H(42) H(166) 2.588 .
H(42) H(167) 3.296 .
H(43) C(87) 3.170 2_756
H(43) C(95) 3.265 2_756
H(43) H(66) 2.657 2_756
H(43) H(136) 3.375 2_756
H(43) H(138) 2.444 2_756
H(43) H(142) 2.973 2_756
H(43) H(147) 2.270 2_756
H(44) C(105) 3.363 .
H(44) C(106) 3.184 .
H(44) H(66) 3.402 2_756
H(44) H(121) 3.580 2_756
H(44) H(122) 3.383 2_756
H(44) H(136) 3.256 2_756
H(44) H(138) 3.366 2_756
H(44) H(166) 3.104 .
H(44) H(167) 2.738 .
H(45) C(12) 3.312 1_655
H(45) C(107) 3.446 .
H(45) H(16) 2.319 1_655
H(45) H(18) 3.448 1_655
H(45) H(20) 3.561 1_655
H(45) H(167) 3.281 .
H(45) H(168) 2.756 .
H(47) C(97) 3.570 2_766
H(47) H(16) 2.820 1_655
H(47) H(20) 2.899 1_655
H(47) H(61) 3.521 1_655
H(47) H(149) 3.591 2_766
H(47) H(150) 2.788 2_766
H(47) H(152) 2.871 2_766
H(48) C(83) 3.321 1_655
H(48) C(98) 3.055 2_766
H(48) H(130) 3.013 1_655
H(48) H(131) 3.492 1_655
H(48) H(132) 2.939 1_655
H(48) H(140) 3.580 .
H(48) H(145) 3.359 .
H(48) H(148) 3.379 .
H(48) H(152) 2.475 2_766
H(48) H(153) 2.837 2_766
H(48) H(154) 3.456 2_766
H(49) H(148) 2.712 .
H(50) C(27) 3.536 2_756
H(50) C(83) 3.549 1_655
H(50) C(95) 3.587 .
H(50) H(36) 3.468 2_756
H(50) H(37) 3.589 2_756
H(50) H(38) 3.002 2_756
H(50) H(130) 3.470 1_655
H(50) H(131) 3.252 1_655
H(50) H(132) 3.339 1_655
H(50) H(140) 2.794 .
H(50) H(145) 3.577 .
H(50) H(148) 2.663 .
H(51) C(80) 3.426 1_655
H(51) C(83) 3.184 1_655
H(51) H(117) 2.870 1_655
H(51) H(124) 2.845 1_655
H(51) H(126) 3.097 1_655
H(51) H(130) 2.642 1_655
H(51) H(131) 2.890 1_655
H(52) C(43) 3.247 1_655
H(52) C(83) 3.370 1_655
H(52) H(16) 3.533 1_655
H(52) H(59) 3.515 1_655
H(52) H(60) 3.304 1_655
H(52) H(61) 2.860 1_655
H(52) H(63) 2.742 1_655
H(52) H(117) 3.510 1_655
H(52) H(124) 3.506 1_655
H(52) H(130) 2.508 1_655
H(52) H(131) 3.541 1_655
H(52) H(152) 3.377 2_766
H(53) H(16) 3.419 1_655
H(53) H(59) 3.503 1_655
H(53) H(60) 3.579 1_655
H(53) H(123) 3.147 2_756
H(53) H(124) 3.006 1_655
H(53) H(167) 3.538 .
H(54) C(28) 3.377 2_756
H(54) C(78) 3.581 2_656
H(54) H(39) 2.863 2_756
H(54) H(41) 3.017 2_756
H(54) H(119) 3.121 2_656
H(54) H(120) 3.130 2_656
H(54) H(126) 3.590 2_656
H(55) C(28) 3.350 2_756
H(55) H(37) 3.527 2_756
H(55) H(38) 3.072 2_756
H(55) H(39) 2.760 2_756
H(55) H(41) 3.047 2_756
H(56) C(28) 3.225 2_756
H(56) C(78) 3.570 2_656
H(56) H(39) 2.442 2_756
H(56) H(40) 3.283 2_756
H(56) H(41) 3.528 2_756
H(56) H(119) 2.696 2_656
H(56) H(125) 2.865 2_656
H(57) H(146) 3.174 .
H(58) C(28) 3.437 2_756
H(58) C(79) 3.472 .
H(58) H(39) 2.969 2_756
H(58) H(40) 2.968 2_756
H(58) H(121) 2.494 .
H(58) H(123) 3.424 2_656
H(58) H(124) 3.558 .
H(58) H(125) 2.666 2_656
H(59) C(79) 3.532 2_656
H(59) H(52) 3.515 1_455
H(59) H(53) 3.503 1_455
H(59) H(119) 2.938 2_656
H(59) H(121) 3.478 .
H(59) H(123) 2.594 2_656
H(59) H(124) 3.402 .
H(59) H(125) 2.984 2_656
H(60) C(73) 3.403 .
H(60) C(74) 3.191 .
H(60) C(77) 3.573 .
H(60) C(79) 3.462 .
H(60) C(80) 3.379 .
H(60) H(52) 3.304 1_455
H(60) H(53) 3.579 1_455
H(60) H(117) 3.032 .
H(60) H(121) 2.637 .
H(60) H(123) 3.382 2_656
H(60) H(124) 2.484 .
H(61) H(47) 3.521 1_455
H(61) H(52) 2.860 1_455
H(61) H(157) 3.213 2_666
H(62) C(99) 3.502 2_666
H(62) H(129) 3.042 .
H(62) H(157) 2.538 2_666
H(63) C(82) 3.258 .
H(63) C(83) 3.458 .
H(63) H(52) 2.742 1_455
H(63) H(129) 2.334 .
H(63) H(130) 2.587 .
H(63) H(152) 3.594 2_666
H(63) H(157) 3.307 2_666
H(64) C(86) 3.545 .
H(64) H(129) 3.240 .
H(64) H(137) 3.333 .
H(64) H(146) 3.480 .
H(64) H(155) 3.417 .
H(65) C(74) 3.401 .
H(65) C(75) 3.250 .
H(65) C(76) 3.388 .
H(65) C(82) 3.485 .
H(65) C(85) 3.474 .
H(65) H(127) 3.510 .
H(65) H(129) 2.783 .
H(65) H(137) 2.568 .
H(66) C(29) 3.461 2_756
H(66) C(85) 3.512 .
H(66) C(86) 3.460 .
H(66) C(87) 3.321 .
H(66) H(39) 3.486 2_756
H(66) H(43) 2.657 2_756
H(66) H(44) 3.402 2_756
H(66) H(137) 2.887 .
H(66) H(138) 3.375 .
H(66) H(146) 3.502 .
H(66) H(147) 2.943 .
H(67) C(82) 3.565 2_666
H(67) H(83) 3.238 2_666
H(67) H(127) 3.513 2_666
H(67) H(128) 2.766 2_666
H(67) H(135) 3.576 2_666
H(68) H(128) 3.239 2_666
H(68) H(139) 3.438 .
H(68) H(143) 3.415 .
H(68) H(146) 2.804 .
H(68) H(154) 3.045 .
H(69) C(82) 3.465 2_666
H(69) C(84) 3.342 2_666
H(69) H(104) 3.435 2_766
H(69) H(128) 2.618 2_666
H(69) H(132) 3.561 2_666
H(69) H(133) 3.555 2_666
H(69) H(135) 2.486 2_666
H(69) H(144) 3.548 2_766
H(70) C(94) 3.283 .
H(70) C(95) 2.913 .
H(70) H(143) 2.648 .
H(70) H(144) 3.405 2_766
H(70) H(145) 3.239 .
H(70) H(146) 2.309 .
H(70) H(148) 2.693 .
H(71) H(103) 3.250 2_766
H(72) C(65) 2.985 2_766
H(72) C(94) 3.561 2_766
H(72) H(102) 2.996 2_766
H(72) H(103) 2.843 2_766
H(72) H(104) 2.618 2_766
H(72) H(144) 2.642 2_766
H(73) C(52) 3.478 2_666
H(73) H(83) 2.890 2_666
H(73) H(84) 3.555 2_666
H(73) H(85) 3.456 2_666
H(74) C(65) 3.266 2_766
H(74) H(83) 3.454 2_666
H(74) H(97) 3.483 2_766
H(74) H(103) 3.221 2_766
H(74) H(104) 2.448 2_766
H(74) H(135) 3.468 2_666
H(76) C(105) 3.461 .
H(76) C(106) 2.973 .
H(76) C(107) 3.342 .
H(76) H(167) 2.941 .
H(76) H(168) 3.552 .
H(77) C(53) 3.286 1_654
H(77) H(18) 3.513 1_655
H(77) H(87) 3.083 1_654
H(77) H(88) 2.597 1_654
H(77) H(108) 3.051 2_766
H(77) H(110) 3.525 2_766
H(78) C(13) 3.344 1_655
H(78) C(107) 3.256 .
H(78) C(108) 3.473 .
H(78) H(18) 2.643 1_655
H(78) H(19) 3.158 1_655
H(78) H(91) 3.132 1_654
H(78) H(168) 3.199 .
H(78) H(169) 3.573 .
H(79) H(18) 2.994 1_655
H(79) H(108) 3.470 2_766
H(79) H(110) 3.282 2_766
H(80) C(102) 3.255 1_654
H(80) H(163) 2.592 1_654
H(80) H(164) 3.036 1_654
H(81) C(104) 3.466 .
H(81) C(105) 3.282 .
H(81) C(128) 3.173 2_756
H(81) C(136) 3.467 2_756
H(81) H(166) 3.374 .
H(82) C(103) 2.907 .
H(82) C(104) 2.914 .
H(82) C(105) 3.085 .
H(82) C(106) 3.244 .
H(82) C(107) 3.220 .
H(82) C(108) 3.054 .
H(82) H(91) 3.446 1_654
H(82) H(163) 3.103 1_654
H(82) H(165) 3.418 .
H(82) H(171) 3.429 .
H(83) H(25) 3.572 2_666
H(83) H(67) 3.238 2_666
H(83) H(73) 2.890 2_666
H(83) H(74) 3.454 2_666
H(84) C(14) 3.268 2_666
H(84) H(20) 3.451 2_666
H(84) H(21) 2.523 2_666
H(84) H(22) 3.380 2_666
H(84) H(73) 3.555 2_666
H(85) C(16) 3.468 2_666
H(85) H(21) 3.336 2_666
H(85) H(23) 3.514 2_666
H(85) H(25) 2.699 2_666
H(85) H(73) 3.456 2_666
H(86) C(16) 3.089 2_666
H(86) H(23) 2.686 2_666
H(86) H(24) 3.051 2_666
H(86) H(25) 3.018 2_666
H(86) H(105) 3.113 2_667
H(86) H(108) 3.195 2_667
H(87) C(68) 3.460 2_667
H(87) H(17) 3.363 1_556
H(87) H(18) 3.536 1_556
H(87) H(77) 3.083 1_456
H(87) H(105) 3.215 2_667
H(87) H(108) 2.493 2_667
H(87) H(112) 3.177 2_667
H(88) C(2) 3.163 1_456
H(88) C(50) 3.520 1_456
H(88) H(4) 2.326 1_456
H(88) H(6) 3.165 1_456
H(88) H(23) 3.510 2_666
H(88) H(24) 3.111 2_666
H(88) H(77) 2.597 1_456
H(88) H(108) 3.068 2_667
H(89) C(109) 3.362 1_456
H(89) H(170) 2.791 2_756
H(89) H(171) 3.062 1_456
H(89) H(172) 2.768 1_456
H(90) C(111) 3.382 1_456
H(90) C(112) 2.927 1_456
H(90) C(113) 2.882 1_456
H(90) C(114) 3.414 1_456
H(90) C(119) 2.970 1_456
H(90) C(120) 2.887 1_456
H(90) H(19) 3.320 1_556
H(90) H(172) 3.532 1_456
H(91) C(108) 3.468 1_456
H(91) H(19) 3.013 1_556
H(91) H(78) 3.132 1_456
H(91) H(82) 3.446 1_456
H(91) H(169) 2.974 1_456
H(91) H(171) 3.572 1_456
H(91) H(172) 3.164 1_456
H(92) H(165) 3.401 2_756
H(92) H(170) 2.968 2_756
H(93) C(104) 3.038 2_756
H(93) H(165) 2.447 2_756
H(93) H(170) 3.367 2_756
H(95) H(1) 3.562 2_766
H(95) H(2) 3.476 2_766
H(95) H(26) 3.170 1_556
H(95) H(28) 3.199 1_556
H(96) C(3) 3.479 1_556
H(96) C(17) 3.248 1_556
H(96) H(5) 2.966 1_556
H(96) H(7) 3.072 1_556
H(96) H(8) 3.154 1_556
H(96) H(26) 3.246 1_556
H(96) H(27) 2.748 1_556
H(96) H(28) 3.224 1_556
H(96) H(161) 3.517 1_655
H(97) C(101) 3.163 1_655
H(97) H(5) 3.050 1_556
H(97) H(30) 3.340 2_766
H(97) H(31) 3.102 2_766
H(97) H(74) 3.483 2_766
H(97) H(159) 3.232 1_655
H(97) H(160) 3.163 1_655
H(97) H(161) 2.594 1_655
H(98) C(17) 3.129 1_556
H(98) C(18) 3.162 2_766
H(98) H(5) 3.198 1_556
H(98) H(26) 3.211 1_556
H(98) H(27) 3.049 1_556
H(98) H(28) 2.624 1_556
H(98) H(29) 3.517 2_766
H(98) H(30) 2.706 2_766
H(98) H(31) 2.825 2_766
H(99) C(121) 3.584 .
H(99) C(125) 3.400 .
H(99) C(126) 3.203 .
H(99) C(133) 3.550 .
H(99) C(136) 3.250 .
H(99) H(161) 3.531 1_655
H(100) C(84) 3.375 1_655
H(100) C(101) 3.571 1_655
H(100) H(133) 3.448 1_655
H(100) H(134) 2.805 1_655
H(100) H(135) 3.355 1_655
H(100) H(161) 2.681 1_655
H(101) C(124) 3.582 .
H(101) C(125) 3.099 .
H(101) C(126) 3.349 .
H(101) C(132) 3.335 .
H(102) H(72) 2.996 2_766
H(103) C(1) 3.505 2_766
H(103) C(47) 3.488 2_766
H(103) H(2) 2.722 2_766
H(103) H(3) 3.487 2_766
H(103) H(31) 3.472 2_766
H(103) H(71) 3.250 2_766
H(103) H(72) 2.843 2_766
H(103) H(74) 3.221 2_766
H(104) C(47) 3.446 2_766
H(104) C(48) 3.381 2_766
H(104) H(69) 3.435 2_766
H(104) H(72) 2.618 2_766
H(104) H(74) 2.448 2_766
H(104) H(135) 3.139 1_655
H(105) C(69) 3.553 2_667
H(105) H(13) 3.472 1_556
H(105) H(17) 3.014 1_556
H(105) H(23) 2.768 1_556
H(105) H(26) 3.580 1_556
H(105) H(86) 3.113 2_667
H(105) H(87) 3.215 2_667
H(105) H(105) 3.149 2_667
H(105) H(112) 2.632 2_667
H(106) C(16) 3.599 1_556
H(106) C(17) 3.248 1_556
H(106) C(120) 3.027 1_456
H(106) H(13) 3.302 1_556
H(106) H(17) 3.100 1_556
H(106) H(23) 2.747 1_556
H(106) H(26) 2.296 1_556
H(106) H(28) 3.594 1_556
H(107) H(17) 3.080 1_556
H(107) H(112) 3.522 2_667
H(108) C(53) 3.079 2_667
H(108) H(1) 3.303 2_766
H(108) H(6) 3.252 2_766
H(108) H(23) 3.364 1_556
H(108) H(77) 3.051 2_766
H(108) H(79) 3.470 2_766
H(108) H(86) 3.195 2_667
H(108) H(87) 2.493 2_667
H(108) H(88) 3.068 2_667
H(109) C(16) 3.442 1_556
H(109) C(17) 3.138 1_556
H(109) H(1) 3.137 2_766
H(109) H(6) 2.993 2_766
H(109) H(23) 2.956 1_556
H(109) H(24) 3.166 1_556
H(109) H(26) 2.703 1_556
H(109) H(28) 2.717 1_556
H(110) C(1) 3.111 2_766
H(110) H(1) 2.457 2_766
H(110) H(2) 3.378 2_766
H(110) H(3) 3.046 2_766
H(110) H(6) 3.457 2_766
H(110) H(77) 3.525 2_766
H(110) H(79) 3.282 2_766
H(111) H(21) 3.283 2_666
H(112) C(13) 3.355 2_666
H(112) C(67) 3.491 2_667
H(112) H(17) 2.645 2_666
H(112) H(18) 3.196 2_666
H(112) H(21) 3.171 2_666
H(112) H(87) 3.177 2_667
H(112) H(105) 2.632 2_667
H(112) H(107) 3.522 2_667
H(113) C(14) 3.316 2_666
H(113) H(17) 3.335 2_666
H(113) H(18) 3.257 2_666
H(113) H(20) 3.016 2_666
H(113) H(21) 2.737 2_666
H(114) C(103) 2.997 2_756
H(114) C(104) 2.970 2_756
H(114) C(105) 3.528 2_756
H(114) C(108) 3.554 2_756
H(114) C(109) 3.402 2_756
H(114) H(165) 3.148 2_756
H(114) H(170) 2.846 2_756
H(115) C(116) 3.587 2_756
H(115) H(170) 2.986 2_756
H(116) C(107) 3.298 2_756
H(116) C(108) 3.308 2_756
H(116) H(168) 3.576 2_756
H(116) H(169) 3.592 2_756
H(117) C(33) 3.585 1_455
H(117) C(135) 3.373 1_455
H(117) H(51) 2.870 1_455
H(117) H(52) 3.510 1_455
H(117) H(60) 3.032 .
H(118) C(116) 3.479 2_756
H(118) C(118) 3.533 2_756
H(118) H(10) 3.591 2_656
H(118) H(12) 3.065 2_656
H(118) H(15) 2.817 2_656
H(118) H(168) 3.306 2_756
H(118) H(169) 3.449 2_756
H(119) C(6) 3.532 2_656
H(119) C(12) 3.360 2_656
H(119) C(36) 3.449 2_656
H(119) H(10) 3.167 2_656
H(119) H(12) 2.572 2_656
H(119) H(14) 2.904 2_656
H(119) H(15) 2.905 2_656
H(119) H(54) 3.121 2_656
H(119) H(56) 2.696 2_656
H(119) H(59) 2.938 2_656
H(120) C(123) 3.483 1_455
H(120) C(130) 3.067 1_455
H(120) C(131) 3.220 1_455
H(120) H(10) 2.731 2_656
H(120) H(12) 3.216 2_656
H(120) H(54) 3.130 2_656
H(121) C(42) 2.988 .
H(121) H(40) 3.312 2_756
H(121) H(44) 3.580 2_756
H(121) H(58) 2.494 .
H(121) H(59) 3.478 .
H(121) H(60) 2.637 .
H(121) H(124) 3.474 2_656
H(121) H(125) 3.082 2_656
H(122) C(106) 3.435 2_756
H(122) C(107) 3.226 2_756
H(122) H(44) 3.383 2_756
H(122) H(167) 3.366 2_756
H(122) H(168) 2.991 2_756
H(123) C(42) 3.292 2_656
H(123) H(53) 3.147 2_756
H(123) H(58) 3.424 2_656
H(123) H(59) 2.594 2_656
H(123) H(60) 3.382 2_656
H(123) H(124) 3.136 2_656
H(123) H(125) 3.555 2_656
H(124) C(33) 3.286 1_455
H(124) C(42) 3.287 .
H(124) H(35) 3.431 1_455
H(124) H(40) 3.336 1_455
H(124) H(51) 2.845 1_455
H(124) H(52) 3.506 1_455
H(124) H(53) 3.006 1_455
H(124) H(58) 3.558 .
H(124) H(59) 3.402 .
H(124) H(60) 2.484 .
H(124) H(121) 3.474 2_656
H(124) H(123) 3.136 2_656
H(125) C(28) 3.233 1_455
H(125) C(42) 3.252 2_656
H(125) H(39) 3.318 1_455
H(125) H(40) 2.554 1_455
H(125) H(41) 3.348 1_455
H(125) H(56) 2.865 2_656
H(125) H(58) 2.666 2_656
H(125) H(59) 2.984 2_656
H(125) H(121) 3.082 2_656
H(125) H(123) 3.555 2_656
H(126) C(28) 3.480 1_455
H(126) C(135) 3.359 1_455
H(126) H(35) 3.370 1_455
H(126) H(40) 3.027 1_455
H(126) H(41) 3.097 1_455
H(126) H(51) 3.097 1_455
H(126) H(54) 3.590 2_656
H(127) H(65) 3.510 .
H(127) H(67) 3.513 2_666
H(128) C(46) 3.031 2_666
H(128) H(67) 2.766 2_666
H(128) H(68) 3.239 2_666
H(128) H(69) 2.618 2_666
H(128) H(154) 3.261 2_666
H(129) C(43) 3.079 .
H(129) C(44) 3.372 .
H(129) H(62) 3.042 .
H(129) H(63) 2.334 .
H(129) H(64) 3.240 .
H(129) H(65) 2.783 .
H(130) C(32) 3.584 1_455
H(130) C(33) 3.002 1_455
H(130) C(43) 3.558 .
H(130) H(48) 3.013 1_455
H(130) H(50) 3.470 1_455
H(130) H(51) 2.642 1_455
H(130) H(52) 2.508 1_455
H(130) H(63) 2.587 .
H(130) H(152) 3.398 2_666
H(131) C(124) 3.569 1_455
H(131) C(135) 2.921 1_455
H(131) H(48) 3.492 1_455
H(131) H(50) 3.252 1_455
H(131) H(51) 2.890 1_455
H(131) H(52) 3.541 1_455
H(131) H(140) 2.893 1_455
H(132) C(32) 3.591 1_455
H(132) C(93) 3.599 1_455
H(132) H(48) 2.939 1_455
H(132) H(50) 3.339 1_455
H(132) H(69) 3.561 2_666
H(132) H(140) 2.890 1_455
H(132) H(141) 3.481 1_455
H(132) H(145) 3.119 1_455
H(132) H(152) 3.394 2_666
H(132) H(154) 3.372 2_666
H(133) H(69) 3.555 2_666
H(133) H(100) 3.448 1_455
H(134) C(123) 3.185 1_455
H(134) C(124) 3.256 1_455
H(134) C(131) 3.351 1_455
H(134) C(135) 3.196 1_455
H(134) H(100) 2.805 1_455
H(134) H(141) 3.290 1_455
H(135) C(46) 3.398 2_666
H(135) H(67) 3.576 2_666
H(135) H(69) 2.486 2_666
H(135) H(74) 3.468 2_666
H(135) H(100) 3.355 1_455
H(135) H(104) 3.139 1_455
H(135) H(141) 3.335 1_455
H(136) C(29) 3.497 2_756
H(136) H(42) 3.274 2_756
H(136) H(43) 3.375 2_756
H(136) H(44) 3.256 2_756
H(136) H(166) 3.472 2_756
H(137) C(44) 3.084 .
H(137) H(64) 3.333 .
H(137) H(65) 2.568 .
H(137) H(66) 2.887 .
H(138) C(29) 2.934 2_756
H(138) H(42) 2.612 2_756
H(138) H(43) 2.444 2_756
H(138) H(44) 3.366 2_756
H(138) H(66) 3.375 .
H(139) H(68) 3.438 .
H(140) C(32) 3.576 .
H(140) C(83) 3.344 1_655
H(140) H(36) 3.214 2_756
H(140) H(38) 3.340 2_756
H(140) H(48) 3.580 .
H(140) H(50) 2.794 .
H(140) H(131) 2.893 1_655
H(140) H(132) 2.890 1_655
H(141) H(132) 3.481 1_655
H(141) H(134) 3.290 1_655
H(141) H(135) 3.335 1_655
H(142) C(27) 3.463 2_756
H(142) C(29) 3.329 2_756
H(142) C(124) 3.522 .
H(142) C(125) 3.541 .
H(142) C(132) 3.322 .
H(142) H(36) 2.915 2_756
H(142) H(38) 3.224 2_756
H(142) H(42) 2.840 2_756
H(142) H(43) 2.973 2_756
H(143) C(47) 3.556 .
H(143) C(94) 3.488 2_766
H(143) H(68) 3.415 .
H(143) H(70) 2.648 .
H(143) H(143) 2.986 2_766
H(143) H(144) 3.449 2_766
H(143) H(145) 3.479 2_766
H(144) C(47) 3.453 2_766
H(144) H(69) 3.548 2_766
H(144) H(70) 3.405 2_766
H(144) H(72) 2.642 2_766
H(144) H(143) 3.449 2_766
H(145) H(48) 3.359 .
H(145) H(50) 3.577 .
H(145) H(70) 3.239 .
H(145) H(132) 3.119 1_655
H(145) H(143) 3.479 2_766
H(145) H(153) 3.493 2_766
H(146) C(38) 3.014 .
H(146) C(39) 2.958 .
H(146) C(40) 3.534 .
H(146) C(45) 3.335 .
H(146) C(46) 3.498 .
H(146) C(47) 3.147 .
H(146) H(57) 3.174 .
H(146) H(64) 3.480 .
H(146) H(66) 3.502 .
H(146) H(68) 2.804 .
H(146) H(70) 2.309 .
H(147) C(27) 3.331 2_756
H(147) C(29) 3.172 2_756
H(147) H(36) 3.511 2_756
H(147) H(38) 2.556 2_756
H(147) H(39) 3.288 2_756
H(147) H(42) 3.462 2_756
H(147) H(43) 2.270 2_756
H(147) H(66) 2.943 .
H(148) C(32) 3.068 .
H(148) C(47) 3.551 .
H(148) H(38) 2.877 2_756
H(148) H(48) 3.379 .
H(148) H(49) 2.712 .
H(148) H(50) 2.663 .
H(148) H(70) 2.693 .
H(149) H(3) 3.121 2_766
H(149) H(47) 3.591 2_766
H(150) C(14) 3.100 2_666
H(150) H(20) 2.272 2_666
H(150) H(21) 3.195 2_666
H(150) H(22) 3.473 2_666
H(150) H(47) 2.788 2_766
H(151) H(20) 3.298 2_666
H(151) H(21) 3.506 2_666
H(152) C(32) 3.422 2_766
H(152) H(47) 2.871 2_766
H(152) H(48) 2.475 2_766
H(152) H(52) 3.377 2_766
H(152) H(63) 3.594 2_666
H(152) H(130) 3.398 2_666
H(152) H(132) 3.394 2_666
H(153) H(48) 2.837 2_766
H(153) H(145) 3.493 2_766
H(154) H(48) 3.456 2_766
H(154) H(68) 3.045 .
H(154) H(128) 3.261 2_666
H(154) H(132) 3.372 2_666
H(155) H(64) 3.417 .
H(157) C(43) 3.178 2_666
H(157) H(20) 3.426 2_666
H(157) H(22) 3.483 2_666
H(157) H(61) 3.213 2_666
H(157) H(62) 2.538 2_666
H(157) H(63) 3.307 2_666
H(159) H(25) 3.426 2_666
H(159) H(97) 3.232 1_455
H(160) C(2) 3.266 1_456
H(160) H(4) 2.399 1_456
H(160) H(5) 3.299 1_456
H(160) H(24) 3.209 2_666
H(160) H(25) 3.369 2_666
H(160) H(97) 3.163 1_455
H(161) C(63) 3.425 1_455
H(161) C(64) 3.485 1_455
H(161) H(4) 3.469 1_456
H(161) H(96) 3.517 1_455
H(161) H(97) 2.594 1_455
H(161) H(99) 3.531 1_455
H(161) H(100) 2.681 1_455
H(162) C(116) 3.194 2_756
H(162) C(117) 3.061 2_756
H(162) H(170) 3.476 2_756
H(162) H(171) 3.071 1_456
H(163) C(51) 3.298 1_456
H(163) H(4) 3.235 1_456
H(163) H(80) 2.592 1_456
H(163) H(82) 3.103 1_456
H(164) C(117) 3.361 2_756
H(164) H(7) 3.535 1_456
H(164) H(80) 3.036 1_456
H(165) C(55) 3.324 2_756
H(165) C(114) 3.414 2_855
H(165) C(115) 3.343 2_855
H(165) C(136) 3.308 2_756
H(165) H(82) 3.418 .
H(165) H(92) 3.401 2_756
H(165) H(93) 2.447 2_756
H(165) H(114) 3.148 2_756
H(166) C(21) 3.351 .
H(166) C(29) 3.280 .
H(166) C(125) 3.159 2_756
H(166) C(126) 3.130 2_756
H(166) C(136) 2.947 2_756
H(166) H(34) 3.280 .
H(166) H(42) 2.588 .
H(166) H(44) 3.104 .
H(166) H(81) 3.374 .
H(166) H(136) 3.472 2_756
H(167) C(20) 3.260 .
H(167) C(21) 3.078 .
H(167) C(22) 2.843 .
H(167) C(23) 2.733 .
H(167) C(24) 2.952 .
H(167) C(25) 3.208 .
H(167) C(29) 3.342 .
H(167) H(35) 3.185 .
H(167) H(42) 3.296 .
H(167) H(44) 2.738 .
H(167) H(45) 3.281 .
H(167) H(53) 3.538 .
H(167) H(76) 2.941 .
H(167) H(122) 3.366 2_756
H(168) C(12) 2.948 1_655
H(168) H(14) 3.570 1_655
H(168) H(15) 2.463 1_655
H(168) H(16) 2.557 1_655
H(168) H(19) 3.592 1_655
H(168) H(45) 2.756 .
H(168) H(76) 3.552 .
H(168) H(78) 3.199 .
H(168) H(116) 3.576 2_756
H(168) H(118) 3.306 2_756
H(168) H(122) 2.991 2_756
H(169) C(110) 3.357 .
H(169) C(111) 3.130 .
H(169) C(116) 3.271 .
H(169) C(118) 3.060 .
H(169) H(15) 3.127 1_655
H(169) H(19) 3.170 1_655
H(169) H(78) 3.573 .
H(169) H(91) 2.974 1_654
H(169) H(116) 3.592 2_756
H(169) H(118) 3.449 2_756
H(170) C(55) 3.582 2_756
H(170) C(70) 3.344 2_756
H(170) C(109) 3.210 2_855
H(170) C(116) 3.577 .
H(170) H(89) 2.791 2_756
H(170) H(92) 2.968 2_756
H(170) H(93) 3.367 2_756
H(170) H(114) 2.846 2_756
H(170) H(115) 2.986 2_756
H(170) H(162) 3.476 2_756
H(170) H(170) 3.391 2_855
H(170) H(171) 2.894 2_855
H(170) H(172) 2.833 2_855
H(171) C(109) 3.182 2_855
H(171) C(115) 3.129 2_855
H(171) C(117) 3.116 2_855
H(171) H(82) 3.429 .
H(171) H(89) 3.062 1_654
H(171) H(91) 3.572 1_654
H(171) H(162) 3.071 1_654
H(171) H(170) 2.894 2_855
H(171) H(171) 3.337 2_855
H(171) H(172) 2.801 2_855
H(172) C(54) 3.322 1_654
H(172) C(109) 3.127 2_855
H(172) C(110) 3.092 .
H(172) C(115) 3.598 .
H(172) C(116) 3.007 .
H(172) C(117) 3.182 .
H(172) C(118) 3.057 .
H(172) H(89) 2.768 1_654
H(172) H(90) 3.532 1_654
H(172) H(91) 3.164 1_654
H(172) H(170) 2.833 2_855
H(172) H(171) 2.801 2_855
H(172) H(172) 3.231 2_855

loop_
_geom_torsion_atom_site_label_1
_geom_torsion_atom_site_label_2
_geom_torsion_atom_site_label_3
_geom_torsion_atom_site_label_4
_geom_torsion
O(1) Ti(1) O(2) Al(1) -7.57(8)
O(1) Ti(1) O(2) C(10) 146.2(2)
O(2) Ti(1) O(1) Al(1) 7.71(8)
O(2) Ti(1) O(1) C(49) 172.6(2)
O(1) Ti(1) O(3) C(25) -72.0(3)
O(3) Ti(1) O(1) Al(1) 172.36(9)
O(3) Ti(1) O(1) C(49) -22.7(2)
O(1) Ti(1) O(4) C(40) 59.6(4)
O(4) Ti(1) O(1) Al(1) 36.6(3)
O(4) Ti(1) O(1) C(49) -158.5(2)
O(1) Ti(1) N(1) C(4) -72.76(17)
O(1) Ti(1) N(1) C(19) 45.01(17)
O(1) Ti(1) N(1) C(34) 163.10(17)
N(1) Ti(1) O(1) Al(1) 91.57(9)
N(1) Ti(1) O(1) C(49) -103.5(2)
C(1) Ti(1) O(1) Al(1) -86.89(11)
C(1) Ti(1) O(1) C(49) 78.0(2)
O(2) Ti(1) O(3) C(25) -34.9(4)
O(3) Ti(1) O(2) Al(1) -47.3(2)
O(3) Ti(1) O(2) C(10) 106.5(2)
O(2) Ti(1) O(4) C(40) 86.9(3)
O(4) Ti(1) O(2) Al(1) -179.70(9)
O(4) Ti(1) O(2) C(10) -25.96(19)
O(2) Ti(1) N(1) C(4) -1.75(17)
O(2) Ti(1) N(1) C(19) 116.01(18)
O(2) Ti(1) N(1) C(34) -125.89(17)
N(1) Ti(1) O(2) Al(1) -98.43(9)
N(1) Ti(1) O(2) C(10) 55.30(19)
C(1) Ti(1) O(2) Al(1) 85.42(11)
C(1) Ti(1) O(2) C(10) -120.8(2)
O(3) Ti(1) O(4) C(40) -74.9(3)
O(4) Ti(1) O(3) C(25) 96.4(3)
O(3) Ti(1) N(1) C(4) -162.65(18)
O(3) Ti(1) N(1) C(19) -44.89(17)
O(3) Ti(1) N(1) C(34) 73.20(17)
N(1) Ti(1) O(3) C(25) 16.8(3)
C(1) Ti(1) O(3) C(25) -166.8(3)
O(4) Ti(1) N(1) C(4) 93.74(17)
O(4) Ti(1) N(1) C(19) -148.49(18)
O(4) Ti(1) N(1) C(34) -30.40(17)
N(1) Ti(1) O(4) C(40) 3.8(3)
C(1) Ti(1) O(4) C(40) -176.8(3)
C(1) Ti(1) N(1) C(4) 83.7(16)
C(1) Ti(1) N(1) C(19) -158.5(15)
C(1) Ti(1) N(1) C(34) -40.4(16)
O(5) Ti(2) O(6) Al(2) -7.86(8)
O(5) Ti(2) O(6) C(61) 146.29(19)
O(6) Ti(2) O(5) Al(2) 8.06(8)
O(6) Ti(2) O(5) C(100) 174.6(2)
O(5) Ti(2) O(7) C(76) -85.7(2)
O(7) Ti(2) O(5) Al(2) 172.64(10)
O(7) Ti(2) O(5) C(100) -20.8(2)
O(5) Ti(2) O(8) C(91) 55.0(6)
O(8) Ti(2) O(5) Al(2) 37.2(4)
O(8) Ti(2) O(5) C(100) -156.2(3)
O(5) Ti(2) N(2) C(55) -70.35(16)
O(5) Ti(2) N(2) C(70) 46.91(17)
O(5) Ti(2) N(2) C(85) 164.67(19)
N(2) Ti(2) O(5) Al(2) 91.15(10)
N(2) Ti(2) O(5) C(100) -102.3(2)
C(52) Ti(2) O(5) Al(2) -87.25(13)
C(52) Ti(2) O(5) C(100) 79.3(2)
O(6) Ti(2) O(7) C(76) -50.0(3)
O(7) Ti(2) O(6) Al(2) -46.0(2)
O(7) Ti(2) O(6) C(61) 108.2(2)
O(6) Ti(2) O(8) C(91) 82.6(4)
O(8) Ti(2) O(6) Al(2) 179.56(9)
O(8) Ti(2) O(6) C(61) -26.30(19)
O(6) Ti(2) N(2) C(55) 0.27(15)
O(6) Ti(2) N(2) C(70) 117.53(17)
O(6) Ti(2) N(2) C(85) -124.71(19)
N(2) Ti(2) O(6) Al(2) -100.08(9)
N(2) Ti(2) O(6) C(61) 54.07(18)
C(52) Ti(2) O(6) Al(2) 83.75(11)
C(52) Ti(2) O(6) C(61) -122.10(19)
O(7) Ti(2) O(8) C(91) -79.1(4)
O(8) Ti(2) O(7) C(76) 83.4(3)
O(7) Ti(2) N(2) C(55) -159.09(16)
O(7) Ti(2) N(2) C(70) -41.83(17)
O(7) Ti(2) N(2) C(85) 75.93(19)
N(2) Ti(2) O(7) C(76) 4.4(2)
C(52) Ti(2) O(7) C(76) -179.1(2)
O(8) Ti(2) N(2) C(55) 97.21(16)
O(8) Ti(2) N(2) C(70) -145.53(18)
O(8) Ti(2) N(2) C(85) -27.77(19)
N(2) Ti(2) O(8) C(91) 0.2(3)
C(52) Ti(2) O(8) C(91) 179.3(4)
C(52) Ti(2) N(2) C(55) 85.0(17)
C(52) Ti(2) N(2) C(70) -157.7(17)
C(52) Ti(2) N(2) C(85) -40.0(18)
O(1) Al(1) O(2) Ti(1) 8.19(8)
O(1) Al(1) O(2) C(10) -141.0(2)
O(2) Al(1) O(1) Ti(1) -8.36(9)
O(2) Al(1) O(1) C(49) -173.8(2)
C(2) Al(1) O(1) Ti(1) 106.29(13)
C(2) Al(1) O(1) C(49) -59.1(2)
C(3) Al(1) O(1) Ti(1) -119.67(13)
C(3) Al(1) O(1) C(49) 74.9(2)
C(2) Al(1) O(2) Ti(1) -101.25(13)
C(2) Al(1) O(2) C(10) 109.6(2)
C(3) Al(1) O(2) Ti(1) 124.01(12)
C(3) Al(1) O(2) C(10) -25.2(2)
O(5) Al(2) O(6) Ti(2) 8.51(9)
O(5) Al(2) O(6) C(61) -141.5(2)
O(6) Al(2) O(5) Ti(2) -8.73(9)
O(6) Al(2) O(5) C(100) -175.4(2)
C(53) Al(2) O(5) Ti(2) 105.85(12)
C(53) Al(2) O(5) C(100) -60.8(2)
C(54) Al(2) O(5) Ti(2) -120.61(13)
C(54) Al(2) O(5) C(100) 72.7(2)
C(53) Al(2) O(6) Ti(2) -101.35(14)
C(53) Al(2) O(6) C(61) 108.6(2)
C(54) Al(2) O(6) Ti(2) 123.21(14)
C(54) Al(2) O(6) C(61) -26.8(2)
Ti(1) O(1) C(49) C(50) -78.5(2)
Ti(1) O(1) C(49) C(51) 157.12(17)
Al(1) O(1) C(49) C(50) 83.3(3)
Al(1) O(1) C(49) C(51) -41.1(2)
Ti(1) O(2) C(10) C(5) -58.0(3)
Ti(1) O(2) C(10) C(9) 121.0(2)
Al(1) O(2) C(10) C(5) 86.8(2)
Al(1) O(2) C(10) C(9) -94.3(3)
Ti(1) O(3) C(25) C(20) 1.9(4)
Ti(1) O(3) C(25) C(24) -176.6(2)
Ti(1) O(4) C(40) C(35) 6.1(5)
Ti(1) O(4) C(40) C(39) -174.7(2)
Ti(2) O(5) C(100) C(101) -79.3(3)
Ti(2) O(5) C(100) C(102) 158.1(2)
Al(2) O(5) C(100) C(101) 84.3(2)
Al(2) O(5) C(100) C(102) -38.3(3)
Ti(2) O(6) C(61) C(56) -58.1(2)
Ti(2) O(6) C(61) C(60) 120.9(2)
Al(2) O(6) C(61) C(56) 87.4(3)
Al(2) O(6) C(61) C(60) -93.6(2)
Ti(2) O(7) C(76) C(71) 16.0(4)
Ti(2) O(7) C(76) C(75) -163.2(2)
Ti(2) O(8) C(91) C(86) 7.1(5)
Ti(2) O(8) C(91) C(90) -172.8(2)
Ti(1) N(1) C(4) C(5) -49.3(2)
Ti(1) N(1) C(19) C(20) 65.0(2)
Ti(1) N(1) C(34) C(35) 53.8(3)
C(4) N(1) C(19) C(20) -175.1(2)
C(19) N(1) C(4) C(5) -167.4(2)
C(4) N(1) C(34) C(35) -70.3(3)
C(34) N(1) C(4) C(5) 75.1(2)
C(19) N(1) C(34) C(35) 172.2(2)
C(34) N(1) C(19) C(20) -55.5(2)
Ti(2) N(2) C(55) C(56) -51.3(2)
Ti(2) N(2) C(70) C(71) 66.7(2)
Ti(2) N(2) C(85) C(86) 52.5(3)
C(55) N(2) C(70) C(71) -174.1(2)
C(70) N(2) C(55) C(56) -168.2(2)
C(55) N(2) C(85) C(86) -72.5(3)
C(85) N(2) C(55) C(56) 74.9(2)
C(70) N(2) C(85) C(86) 170.3(2)
C(85) N(2) C(70) C(71) -54.8(2)
N(1) C(4) C(5) C(6) -113.9(3)
N(1) C(4) C(5) C(10) 69.4(3)
C(4) C(5) C(6) C(7) -175.0(3)
C(4) C(5) C(10) O(2) -9.8(4)
C(4) C(5) C(10) C(9) 171.3(2)
C(6) C(5) C(10) O(2) 173.5(2)
C(6) C(5) C(10) C(9) -5.5(4)
C(10) C(5) C(6) C(7) 1.7(4)
C(5) C(6) C(7) C(8) 2.0(4)
C(5) C(6) C(7) C(11) -177.9(3)
C(6) C(7) C(8) C(9) -2.2(5)
C(6) C(7) C(11) C(12) 5.0(5)
C(6) C(7) C(11) C(13) -116.1(3)
C(6) C(7) C(11) C(14) 124.2(3)
C(8) C(7) C(11) C(12) -174.9(3)
C(8) C(7) C(11) C(13) 64.1(4)
C(8) C(7) C(11) C(14) -55.6(4)
C(11) C(7) C(8) C(9) 177.7(3)
C(7) C(8) C(9) C(10) -1.3(4)
C(7) C(8) C(9) C(15) 172.1(3)
C(8) C(9) C(10) O(2) -173.7(2)
C(8) C(9) C(10) C(5) 5.1(4)
C(8) C(9) C(15) C(16) 17.1(4)
C(8) C(9) C(15) C(17) -100.4(3)
C(8) C(9) C(15) C(18) 138.8(3)
C(10) C(9) C(15) C(16) -170.1(3)
C(10) C(9) C(15) C(17) 72.4(3)
C(10) C(9) C(15) C(18) -48.5(4)
C(15) C(9) C(10) O(2) 13.3(4)
C(15) C(9) C(10) C(5) -167.9(3)
N(1) C(19) C(20) C(21) 136.0(2)
N(1) C(19) C(20) C(25) -45.2(3)
C(19) C(20) C(21) C(22) 178.5(2)
C(19) C(20) C(25) O(3) 4.6(3)
C(19) C(20) C(25) C(24) -177.0(2)
C(21) C(20) C(25) O(3) -176.6(2)
C(21) C(20) C(25) C(24) 1.8(4)
C(25) C(20) C(21) C(22) -0.3(4)
C(20) C(21) C(22) C(23) -1.4(4)
C(20) C(21) C(22) C(26) -178.6(2)
C(21) C(22) C(23) C(24) 1.7(4)
C(21) C(22) C(26) C(27) -46.9(3)
C(21) C(22) C(26) C(28) -166.8(2)
C(21) C(22) C(26) C(29) 73.2(3)
C(23) C(22) C(26) C(27) 136.0(3)
C(23) C(22) C(26) C(28) 16.0(3)
C(23) C(22) C(26) C(29) -103.9(3)
C(26) C(22) C(23) C(24) 178.9(2)
C(22) C(23) C(24) C(25) -0.2(4)
C(22) C(23) C(24) C(30) 178.6(2)
C(23) C(24) C(25) O(3) 176.9(2)
C(23) C(24) C(25) C(20) -1.5(4)
C(23) C(24) C(30) C(31) 129.5(2)
C(23) C(24) C(30) C(32) -109.3(3)
C(23) C(24) C(30) C(33) 10.8(3)
C(25) C(24) C(30) C(31) -51.7(3)
C(25) C(24) C(30) C(32) 69.4(3)
C(25) C(24) C(30) C(33) -170.4(2)
C(30) C(24) C(25) O(3) -1.9(4)
C(30) C(24) C(25) C(20) 179.7(2)
N(1) C(34) C(35) C(36) 142.9(2)
N(1) C(34) C(35) C(40) -45.8(4)
C(34) C(35) C(36) C(37) 168.4(2)
C(34) C(35) C(40) O(4) 11.3(4)
C(34) C(35) C(40) C(39) -167.9(2)
C(36) C(35) C(40) O(4) -177.5(2)
C(36) C(35) C(40) C(39) 3.4(4)
C(40) C(35) C(36) C(37) -3.1(4)
C(35) C(36) C(37) C(38) 1.4(4)
C(35) C(36) C(37) C(41) -175.8(2)
C(36) C(37) C(38) C(39) 0.1(3)
C(36) C(37) C(41) C(42) -8.6(4)
C(36) C(37) C(41) C(43) -128.2(3)
C(36) C(37) C(41) C(44) 111.2(3)
C(38) C(37) C(41) C(42) 174.3(2)
C(38) C(37) C(41) C(43) 54.6(4)
C(38) C(37) C(41) C(44) -65.9(3)
C(41) C(37) C(38) C(39) 177.5(2)
C(37) C(38) C(39) C(40) 0.1(3)
C(37) C(38) C(39) C(45) 178.9(2)
C(38) C(39) C(40) O(4) 179.0(2)
C(38) C(39) C(40) C(35) -1.9(4)
C(38) C(39) C(45) C(46) 8.0(4)
C(38) C(39) C(45) C(47) 128.0(3)
C(38) C(39) C(45) C(48) -111.0(3)
C(40) C(39) C(45) C(46) -173.3(3)
C(40) C(39) C(45) C(47) -53.3(3)
C(40) C(39) C(45) C(48) 67.7(3)
C(45) C(39) C(40) O(4) 0.2(4)
C(45) C(39) C(40) C(35) 179.4(2)
N(2) C(55) C(56) C(57) -114.6(2)
N(2) C(55) C(56) C(61) 69.6(3)
C(55) C(56) C(57) C(58) -176.1(2)
C(55) C(56) C(61) O(6) -8.9(3)
C(55) C(56) C(61) C(60) 172.0(2)
C(57) C(56) C(61) O(6) 175.4(2)
C(57) C(56) C(61) C(60) -3.7(4)
C(61) C(56) C(57) C(58) -0.4(4)
C(56) C(57) C(58) C(59) 3.1(4)
C(56) C(57) C(58) C(62) -175.6(2)
C(57) C(58) C(59) C(60) -1.9(4)
C(57) C(58) C(62) C(63) -130.4(3)
C(57) C(58) C(62) C(64) -10.0(4)
C(57) C(58) C(62) C(65) 109.8(3)
C(59) C(58) C(62) C(63) 51.0(3)
C(59) C(58) C(62) C(64) 171.4(2)
C(59) C(58) C(62) C(65) -68.8(3)
C(62) C(58) C(59) C(60) 176.8(2)
C(58) C(59) C(60) C(61) -1.9(4)
C(58) C(59) C(60) C(66) 170.5(2)
C(59) C(60) C(61) O(6) -174.4(2)
C(59) C(60) C(61) C(56) 4.6(3)
C(59) C(60) C(66) C(67) -101.3(3)
C(59) C(60) C(66) C(68) 15.8(3)
C(59) C(60) C(66) C(69) 136.9(2)
C(61) C(60) C(66) C(67) 70.4(3)
C(61) C(60) C(66) C(68) -172.5(2)
C(61) C(60) C(66) C(69) -51.4(3)
C(66) C(60) C(61) O(6) 13.6(4)
C(66) C(60) C(61) C(56) -167.4(2)
N(2) C(70) C(71) C(72) 131.4(2)
N(2) C(70) C(71) C(76) -48.5(3)
C(70) C(71) C(72) C(73) 179.6(2)
C(70) C(71) C(76) O(7) 2.1(3)
C(70) C(71) C(76) C(75) -178.8(2)
C(72) C(71) C(76) O(7) -177.9(2)
C(72) C(71) C(76) C(75) 1.3(3)
C(76) C(71) C(72) C(73) -0.5(4)
C(71) C(72) C(73) C(74) 0.4(4)
C(71) C(72) C(73) C(77) 179.6(2)
C(72) C(73) C(74) C(75) -1.1(4)
C(72) C(73) C(77) C(78) 63.1(3)
C(72) C(73) C(77) C(79) -55.3(3)
C(72) C(73) C(77) C(80) -176.8(2)
C(74) C(73) C(77) C(78) -117.7(3)
C(74) C(73) C(77) C(79) 123.9(2)
C(74) C(73) C(77) C(80) 2.4(3)
C(77) C(73) C(74) C(75) 179.7(2)
C(73) C(74) C(75) C(76) 1.9(3)
C(73) C(74) C(75) C(81) -176.9(2)
C(74) C(75) C(76) O(7) 177.2(2)
C(74) C(75) C(76) C(71) -1.9(3)
C(74) C(75) C(81) C(82) -121.7(2)
C(74) C(75) C(81) C(83) -1.9(3)
C(74) C(75) C(81) C(84) 117.6(3)
C(76) C(75) C(81) C(82) 59.6(3)
C(76) C(75) C(81) C(83) 179.4(2)
C(76) C(75) C(81) C(84) -61.1(3)
C(81) C(75) C(76) O(7) -4.0(3)
C(81) C(75) C(76) C(71) 176.8(2)
N(2) C(85) C(86) C(87) 143.3(2)
N(2) C(85) C(86) C(91) -47.5(4)
C(85) C(86) C(87) C(88) 167.2(2)
C(85) C(86) C(91) O(8) 14.4(4)
C(85) C(86) C(91) C(90) -165.8(3)
C(87) C(86) C(91) O(8) -176.7(2)
C(87) C(86) C(91) C(90) 3.2(4)
C(91) C(86) C(87) C(88) -2.1(4)
C(86) C(87) C(88) C(89) 0.1(3)
C(86) C(87) C(88) C(92) -173.5(3)
C(87) C(88) C(89) C(90) 0.9(5)
C(87) C(88) C(92) C(93) -42.7(4)
C(87) C(88) C(92) C(94) -164.2(3)
C(87) C(88) C(92) C(95) 76.8(3)
C(89) C(88) C(92) C(93) 144.1(3)
C(89) C(88) C(92) C(94) 22.6(4)
C(89) C(88) C(92) C(95) -96.3(3)
C(92) C(88) C(89) C(90) 174.4(3)
C(88) C(89) C(90) C(91) 0.2(4)
C(88) C(89) C(90) C(96) -179.5(3)
C(89) C(90) C(91) O(8) 177.6(2)
C(89) C(90) C(91) C(86) -2.2(4)
C(89) C(90) C(96) C(97) -114.1(3)
C(89) C(90) C(96) C(98) 4.9(5)
C(89) C(90) C(96) C(99) 123.9(3)
C(91) C(90) C(96) C(97) 66.3(4)
C(91) C(90) C(96) C(98) -174.7(3)
C(91) C(90) C(96) C(99) -55.7(4)
C(96) C(90) C(91) O(8) -2.7(5)
C(96) C(90) C(91) C(86) 177.4(3)
C(104) C(103) C(108) C(107) 0.1(4)
C(108) C(103) C(104) C(105) 0.5(5)
C(109) C(103) C(104) C(105) -179.6(3)
C(109) C(103) C(108) C(107) -179.8(3)
C(103) C(104) C(105) C(106) -1.2(5)
C(104) C(105) C(106) C(107) 1.2(5)
C(105) C(106) C(107) C(108) -0.6(5)
C(106) C(107) C(108) C(103) -0.1(4)
C(111) C(110) C(115) C(114) -6.4(11)
C(111) C(110) C(115) C(117) 170.1(12)
C(115) C(110) C(111) C(112) 4.5(12)
C(115) C(110) C(111) C(118) -171.6(18)
C(115) C(110) C(111) C(119) 2.9(9)
C(111) C(110) C(116) C(117) -170.2(12)
C(111) C(110) C(116) C(118) -6(2)
C(116) C(110) C(111) C(112) 179.2(7)
C(116) C(110) C(111) C(118) 3.1(11)
C(116) C(110) C(111) C(119) 177.7(9)
C(111) C(110) C(117) C(115) -124(5)
C(111) C(110) C(117) C(116) 62(5)
C(111) C(110) C(117) C(118) 54(5)
C(117) C(110) C(111) C(112) 123(5)
C(117) C(110) C(111) C(118) -53(5)
C(117) C(110) C(111) C(119) 121(5)
C(111) C(110) C(118) C(116) 174(2)
C(111) C(110) C(118) C(117) -172.2(9)
C(118) C(110) C(111) C(112) 176.1(12)
C(118) C(110) C(111) C(119) 174.5(13)
C(111) C(110) C(119) C(112) -1.8(7)
C(111) C(110) C(119) C(113) -161(2)
C(111) C(110) C(119) C(114) -178.6(7)
C(111) C(110) C(119) C(120) -14(2)
C(119) C(110) C(111) C(112) 1.6(6)
C(119) C(110) C(111) C(118) -174.5(13)
C(115) C(110) C(116) C(117) 5.2(9)
C(115) C(110) C(116) C(118) 169(2)
C(116) C(110) C(115) C(114) 178.5(7)
C(116) C(110) C(115) C(117) -5.0(8)
C(115) C(110) C(117) C(116) -174.4(10)
C(115) C(110) C(117) C(118) 177.7(14)
C(117) C(110) C(115) C(114) -176.6(9)
C(115) C(110) C(118) C(111) 169(2)
C(115) C(110) C(118) C(116) -16(3)
C(115) C(110) C(118) C(117) -3(2)
C(118) C(110) C(115) C(114) -173(2)
C(118) C(110) C(115) C(117) 4(2)
C(115) C(110) C(119) C(111) -177.5(7)
C(115) C(110) C(119) C(112) -179.3(9)
C(115) C(110) C(119) C(113) 22(2)
C(115) C(110) C(119) C(114) 3.8(5)
C(115) C(110) C(119) C(120) 169(2)
C(119) C(110) C(115) C(114) -4.0(5)
C(119) C(110) C(115) C(117) 172.6(9)
C(116) C(110) C(117) C(115) 174.4(10)
C(116) C(110) C(117) C(118) -7.9(13)
C(117) C(110) C(116) C(118) 164(2)
C(116) C(110) C(118) C(111) -174(2)
C(116) C(110) C(118) C(117) 13(2)
C(118) C(110) C(116) C(117) -164(2)
C(116) C(110) C(119) C(111) -17(6)
C(116) C(110) C(119) C(112) -19(6)
C(116) C(110) C(119) C(113) -178(4)
C(116) C(110) C(119) C(114) 164(6)
C(116) C(110) C(119) C(120) -31(8)
C(119) C(110) C(116) C(117) -155(6)
C(119) C(110) C(116) C(118) 9(6)
C(117) C(110) C(118) C(111) 172.2(9)
C(117) C(110) C(118) C(116) -13(2)
C(118) C(110) C(117) C(115) -177.7(14)
C(118) C(110) C(117) C(116) 7.9(13)
C(117) C(110) C(119) C(111) -169.0(14)
C(117) C(110) C(119) C(112) -170.8(12)
C(117) C(110) C(119) C(113) 30(3)
C(117) C(110) C(119) C(114) 12.4(13)
C(117) C(110) C(119) C(120) 177(2)
C(119) C(110) C(117) C(115) -9.6(11)
C(119) C(110) C(117) C(116) 176.0(11)
C(119) C(110) C(117) C(118) 168.1(19)
C(118) C(110) C(119) C(111) -9(2)
C(118) C(110) C(119) C(112) -11(2)
C(118) C(110) C(119) C(113) -170(3)
C(118) C(110) C(119) C(114) 172(2)
C(118) C(110) C(119) C(120) -23(4)
C(119) C(110) C(118) C(111) 7.4(18)
C(119) C(110) C(118) C(116) -178.1(14)
C(119) C(110) C(118) C(117) -165(2)
C(110) C(111) C(112) C(113) 1.8(10)
C(110) C(111) C(112) C(119) -2.3(9)
C(110) C(111) C(112) C(120) 6(2)
C(110) C(111) C(118) C(116) -155(9)
C(110) C(111) C(118) C(117) 8.5(10)
C(110) C(111) C(119) C(112) 178.2(8)
C(110) C(111) C(119) C(113) 167(2)
C(110) C(111) C(119) C(114) 1.9(10)
C(110) C(111) C(119) C(120) 174.9(9)
C(112) C(111) C(118) C(110) -8(2)
C(112) C(111) C(118) C(116) -163(7)
C(112) C(111) C(118) C(117) 0.9(15)
C(118) C(111) C(112) C(113) 6(2)
C(118) C(111) C(112) C(119) 2.4(18)
C(118) C(111) C(112) C(120) 11(3)
C(112) C(111) C(119) C(110) -178.2(8)
C(112) C(111) C(119) C(113) -11.3(18)
C(112) C(111) C(119) C(114) -176.3(13)
C(112) C(111) C(119) C(120) -3.2(7)
C(119) C(111) C(112) C(113) 4.0(6)
C(119) C(111) C(112) C(120) 8.8(19)
C(118) C(111) C(119) C(110) 2.9(7)
C(118) C(111) C(119) C(112) -178.9(8)
C(118) C(111) C(119) C(113) 170(2)
C(118) C(111) C(119) C(114) 4.8(12)
C(118) C(111) C(119) C(120) 177.8(8)
C(119) C(111) C(118) C(110) -5.9(14)
C(119) C(111) C(118) C(116) -161(8)
C(119) C(111) C(118) C(117) 2.7(15)
C(111) C(112) C(113) C(114) -4.5(9)
C(111) C(112) C(113) C(119) -5.3(8)
C(111) C(112) C(113) C(120) 176.8(11)
C(111) C(112) C(119) C(110) 1.4(6)
C(111) C(112) C(119) C(113) 174.9(8)
C(111) C(112) C(119) C(114) 173(2)
C(111) C(112) C(119) C(120) 176.2(8)
C(111) C(112) C(120) C(113) -7(2)
C(111) C(112) C(120) C(119) -8.2(18)
C(113) C(112) C(119) C(110) -173.5(11)
C(113) C(112) C(119) C(111) -174.9(8)
C(113) C(112) C(119) C(114) -2(2)
C(113) C(112) C(119) C(120) 1.4(9)
C(119) C(112) C(113) C(114) 0.8(8)
C(119) C(112) C(113) C(120) -177.8(13)
C(113) C(112) C(120) C(119) -1.5(10)
C(120) C(112) C(113) C(114) 178.6(12)
C(120) C(112) C(113) C(119) 177.8(13)
C(119) C(112) C(120) C(113) 1.5(10)
C(120) C(112) C(119) C(110) -174.9(8)
C(120) C(112) C(119) C(111) -176.2(8)
C(120) C(112) C(119) C(113) -1.4(9)
C(120) C(112) C(119) C(114) -3(2)
C(112) C(113) C(114) C(115) 1.7(11)
C(112) C(113) C(114) C(119) -0.6(7)
C(112) C(113) C(119) C(110) 161(3)
C(112) C(113) C(119) C(111) 10.4(17)
C(112) C(113) C(119) C(114) 179.2(8)
C(112) C(113) C(119) C(120) -1.8(11)
C(112) C(113) C(120) C(119) 1.6(10)
C(114) C(113) C(119) C(110) -19(2)
C(114) C(113) C(119) C(111) -169(2)
C(114) C(113) C(119) C(112) -179.2(8)
C(114) C(113) C(119) C(120) 179.0(10)
C(119) C(113) C(114) C(115) 2.3(10)
C(114) C(113) C(120) C(112) -7(5)
C(114) C(113) C(120) C(119) -5(5)
C(120) C(113) C(114) C(115) 8(6)
C(120) C(113) C(114) C(119) 5(5)
C(119) C(113) C(120) C(112) -1.6(10)
C(120) C(113) C(119) C(110) 162(2)
C(120) C(113) C(119) C(111) 12(2)
C(120) C(113) C(119) C(112) 1.8(11)
C(120) C(113) C(119) C(114) -179.0(10)
C(113) C(114) C(115) C(110) 3.4(10)
C(113) C(114) C(115) C(117) -2(2)
C(113) C(114) C(119) C(110) 174.2(8)
C(113) C(114) C(119) C(111) 172.9(13)
C(113) C(114) C(119) C(112) 2(2)
C(113) C(114) C(119) C(120) -0.6(6)
C(115) C(114) C(119) C(110) -4.2(5)
C(115) C(114) C(119) C(111) -5.5(10)
C(115) C(114) C(119) C(112) -176(2)
C(115) C(114) C(119) C(113) -178.4(7)
C(115) C(114) C(119) C(120) -179.0(7)
C(119) C(114) C(115) C(110) 4.9(7)
C(119) C(114) C(115) C(117) -0.6(13)
C(110) C(115) C(117) C(116) 9.7(17)
C(110) C(115) C(117) C(118) -1.2(7)
C(114) C(115) C(117) C(110) 7.1(18)
C(114) C(115) C(117) C(116) 17(3)
C(114) C(115) C(117) C(118) 6(2)
C(110) C(116) C(117) C(115) -9.5(17)
C(110) C(116) C(117) C(118) 6.0(10)
C(110) C(116) C(118) C(111) 152(10)
C(110) C(116) C(118) C(117) -13(2)
C(117) C(116) C(118) C(110) 13(2)
C(117) C(116) C(118) C(111) 165(8)
C(118) C(116) C(117) C(110) -6.0(10)
C(118) C(116) C(117) C(115) -16(2)
C(110) C(117) C(118) C(111) -8.0(10)
C(110) C(117) C(118) C(116) 168.9(19)
C(115) C(117) C(118) C(110) 2.2(14)
C(115) C(117) C(118) C(111) -5.8(15)
C(115) C(117) C(118) C(116) 171.1(12)
C(116) C(117) C(118) C(110) -168.9(19)
C(116) C(117) C(118) C(111) -176.9(18)
C(110) C(119) C(120) C(112) 15(2)
C(110) C(119) C(120) C(113) -163(2)
C(111) C(119) C(120) C(112) 3.9(8)
C(111) C(119) C(120) C(113) -173.8(12)
C(112) C(119) C(120) C(113) -177.7(15)
C(113) C(119) C(120) C(112) 177.7(15)
C(114) C(119) C(120) C(112) 178.7(10)
C(114) C(119) C(120) C(113) 1.0(10)
C(122) C(121) C(126) C(125) 15(2)
C(122) C(121) C(126) C(132) 14.8(16)
C(122) C(121) C(126) C(133) 140(4)
C(122) C(121) C(126) C(134) 21.3(15)
C(122) C(121) C(126) C(136) -168.0(19)
C(126) C(121) C(122) C(123) -20(2)
C(126) C(121) C(122) C(129) -103(2)
C(126) C(121) C(122) C(130) -78(2)
C(126) C(121) C(122) C(133) -18(2)
C(126) C(121) C(122) C(134) -19.7(13)
C(126) C(121) C(122) C(137) -133.2(19)
C(122) C(121) C(127) C(128) 174(2)
C(122) C(121) C(127) C(133) 180(3)
C(122) C(121) C(127) C(137) -56(2)
C(127) C(121) C(122) C(123) 177.9(19)
C(127) C(121) C(122) C(129) 95(2)
C(127) C(121) C(122) C(130) 120(2)
C(127) C(121) C(122) C(133) -180(3)
C(127) C(121) C(122) C(134) 178.3(16)
C(127) C(121) C(122) C(137) 65(2)
C(122) C(121) C(128) C(127) -25(8)
C(122) C(121) C(128) C(133) 161(9)
C(122) C(121) C(128) C(136) 139(8)
C(128) C(121) C(122) C(123) -161(7)
C(128) C(121) C(122) C(129) 116(8)
C(128) C(121) C(122) C(130) 141(7)
C(128) C(121) C(122) C(133) -159(10)
C(128) C(121) C(122) C(134) -161(7)
C(128) C(121) C(122) C(137) 86(8)
C(122) C(121) C(129) C(123) -43.4(19)
C(122) C(121) C(129) C(130) -46(3)
C(122) C(121) C(129) C(133) -114(2)
C(122) C(121) C(129) C(137) 128(3)
C(129) C(121) C(122) C(123) 83(2)
C(129) C(121) C(122) C(130) 25.4(17)
C(129) C(121) C(122) C(133) 85(3)
C(129) C(121) C(122) C(134) 84(2)
C(129) C(121) C(122) C(137) -30(2)
C(122) C(121) C(133) C(125) -23(4)
C(122) C(121) C(133) C(126) -46(5)
C(122) C(121) C(133) C(127) -180(3)
C(122) C(121) C(133) C(128) -176(2)
C(122) C(121) C(133) C(129) 42.2(18)
C(122) C(121) C(133) C(136) -127(3)
C(122) C(121) C(133) C(137) 79(3)
C(133) C(121) C(122) C(123) -2(3)
C(133) C(121) C(122) C(129) -85(3)
C(133) C(121) C(122) C(130) -60(3)
C(133) C(121) C(122) C(134) -2(2)
C(133) C(121) C(122) C(137) -115(3)
C(122) C(121) C(136) C(125) 17(2)
C(122) C(121) C(136) C(126) 16(2)
C(122) C(121) C(136) C(128) -170(2)
C(122) C(121) C(136) C(133) 69(4)
C(136) C(121) C(122) C(123) -28(3)
C(136) C(121) C(122) C(129) -112(2)
C(136) C(121) C(122) C(130) -86(2)
C(136) C(121) C(122) C(133) -26(2)
C(136) C(121) C(122) C(134) -28(2)
C(136) C(121) C(122) C(137) -141(2)
C(122) C(121) C(137) C(127) 132.0(17)
C(122) C(121) C(137) C(129) -33(2)
C(122) C(121) C(137) C(130) -30.9(14)
C(122) C(121) C(137) C(133) -112(3)
C(137) C(121) C(122) C(123) 113(2)
C(137) C(121) C(122) C(129) 30(2)
C(137) C(121) C(122) C(130) 55(2)
C(137) C(121) C(122) C(133) 115(3)
C(137) C(121) C(122) C(134) 113.5(19)
C(126) C(121) C(127) C(128) 16.8(19)
C(126) C(121) C(127) C(133) 22.6(18)
C(126) C(121) C(127) C(137) 147(2)
C(127) C(121) C(126) C(125) 176.0(15)
C(127) C(121) C(126) C(132) 175.9(15)
C(127) C(121) C(126) C(133) -59(4)
C(127) C(121) C(126) C(134) -177.6(17)
C(127) C(121) C(126) C(136) -7(2)
C(126) C(121) C(128) C(127) -166.9(14)
C(126) C(121) C(128) C(133) 18.7(17)
C(126) C(121) C(128) C(136) -2.9(9)
C(128) C(121) C(126) C(125) -172.3(14)
C(128) C(121) C(126) C(132) -172.4(10)
C(128) C(121) C(126) C(133) -47(4)
C(128) C(121) C(126) C(134) -165.9(11)
C(128) C(121) C(126) C(136) 4.7(15)
C(126) C(121) C(129) C(122) 88(2)
C(126) C(121) C(129) C(123) 44.8(17)
C(126) C(121) C(129) C(130) 42(3)
C(126) C(121) C(129) C(133) -25.8(17)
C(126) C(121) C(129) C(137) -144(2)
C(129) C(121) C(126) C(125) -25(2)
C(129) C(121) C(126) C(132) -25.4(15)
C(129) C(121) C(126) C(133) 100(4)
C(129) C(121) C(126) C(134) -18.9(14)
C(129) C(121) C(126) C(136) 151.8(18)
C(126) C(121) C(133) C(122) 46(5)
C(126) C(121) C(133) C(125) 24(2)
C(126) C(121) C(133) C(127) -133(3)
C(126) C(121) C(133) C(128) -129(4)
C(126) C(121) C(133) C(129) 89(4)
C(126) C(121) C(133) C(136) -81(5)
C(126) C(121) C(133) C(137) 126(3)
C(133) C(121) C(126) C(125) -125(4)
C(133) C(121) C(126) C(132) -126(4)
C(133) C(121) C(126) C(134) -119(4)
C(133) C(121) C(126) C(136) 52(4)
C(126) C(121) C(136) C(125) 1.2(9)
C(126) C(121) C(136) C(128) 174.3(19)
C(126) C(121) C(136) C(133) 53(4)
C(136) C(121) C(126) C(125) -177(2)
C(136) C(121) C(126) C(132) -177.2(17)
C(136) C(121) C(126) C(133) -52(4)
C(136) C(121) C(126) C(134) -170.7(17)
C(126) C(121) C(137) C(122) 84(2)
C(126) C(121) C(137) C(127) -144(2)
C(126) C(121) C(137) C(129) 51(3)
C(126) C(121) C(137) C(130) 53(2)
C(126) C(121) C(137) C(133) -28(2)
C(137) C(121) C(126) C(125) -53(2)
C(137) C(121) C(126) C(132) -53(2)
C(137) C(121) C(126) C(133) 72(4)
C(137) C(121) C(126) C(134) -47(2)
C(137) C(121) C(126) C(136) 124(2)
C(127) C(121) C(128) C(133) -174(2)
C(127) C(121) C(128) C(136) 164.0(17)
C(128) C(121) C(127) C(133) 6(2)
C(128) C(121) C(127) C(137) 130.3(19)
C(127) C(121) C(129) C(122) -111(2)
C(127) C(121) C(129) C(123) -154.1(16)
C(127) C(121) C(129) C(130) -157(2)
C(127) C(121) C(129) C(133) 135(3)
C(127) C(121) C(129) C(137) 17(2)
C(129) C(121) C(127) C(128) -140(2)
C(129) C(121) C(127) C(133) -134(3)
C(129) C(121) C(127) C(137) -9.6(15)
C(127) C(121) C(133) C(122) 180(3)
C(127) C(121) C(133) C(125) 157.3(17)
C(127) C(121) C(133) C(126) 133(3)
C(127) C(121) C(133) C(128) 4.3(19)
C(127) C(121) C(133) C(129) -138(2)
C(127) C(121) C(133) C(136) 53(4)
C(127) C(121) C(133) C(137) -101(2)
C(133) C(121) C(127) C(128) -6(2)
C(133) C(121) C(127) C(137) 125(3)
C(127) C(121) C(136) C(125) 175.7(11)
C(127) C(121) C(136) C(126) 174.5(16)
C(127) C(121) C(136) C(128) -11.2(12)
C(127) C(121) C(136) C(133) -133(4)
C(136) C(121) C(127) C(128) 13.2(14)
C(136) C(121) C(127) C(133) 19(2)
C(136) C(121) C(127) C(137) 143.6(19)
C(127) C(121) C(137) C(122) -132.0(17)
C(127) C(121) C(137) C(129) -165(2)
C(127) C(121) C(137) C(130) -162.9(14)
C(127) C(121) C(137) C(133) 116(2)
C(137) C(121) C(127) C(128) -130.3(19)
C(137) C(121) C(127) C(133) -125(3)
C(128) C(121) C(129) C(122) -162(3)
C(128) C(121) C(129) C(123) 155(2)
C(128) C(121) C(129) C(130) 152(2)
C(128) C(121) C(129) C(133) 84(3)
C(128) C(121) C(129) C(137) -34(3)
C(129) C(121) C(128) C(127) 76(3)
C(129) C(121) C(128) C(133) -98(3)
C(129) C(121) C(128) C(136) -120(3)
C(128) C(121) C(133) C(122) 176(2)
C(128) C(121) C(133) C(125) 153(2)
C(128) C(121) C(133) C(126) 129(4)
C(128) C(121) C(133) C(127) -4.3(19)
C(128) C(121) C(133) C(129) -142.2(16)
C(128) C(121) C(133) C(136) 49(3)
C(128) C(121) C(133) C(137) -105(2)
C(133) C(121) C(128) C(127) 174(2)
C(133) C(121) C(128) C(136) -22(2)
C(128) C(121) C(136) C(125) -173.1(13)
C(128) C(121) C(136) C(126) -174.3(19)
C(128) C(121) C(136) C(133) -121(4)
C(136) C(121) C(128) C(127) -164.0(17)
C(136) C(121) C(128) C(133) 22(2)
C(128) C(121) C(137) C(122) -167(2)
C(128) C(121) C(137) C(127) -35.4(14)
C(128) C(121) C(137) C(129) 159(2)
C(128) C(121) C(137) C(130) 161.7(14)
C(128) C(121) C(137) C(133) 80(2)
C(137) C(121) C(128) C(127) 56(2)
C(137) C(121) C(128) C(133) -119(3)
C(137) C(121) C(128) C(136) -140(2)
C(129) C(121) C(133) C(122) -42.2(18)
C(129) C(121) C(133) C(125) -65(3)
C(129) C(121) C(133) C(126) -89(4)
C(129) C(121) C(133) C(127) 138(2)
C(129) C(121) C(133) C(128) 142.2(16)
C(129) C(121) C(133) C(136) -169(2)
C(129) C(121) C(133) C(137) 37.0(18)
C(133) C(121) C(129) C(122) 114(2)
C(133) C(121) C(129) C(123) 71(2)
C(133) C(121) C(129) C(130) 68(4)
C(133) C(121) C(129) C(137) -118(3)
C(129) C(121) C(136) C(125) -38(2)
C(129) C(121) C(136) C(126) -39(2)
C(129) C(121) C(136) C(128) 135(2)
C(129) C(121) C(136) C(133) 14(3)
C(136) C(121) C(129) C(122) 108(2)
C(136) C(121) C(129) C(123) 65(2)
C(136) C(121) C(129) C(130) 62(4)
C(136) C(121) C(129) C(133) -6.0(16)
C(136) C(121) C(129) C(137) -124(2)
C(129) C(121) C(137) C(122) 33(2)
C(129) C(121) C(137) C(127) 165(2)
C(129) C(121) C(137) C(130) 2.3(17)
C(129) C(121) C(137) C(133) -79(3)
C(137) C(121) C(129) C(122) -128(3)
C(137) C(121) C(129) C(123) -171(3)
C(137) C(121) C(129) C(130) -174(4)
C(137) C(121) C(129) C(133) 118(3)
C(133) C(121) C(136) C(125) -52(3)
C(133) C(121) C(136) C(126) -53(4)
C(133) C(121) C(136) C(128) 121(4)
C(136) C(121) C(133) C(122) 127(3)
C(136) C(121) C(133) C(125) 104(4)
C(136) C(121) C(133) C(126) 81(5)
C(136) C(121) C(133) C(127) -53(4)
C(136) C(121) C(133) C(128) -49(3)
C(136) C(121) C(133) C(129) 169(2)
C(136) C(121) C(133) C(137) -154(2)
C(133) C(121) C(137) C(122) 112(3)
C(133) C(121) C(137) C(127) -116(2)
C(133) C(121) C(137) C(129) 79(3)
C(133) C(121) C(137) C(130) 81(2)
C(137) C(121) C(133) C(122) -79(3)
C(137) C(121) C(133) C(125) -102(2)
C(137) C(121) C(133) C(126) -126(3)
C(137) C(121) C(133) C(127) 101(2)
C(137) C(121) C(133) C(128) 105(2)
C(137) C(121) C(133) C(129) -37.0(18)
C(137) C(121) C(133) C(136) 154(2)
C(136) C(121) C(137) C(122) 130(2)
C(136) C(121) C(137) C(127) -98(2)
C(136) C(121) C(137) C(129) 97(3)
C(136) C(121) C(137) C(130) 99(2)
C(136) C(121) C(137) C(133) 18(2)
C(137) C(121) C(136) C(125) -90(2)
C(137) C(121) C(136) C(126) -92(2)
C(137) C(121) C(136) C(128) 83(2)
C(137) C(121) C(136) C(133) -39(4)
C(121) C(122) C(123) C(124) 17(3)
C(121) C(122) C(123) C(129) -60(2)
C(121) C(122) C(123) C(130) -96(2)
C(121) C(122) C(123) C(131) -41(5)
C(121) C(122) C(123) C(132) 15(2)
C(121) C(122) C(123) C(134) 1(2)
C(121) C(122) C(123) C(135) -1(4)
C(121) C(122) C(129) C(123) 122.4(19)
C(121) C(122) C(129) C(130) 153.5(17)
C(121) C(122) C(129) C(133) 19.6(10)
C(121) C(122) C(129) C(137) -52(2)
C(121) C(122) C(130) C(123) 114(2)
C(121) C(122) C(130) C(129) -24.9(16)
C(121) C(122) C(130) C(131) 98.9(18)
C(121) C(122) C(130) C(134) 69.3(18)
C(121) C(122) C(130) C(137) -35.9(14)
C(121) C(122) C(133) C(125) 163(3)
C(121) C(122) C(133) C(126) 152(3)
C(121) C(122) C(133) C(127) 0(2)
C(121) C(122) C(133) C(128) 6(2)
C(121) C(122) C(133) C(129) -84(3)
C(121) C(122) C(133) C(136) 119(4)
C(121) C(122) C(133) C(137) -53(2)
C(121) C(122) C(134) C(123) -179.4(18)
C(121) C(122) C(134) C(124) 148(3)
C(121) C(122) C(134) C(125) 30.9(18)
C(121) C(122) C(134) C(126) 17.8(11)
C(121) C(122) C(134) C(130) -121.2(18)
C(121) C(122) C(134) C(131) -162.7(17)
C(121) C(122) C(134) C(132) 87(4)
C(121) C(122) C(134) C(135) -179(2)
C(121) C(122) C(137) C(127) -42.4(15)
C(121) C(122) C(137) C(129) 110(3)
C(121) C(122) C(137) C(130) 132(2)
C(121) C(122) C(137) C(133) 18.7(12)
C(123) C(122) C(129) C(121) -122.4(19)
C(123) C(122) C(129) C(130) 31.2(16)
C(123) C(122) C(129) C(133) -102.8(17)
C(123) C(122) C(129) C(137) -174(2)
C(129) C(122) C(123) C(124) 77(2)
C(129) C(122) C(123) C(130) -36(2)
C(129) C(122) C(123) C(131) 19(5)
C(129) C(122) C(123) C(132) 76(2)
C(129) C(122) C(123) C(134) 61(2)
C(129) C(122) C(123) C(135) 60(4)
C(123) C(122) C(130) C(129) -139(2)
C(123) C(122) C(130) C(131) -15.2(14)
C(123) C(122) C(130) C(134) -44.8(14)
C(123) C(122) C(130) C(137) -150(2)
C(130) C(122) C(123) C(124) 113(2)
C(130) C(122) C(123) C(129) 36(2)
C(130) C(122) C(123) C(131) 55(4)
C(130) C(122) C(123) C(132) 111.5(19)
C(130) C(122) C(123) C(134) 97(2)
C(130) C(122) C(123) C(135) 96(4)
C(123) C(122) C(133) C(121) 178(3)
C(123) C(122) C(133) C(125) -18.7(17)
C(123) C(122) C(133) C(126) -30(2)
C(123) C(122) C(133) C(127) 178.1(16)
C(123) C(122) C(133) C(128) -176.4(17)
C(123) C(122) C(133) C(129) 94(2)
C(123) C(122) C(133) C(136) -63(3)
C(123) C(122) C(133) C(137) 126(2)
C(133) C(122) C(123) C(124) 16(2)
C(133) C(122) C(123) C(129) -60.9(19)
C(133) C(122) C(123) C(130) -96.7(18)
C(133) C(122) C(123) C(131) -42(4)
C(133) C(122) C(123) C(132) 15(2)
C(133) C(122) C(123) C(134) -0(2)
C(133) C(122) C(123) C(135) -1(3)
C(123) C(122) C(134) C(124) -32(3)
C(123) C(122) C(134) C(125) -150(2)
C(123) C(122) C(134) C(126) -163(2)
C(123) C(122) C(134) C(130) 58.2(18)
C(123) C(122) C(134) C(131) 16.8(17)
C(123) C(122) C(134) C(132) -94(4)
C(123) C(122) C(134) C(135) 0.8(17)
C(134) C(122) C(123) C(124) 16.0(15)
C(134) C(122) C(123) C(129) -61(2)
C(134) C(122) C(123) C(130) -97(2)
C(134) C(122) C(123) C(131) -42(3)
C(134) C(122) C(123) C(132) 14.8(12)
C(134) C(122) C(123) C(135) -1(2)
C(123) C(122) C(137) C(121) -102(2)
C(123) C(122) C(137) C(127) -144(2)
C(123) C(122) C(137) C(129) 8(3)
C(123) C(122) C(137) C(130) 29.4(18)
C(123) C(122) C(137) C(133) -83(2)
C(137) C(122) C(123) C(124) 73(3)
C(137) C(122) C(123) C(129) -3.5(15)
C(137) C(122) C(123) C(130) -39(2)
C(137) C(122) C(123) C(131) 15(5)
C(137) C(122) C(123) C(132) 72(2)
C(137) C(122) C(123) C(134) 57(2)
C(137) C(122) C(123) C(135) 56(5)
C(129) C(122) C(130) C(123) 139(2)
C(129) C(122) C(130) C(131) 123.8(19)
C(129) C(122) C(130) C(134) 94.2(19)
C(129) C(122) C(130) C(137) -11.1(15)
C(130) C(122) C(129) C(121) -153.5(17)
C(130) C(122) C(129) C(123) -31.2(16)
C(130) C(122) C(129) C(133) -133.9(15)
C(130) C(122) C(129) C(137) 155(3)
C(129) C(122) C(133) C(121) 84(3)
C(129) C(122) C(133) C(125) -112.3(19)
C(129) C(122) C(133) C(126) -124(2)
C(129) C(122) C(133) C(127) 84(2)
C(129) C(122) C(133) C(128) 90(2)
C(129) C(122) C(133) C(136) -157(3)
C(129) C(122) C(133) C(137) 31.9(18)
C(133) C(122) C(129) C(121) -19.6(10)
C(133) C(122) C(129) C(123) 102.8(17)
C(133) C(122) C(129) C(130) 133.9(15)
C(133) C(122) C(129) C(137) -71(2)
C(129) C(122) C(134) C(123) -120(2)
C(129) C(122) C(134) C(124) -152(3)
C(129) C(122) C(134) C(125) 90(2)
C(129) C(122) C(134) C(126) 77.2(17)
C(129) C(122) C(134) C(130) -61.8(17)
C(129) C(122) C(134) C(131) -103(2)
C(129) C(122) C(134) C(132) 146(4)
C(129) C(122) C(134) C(135) -119(2)
C(134) C(122) C(129) C(121) -87.8(13)
C(134) C(122) C(129) C(123) 34.5(14)
C(134) C(122) C(129) C(130) 65.7(12)
C(134) C(122) C(129) C(133) -68.3(11)
C(134) C(122) C(129) C(137) -139(2)
C(129) C(122) C(137) C(121) -110(3)
C(129) C(122) C(137) C(127) -152(3)
C(129) C(122) C(137) C(130) 22(2)
C(129) C(122) C(137) C(133) -91(3)
C(137) C(122) C(129) C(121) 52(2)
C(137) C(122) C(129) C(123) 174(2)
C(137) C(122) C(129) C(130) -155(3)
C(137) C(122) C(129) C(133) 71(2)
C(130) C(122) C(133) C(121) 125(3)
C(130) C(122) C(133) C(125) -71.6(15)
C(130) C(122) C(133) C(126) -82.9(19)
C(130) C(122) C(133) C(127) 125.3(16)
C(130) C(122) C(133) C(128) 130.7(18)
C(130) C(122) C(133) C(129) 40.8(17)
C(130) C(122) C(133) C(136) -116(3)
C(130) C(122) C(133) C(137) 72.7(18)
C(133) C(122) C(130) C(123) 99.1(17)
C(133) C(122) C(130) C(129) -39.9(15)
C(133) C(122) C(130) C(131) 83.9(14)
C(133) C(122) C(130) C(134) 54.3(12)
C(133) C(122) C(130) C(137) -51.0(13)
C(130) C(122) C(134) C(123) -58.2(18)
C(130) C(122) C(134) C(124) -90(3)
C(130) C(122) C(134) C(125) 152.1(17)
C(130) C(122) C(134) C(126) 139.0(14)
C(130) C(122) C(134) C(131) -41.4(15)
C(130) C(122) C(134) C(132) -152(4)
C(130) C(122) C(134) C(135) -57(2)
C(134) C(122) C(130) C(123) 44.8(14)
C(134) C(122) C(130) C(129) -94.2(19)
C(134) C(122) C(130) C(131) 29.6(11)
C(134) C(122) C(130) C(137) -105.3(15)
C(130) C(122) C(137) C(121) -132(2)
C(130) C(122) C(137) C(127) -173.9(16)
C(130) C(122) C(137) C(129) -22(2)
C(130) C(122) C(137) C(133) -112.8(17)
C(137) C(122) C(130) C(123) 150(2)
C(137) C(122) C(130) C(129) 11.1(15)
C(137) C(122) C(130) C(131) 134.9(15)
C(137) C(122) C(130) C(134) 105.3(15)
C(133) C(122) C(134) C(123) 180(2)
C(133) C(122) C(134) C(124) 148(3)
C(133) C(122) C(134) C(125) 30.3(14)
C(133) C(122) C(134) C(126) 17.2(8)
C(133) C(122) C(134) C(130) -121.8(15)
C(133) C(122) C(134) C(131) -163.2(17)
C(133) C(122) C(134) C(132) 86(4)
C(133) C(122) C(134) C(135) -179.2(18)
C(134) C(122) C(133) C(121) 178(3)
C(134) C(122) C(133) C(125) -18.7(9)
C(134) C(122) C(133) C(126) -30.0(15)
C(134) C(122) C(133) C(127) 178.1(12)
C(134) C(122) C(133) C(128) -176.4(17)
C(134) C(122) C(133) C(129) 94(2)
C(134) C(122) C(133) C(136) -63(3)
C(134) C(122) C(133) C(137) 125.5(18)
C(133) C(122) C(137) C(121) -18.7(12)
C(133) C(122) C(137) C(127) -61.1(14)
C(133) C(122) C(137) C(129) 91(3)
C(133) C(122) C(137) C(130) 112.8(17)
C(137) C(122) C(133) C(121) 53(2)
C(137) C(122) C(133) C(125) -144.2(15)
C(137) C(122) C(133) C(126) -156(2)
C(137) C(122) C(133) C(127) 52.6(15)
C(137) C(122) C(133) C(128) 58(2)
C(137) C(122) C(133) C(129) -31.9(18)
C(137) C(122) C(133) C(136) 171(3)
C(134) C(122) C(137) C(121) -68.7(17)
C(134) C(122) C(137) C(127) -111.0(16)
C(134) C(122) C(137) C(129) 41(3)
C(134) C(122) C(137) C(130) 62.9(15)
C(134) C(122) C(137) C(133) -49.9(14)
C(137) C(122) C(134) C(123) -138(2)
C(137) C(122) C(134) C(124) -170(3)
C(137) C(122) C(134) C(125) 73(2)
C(137) C(122) C(134) C(126) 59.7(15)
C(137) C(122) C(134) C(130) -79.3(17)
C(137) C(122) C(134) C(131) -120.8(19)
C(137) C(122) C(134) C(132) 129(4)
C(137) C(122) C(134) C(135) -137(2)
C(122) C(123) C(124) C(125) -2(2)
C(122) C(123) C(124) C(131) -132(3)
C(122) C(123) C(124) C(132) -4(4)
C(122) C(123) C(124) C(134) -27(2)
C(122) C(123) C(124) C(135) -165(2)
C(122) C(123) C(129) C(121) 62(2)
C(122) C(123) C(129) C(130) -121(3)
C(122) C(123) C(129) C(133) 83(2)
C(122) C(123) C(129) C(137) 25(11)
C(122) C(123) C(130) C(129) 30.9(19)
C(122) C(123) C(130) C(131) 148(2)
C(122) C(123) C(130) C(134) 83(2)
C(122) C(123) C(130) C(137) 27.5(19)
C(122) C(123) C(131) C(124) 88(4)
C(122) C(123) C(131) C(130) -41(3)
C(122) C(123) C(131) C(132) 73(4)
C(122) C(123) C(131) C(134) 48(4)
C(122) C(123) C(131) C(135) 131(4)
C(122) C(123) C(132) C(124) 176(3)
C(122) C(123) C(132) C(125) -0.5(18)
C(122) C(123) C(132) C(126) -3.1(17)
C(122) C(123) C(132) C(131) -141(3)
C(122) C(123) C(132) C(134) -40(3)
C(122) C(123) C(132) C(135) -170(2)
C(122) C(123) C(134) C(124) 157(2)
C(122) C(123) C(134) C(125) 72(4)
C(122) C(123) C(134) C(126) 24(2)
C(122) C(123) C(134) C(130) -51.5(15)
C(122) C(123) C(134) C(131) -152(2)
C(122) C(123) C(134) C(132) 141(3)
C(122) C(123) C(134) C(135) -179.4(14)
C(122) C(123) C(135) C(124) 28(4)
C(122) C(123) C(135) C(131) -83(5)
C(122) C(123) C(135) C(132) 21(4)
C(122) C(123) C(135) C(134) 1(2)
C(124) C(123) C(129) C(121) -54(2)
C(124) C(123) C(129) C(122) -116(2)
C(124) C(123) C(129) C(130) 123(2)
C(124) C(123) C(129) C(133) -33(2)
C(124) C(123) C(129) C(137) -91(11)
C(129) C(123) C(124) C(125) 27.2(19)
C(129) C(123) C(124) C(131) -103(2)
C(129) C(123) C(124) C(132) 25(3)
C(129) C(123) C(124) C(134) 2(2)
C(129) C(123) C(124) C(135) -135(2)
C(124) C(123) C(130) C(122) -104(2)
C(124) C(123) C(130) C(129) -73(2)
C(124) C(123) C(130) C(131) 44(2)
C(124) C(123) C(130) C(134) -20.4(16)
C(124) C(123) C(130) C(137) -76(2)
C(130) C(123) C(124) C(125) 60(2)
C(130) C(123) C(124) C(131) -69(2)
C(130) C(123) C(124) C(132) 58(4)
C(130) C(123) C(124) C(134) 35(2)
C(130) C(123) C(124) C(135) -102(2)
C(124) C(123) C(131) C(130) -128.8(18)
C(124) C(123) C(131) C(132) -14.5(10)
C(124) C(123) C(131) C(134) -40.1(16)
C(124) C(123) C(131) C(135) 43(3)
C(131) C(123) C(124) C(125) 130(2)
C(131) C(123) C(124) C(132) 128(3)
C(131) C(123) C(124) C(134) 105(3)
C(131) C(123) C(124) C(135) -33(2)
C(124) C(123) C(132) C(125) -177(3)
C(124) C(123) C(132) C(126) -179(2)
C(124) C(123) C(132) C(131) 43(3)
C(124) C(123) C(132) C(134) 144(5)
C(124) C(123) C(132) C(135) 14(2)
C(132) C(123) C(124) C(125) 2(2)
C(132) C(123) C(124) C(131) -128(3)
C(132) C(123) C(124) C(134) -23(3)
C(132) C(123) C(124) C(135) -160(4)
C(124) C(123) C(134) C(122) -157(2)
C(124) C(123) C(134) C(125) -85(4)
C(124) C(123) C(134) C(126) -133(3)
C(124) C(123) C(134) C(130) 152(2)
C(124) C(123) C(134) C(131) 52(2)
C(124) C(123) C(134) C(132) -15(2)
C(124) C(123) C(134) C(135) 23.9(17)
C(134) C(123) C(124) C(125) 25(2)
C(134) C(123) C(124) C(131) -105(3)
C(134) C(123) C(124) C(132) 23(3)
C(134) C(123) C(124) C(135) -137(2)
C(124) C(123) C(135) C(131) -111(4)
C(124) C(123) C(135) C(132) -7.0(14)
C(124) C(123) C(135) C(134) -26.9(19)
C(135) C(123) C(124) C(125) 162(2)
C(135) C(123) C(124) C(131) 33(2)
C(135) C(123) C(124) C(132) 160(4)
C(135) C(123) C(124) C(134) 137(2)
C(129) C(123) C(130) C(122) -30.9(19)
C(129) C(123) C(130) C(131) 117(2)
C(129) C(123) C(130) C(134) 52(2)
C(129) C(123) C(130) C(137) -3.5(13)
C(130) C(123) C(129) C(121) -177(2)
C(130) C(123) C(129) C(122) 121(3)
C(130) C(123) C(129) C(133) -157(2)
C(130) C(123) C(129) C(137) 146(12)
C(129) C(123) C(131) C(124) 98(2)
C(129) C(123) C(131) C(130) -31.2(11)
C(129) C(123) C(131) C(132) 83.0(19)
C(129) C(123) C(131) C(134) 57(2)
C(129) C(123) C(131) C(135) 141(3)
C(131) C(123) C(129) C(121) -105(2)
C(131) C(123) C(129) C(122) -167(3)
C(131) C(123) C(129) C(130) 72(3)
C(131) C(123) C(129) C(133) -84(2)
C(131) C(123) C(129) C(137) -142(11)
C(129) C(123) C(132) C(124) -156(3)
C(129) C(123) C(132) C(125) 26.8(19)
C(129) C(123) C(132) C(126) 24.2(12)
C(129) C(123) C(132) C(131) -113(2)
C(129) C(123) C(132) C(134) -13(3)
C(129) C(123) C(132) C(135) -142.2(18)
C(132) C(123) C(129) C(121) -47.5(19)
C(132) C(123) C(129) C(122) -110(2)
C(132) C(123) C(129) C(130) 130(2)
C(132) C(123) C(129) C(133) -26.9(16)
C(132) C(123) C(129) C(137) -85(11)
C(129) C(123) C(134) C(122) 25.3(12)
C(129) C(123) C(134) C(124) -178(2)
C(129) C(123) C(134) C(125) 97(4)
C(129) C(123) C(134) C(126) 49(2)
C(129) C(123) C(134) C(130) -26.2(13)
C(129) C(123) C(134) C(131) -126(2)
C(129) C(123) C(134) C(132) 167(3)
C(129) C(123) C(134) C(135) -154.0(15)
C(134) C(123) C(129) C(121) -53(2)
C(134) C(123) C(129) C(122) -115(2)
C(134) C(123) C(129) C(130) 125(2)
C(134) C(123) C(129) C(133) -32.2(18)
C(134) C(123) C(129) C(137) -90(11)
C(129) C(123) C(135) C(124) 61(2)
C(129) C(123) C(135) C(131) -50(4)
C(129) C(123) C(135) C(132) 54(2)
C(129) C(123) C(135) C(134) 33.9(19)
C(135) C(123) C(129) C(121) -84(2)
C(135) C(123) C(129) C(122) -146(3)
C(135) C(123) C(129) C(130) 93(2)
C(135) C(123) C(129) C(133) -64(2)
C(135) C(123) C(129) C(137) -121(11)
C(130) C(123) C(131) C(124) 128.8(18)
C(130) C(123) C(131) C(132) 114.2(16)
C(130) C(123) C(131) C(134) 88.7(19)
C(130) C(123) C(131) C(135) 172(3)
C(131) C(123) C(130) C(122) -148(2)
C(131) C(123) C(130) C(129) -117(2)
C(131) C(123) C(130) C(134) -65(2)
C(131) C(123) C(130) C(137) -120(2)
C(130) C(123) C(132) C(124) -129(3)
C(130) C(123) C(132) C(125) 54(2)
C(130) C(123) C(132) C(126) 51(2)
C(130) C(123) C(132) C(131) -86(2)
C(130) C(123) C(132) C(134) 14(3)
C(130) C(123) C(132) C(135) -115(2)
C(132) C(123) C(130) C(122) -89(2)
C(132) C(123) C(130) C(129) -58(2)
C(132) C(123) C(130) C(131) 59(2)
C(132) C(123) C(130) C(134) -5.7(12)
C(132) C(123) C(130) C(137) -62(2)
C(130) C(123) C(134) C(122) 51.5(15)
C(130) C(123) C(134) C(124) -152(2)
C(130) C(123) C(134) C(125) 123(3)
C(130) C(123) C(134) C(126) 75(2)
C(130) C(123) C(134) C(131) -100(2)
C(130) C(123) C(134) C(132) -167(2)
C(130) C(123) C(134) C(135) -128(2)
C(134) C(123) C(130) C(122) -83(2)
C(134) C(123) C(130) C(129) -52(2)
C(134) C(123) C(130) C(131) 65(2)
C(134) C(123) C(130) C(137) -56(2)
C(130) C(123) C(135) C(124) 102(2)
C(130) C(123) C(135) C(131) -10(4)
C(130) C(123) C(135) C(132) 95(2)
C(130) C(123) C(135) C(134) 75(2)
C(135) C(123) C(130) C(122) -144(2)
C(135) C(123) C(130) C(129) -113(2)
C(135) C(123) C(130) C(131) 4.1(17)
C(135) C(123) C(130) C(134) -60(2)
C(135) C(123) C(130) C(137) -116(2)
C(131) C(123) C(132) C(124) -43(3)
C(131) C(123) C(132) C(125) 140(2)
C(131) C(123) C(132) C(126) 137(2)
C(131) C(123) C(132) C(134) 100(3)
C(131) C(123) C(132) C(135) -29(2)
C(132) C(123) C(131) C(124) 14.5(10)
C(132) C(123) C(131) C(130) -114.2(16)
C(132) C(123) C(131) C(134) -25.6(13)
C(132) C(123) C(131) C(135) 58(3)
C(131) C(123) C(134) C(122) 152(2)
C(131) C(123) C(134) C(124) -52(2)
C(131) C(123) C(134) C(125) -137(4)
C(131) C(123) C(134) C(126) 175(2)
C(131) C(123) C(134) C(130) 100(2)
C(131) C(123) C(134) C(132) -67(3)
C(131) C(123) C(134) C(135) -28(2)
C(134) C(123) C(131) C(124) 40.1(16)
C(134) C(123) C(131) C(130) -88.7(19)
C(134) C(123) C(131) C(132) 25.6(13)
C(134) C(123) C(131) C(135) 83(4)
C(131) C(123) C(135) C(124) 111(4)
C(131) C(123) C(135) C(132) 104(4)
C(131) C(123) C(135) C(134) 84(4)
C(135) C(123) C(131) C(124) -43(3)
C(135) C(123) C(131) C(130) -172(3)
C(135) C(123) C(131) C(132) -58(3)
C(135) C(123) C(131) C(134) -83(4)
C(132) C(123) C(134) C(122) -141(3)
C(132) C(123) C(134) C(124) 15(2)
C(132) C(123) C(134) C(125) -70(4)
C(132) C(123) C(134) C(126) -118(4)
C(132) C(123) C(134) C(130) 167(2)
C(132) C(123) C(134) C(131) 67(3)
C(132) C(123) C(134) C(135) 39(2)
C(134) C(123) C(132) C(124) -144(5)
C(134) C(123) C(132) C(125) 40(3)
C(134) C(123) C(132) C(126) 37(3)
C(134) C(123) C(132) C(131) -100(3)
C(134) C(123) C(132) C(135) -129(3)
C(132) C(123) C(135) C(124) 7.0(14)
C(132) C(123) C(135) C(131) -104(4)
C(132) C(123) C(135) C(134) -19.9(14)
C(135) C(123) C(132) C(124) -14(2)
C(135) C(123) C(132) C(125) 169(2)
C(135) C(123) C(132) C(126) 166.4(16)
C(135) C(123) C(132) C(131) 29(2)
C(135) C(123) C(132) C(134) 129(3)
C(134) C(123) C(135) C(124) 26.9(19)
C(134) C(123) C(135) C(131) -84(4)
C(134) C(123) C(135) C(132) 19.9(14)
C(135) C(123) C(134) C(122) 179.4(14)
C(135) C(123) C(134) C(124) -23.9(17)
C(135) C(123) C(134) C(125) -109(4)
C(135) C(123) C(134) C(126) -157(2)
C(135) C(123) C(134) C(130) 128(2)
C(135) C(123) C(134) C(131) 28(2)
C(135) C(123) C(134) C(132) -39(2)
C(123) C(124) C(125) C(126) -5(2)
C(123) C(124) C(125) C(132) -174(6)
C(123) C(124) C(125) C(133) -12.3(16)
C(123) C(124) C(125) C(134) -26(2)
C(123) C(124) C(125) C(136) -6(2)
C(123) C(124) C(131) C(130) 49(2)
C(123) C(124) C(131) C(132) 79(5)
C(123) C(124) C(131) C(134) 61(2)
C(123) C(124) C(131) C(135) -145(3)
C(123) C(124) C(132) C(125) 7(8)
C(123) C(124) C(132) C(126) 1(3)
C(123) C(124) C(132) C(131) -38(3)
C(123) C(124) C(132) C(134) -21(2)
C(123) C(124) C(132) C(135) -151(5)
C(123) C(124) C(134) C(122) 25(2)
C(123) C(124) C(134) C(125) 151(2)
C(123) C(124) C(134) C(126) 140(3)
C(123) C(124) C(134) C(130) -22.4(18)
C(123) C(124) C(134) C(131) -32.2(17)
C(123) C(124) C(134) C(132) 160(2)
C(123) C(124) C(134) C(135) -65(4)
C(123) C(124) C(135) C(131) 17.5(16)
C(123) C(124) C(135) C(132) 156(4)
C(123) C(124) C(135) C(134) 51(3)
C(125) C(124) C(131) C(123) -64(2)
C(125) C(124) C(131) C(130) -15(3)
C(125) C(124) C(131) C(132) 14(3)
C(125) C(124) C(131) C(134) -3(2)
C(125) C(124) C(131) C(135) 151(2)
C(131) C(124) C(125) C(126) 25(2)
C(131) C(124) C(125) C(132) -144(7)
C(131) C(124) C(125) C(133) 17(2)
C(131) C(124) C(125) C(134) 4(2)
C(131) C(124) C(125) C(136) 24(2)
C(125) C(124) C(132) C(123) -7(8)
C(125) C(124) C(132) C(126) -6(3)
C(125) C(124) C(132) C(131) -45(9)
C(125) C(124) C(132) C(134) -28(6)
C(125) C(124) C(132) C(135) -158(4)
C(132) C(124) C(125) C(126) 169(6)
C(132) C(124) C(125) C(133) 162(6)
C(132) C(124) C(125) C(134) 148(7)
C(132) C(124) C(125) C(136) 168(6)
C(125) C(124) C(134) C(122) -126(3)
C(125) C(124) C(134) C(123) -151(2)
C(125) C(124) C(134) C(126) -11.0(13)
C(125) C(124) C(134) C(130) -173(3)
C(125) C(124) C(134) C(131) 177(2)
C(125) C(124) C(134) C(132) 9(2)
C(125) C(124) C(134) C(135) 144(3)
C(134) C(124) C(125) C(126) 21(2)
C(134) C(124) C(125) C(132) -148(7)
C(134) C(124) C(125) C(133) 14(2)
C(134) C(124) C(125) C(136) 20(2)
C(125) C(124) C(135) C(123) -144(4)
C(125) C(124) C(135) C(131) -126(4)
C(125) C(124) C(135) C(132) 13(2)
C(125) C(124) C(135) C(134) -93(5)
C(135) C(124) C(125) C(126) 137(4)
C(135) C(124) C(125) C(132) -32(6)
C(135) C(124) C(125) C(133) 129(4)
C(135) C(124) C(125) C(134) 116(4)
C(135) C(124) C(125) C(136) 136(4)
C(131) C(124) C(132) C(123) 38(3)
C(131) C(124) C(132) C(125) 45(9)
C(131) C(124) C(132) C(126) 39(6)
C(131) C(124) C(132) C(134) 18(4)
C(131) C(124) C(132) C(135) -112(6)
C(132) C(124) C(131) C(123) -79(5)
C(132) C(124) C(131) C(130) -29(5)
C(132) C(124) C(131) C(134) -17(4)
C(132) C(124) C(131) C(135) 137(5)
C(131) C(124) C(134) C(122) 58(2)
C(131) C(124) C(134) C(123) 32.2(17)
C(131) C(124) C(134) C(125) -177(2)
C(131) C(124) C(134) C(126) 172(2)
C(131) C(124) C(134) C(130) 10(2)
C(131) C(124) C(134) C(132) -168(3)
C(131) C(124) C(134) C(135) -33(4)
C(134) C(124) C(131) C(123) -61(2)
C(134) C(124) C(131) C(130) -12(2)
C(134) C(124) C(131) C(132) 17(4)
C(134) C(124) C(131) C(135) 154(3)
C(131) C(124) C(135) C(123) -17.5(16)
C(131) C(124) C(135) C(132) 139(4)
C(131) C(124) C(135) C(134) 34(4)
C(135) C(124) C(131) C(123) 145(3)
C(135) C(124) C(131) C(130) -166(2)
C(135) C(124) C(131) C(132) -137(5)
C(135) C(124) C(131) C(134) -154(3)
C(132) C(124) C(134) C(122) -135(3)
C(132) C(124) C(134) C(123) -160(2)
C(132) C(124) C(134) C(125) -9(2)
C(132) C(124) C(134) C(126) -20(3)
C(132) C(124) C(134) C(130) 178(3)
C(132) C(124) C(134) C(131) 168(3)
C(132) C(124) C(134) C(135) 135(4)
C(134) C(124) C(132) C(123) 21(2)
C(134) C(124) C(132) C(125) 28(6)
C(134) C(124) C(132) C(126) 22(3)
C(134) C(124) C(132) C(131) -18(4)
C(134) C(124) C(132) C(135) -130(4)
C(132) C(124) C(135) C(123) -156(4)
C(132) C(124) C(135) C(131) -139(4)
C(132) C(124) C(135) C(134) -105(5)
C(135) C(124) C(132) C(123) 151(5)
C(135) C(124) C(132) C(125) 158(4)
C(135) C(124) C(132) C(126) 152(3)
C(135) C(124) C(132) C(131) 112(6)
C(135) C(124) C(132) C(134) 130(4)
C(134) C(124) C(135) C(123) -51(3)
C(134) C(124) C(135) C(131) -34(4)
C(134) C(124) C(135) C(132) 105(5)
C(135) C(124) C(134) C(122) 90(4)
C(135) C(124) C(134) C(123) 65(4)
C(135) C(124) C(134) C(125) -144(3)
C(135) C(124) C(134) C(126) -155(3)
C(135) C(124) C(134) C(130) 43(5)
C(135) C(124) C(134) C(131) 33(4)
C(135) C(124) C(134) C(132) -135(4)
C(124) C(125) C(126) C(121) -3(2)
C(124) C(125) C(126) C(132) -2.5(15)
C(124) C(125) C(126) C(133) -20(2)
C(124) C(125) C(126) C(134) -11.2(12)
C(124) C(125) C(126) C(136) -177(3)
C(124) C(125) C(132) C(123) 5(5)
C(124) C(125) C(132) C(126) 13(7)
C(124) C(125) C(132) C(131) 26(5)
C(124) C(125) C(132) C(134) 26(5)
C(124) C(125) C(132) C(135) 90(13)
C(124) C(125) C(133) C(121) 33(3)
C(124) C(125) C(133) C(122) 18.1(12)
C(124) C(125) C(133) C(126) 163(2)
C(124) C(125) C(133) C(127) 117(4)
C(124) C(125) C(133) C(128) 172.4(17)
C(124) C(125) C(133) C(129) -9.9(13)
C(124) C(125) C(133) C(136) 173.0(14)
C(124) C(125) C(133) C(137) -15.6(18)
C(124) C(125) C(134) C(122) 139(2)
C(124) C(125) C(134) C(123) 83(4)
C(124) C(125) C(134) C(126) 163(2)
C(124) C(125) C(134) C(130) 170(4)
C(124) C(125) C(134) C(131) -7(4)
C(124) C(125) C(134) C(132) -7.5(19)
C(124) C(125) C(134) C(135) -15.9(16)
C(124) C(125) C(136) C(121) -0.2(16)
C(124) C(125) C(136) C(126) 4(4)
C(124) C(125) C(136) C(128) -10(3)
C(124) C(125) C(136) C(133) -11(2)
C(126) C(125) C(132) C(123) -8(2)
C(126) C(125) C(132) C(124) -13(7)
C(126) C(125) C(132) C(131) 13(3)
C(126) C(125) C(132) C(134) 14(2)
C(126) C(125) C(132) C(135) 77(13)
C(132) C(125) C(126) C(121) -0(2)
C(132) C(125) C(126) C(133) -18(3)
C(132) C(125) C(126) C(134) -8.7(18)
C(132) C(125) C(126) C(136) -174(3)
C(126) C(125) C(133) C(121) -130(4)
C(126) C(125) C(133) C(122) -145(2)
C(126) C(125) C(133) C(127) -46(3)
C(126) C(125) C(133) C(128) 9(2)
C(126) C(125) C(133) C(129) -173(2)
C(126) C(125) C(133) C(136) 10(2)
C(126) C(125) C(133) C(137) -179(2)
C(133) C(125) C(126) C(121) 17.6(17)
C(133) C(125) C(126) C(132) 18(3)
C(133) C(125) C(126) C(134) 9(2)
C(133) C(125) C(126) C(136) -157(4)
C(126) C(125) C(134) C(122) -24.2(16)
C(126) C(125) C(134) C(123) -80(4)
C(126) C(125) C(134) C(124) -163(2)
C(126) C(125) C(134) C(130) 7(3)
C(126) C(125) C(134) C(131) -170(5)
C(126) C(125) C(134) C(132) -171(2)
C(126) C(125) C(134) C(135) -179.2(16)
C(134) C(125) C(126) C(121) 8.5(18)
C(134) C(125) C(126) C(132) 8.7(18)
C(134) C(125) C(126) C(133) -9(2)
C(134) C(125) C(126) C(136) -166(3)
C(126) C(125) C(136) C(121) -4(3)
C(126) C(125) C(136) C(128) -14(3)
C(126) C(125) C(136) C(133) -15(3)
C(136) C(125) C(126) C(121) 174(4)
C(136) C(125) C(126) C(132) 174(3)
C(136) C(125) C(126) C(133) 157(4)
C(136) C(125) C(126) C(134) 166(3)
C(132) C(125) C(133) C(121) 36(3)
C(132) C(125) C(133) C(122) 21.3(16)
C(132) C(125) C(133) C(126) 167(2)
C(132) C(125) C(133) C(127) 120(4)
C(132) C(125) C(133) C(128) 175.6(19)
C(132) C(125) C(133) C(129) -6.7(16)
C(132) C(125) C(133) C(136) 176.2(17)
C(132) C(125) C(133) C(137) -12(2)
C(133) C(125) C(132) C(123) -14.7(18)
C(133) C(125) C(132) C(124) -20(6)
C(133) C(125) C(132) C(126) -7.2(13)
C(133) C(125) C(132) C(131) 6(2)
C(133) C(125) C(132) C(134) 6(2)
C(133) C(125) C(132) C(135) 70(13)
C(132) C(125) C(134) C(122) 147(2)
C(132) C(125) C(134) C(123) 91(4)
C(132) C(125) C(134) C(124) 7.5(19)
C(132) C(125) C(134) C(126) 171(2)
C(132) C(125) C(134) C(130) 178(3)
C(132) C(125) C(134) C(131) 1(3)
C(132) C(125) C(134) C(135) -8.4(19)
C(134) C(125) C(132) C(123) -21.0(18)
C(134) C(125) C(132) C(124) -26(5)
C(134) C(125) C(132) C(126) -14(2)
C(134) C(125) C(132) C(131) -0.4(12)
C(134) C(125) C(132) C(135) 64(12)
C(132) C(125) C(136) C(121) 4(2)
C(132) C(125) C(136) C(126) 8(4)
C(132) C(125) C(136) C(128) -6(4)
C(132) C(125) C(136) C(133) -7(3)
C(136) C(125) C(132) C(123) -10(3)
C(136) C(125) C(132) C(124) -15(8)
C(136) C(125) C(132) C(126) -2.8(16)
C(136) C(125) C(132) C(131) 10(4)
C(136) C(125) C(132) C(134) 11(3)
C(136) C(125) C(132) C(135) 75(13)
C(133) C(125) C(134) C(122) -27.6(13)
C(133) C(125) C(134) C(123) -84(4)
C(133) C(125) C(134) C(124) -167(2)
C(133) C(125) C(134) C(126) -3.4(9)
C(133) C(125) C(134) C(130) 3(2)
C(133) C(125) C(134) C(131) -173(5)
C(133) C(125) C(134) C(132) -174(2)
C(133) C(125) C(134) C(135) 177.5(19)
C(134) C(125) C(133) C(121) 40(3)
C(134) C(125) C(133) C(122) 25.5(13)
C(134) C(125) C(133) C(126) 171(2)
C(134) C(125) C(133) C(127) 125(4)
C(134) C(125) C(133) C(128) 179.8(17)
C(134) C(125) C(133) C(129) -2.5(13)
C(134) C(125) C(133) C(136) -179.6(10)
C(134) C(125) C(133) C(137) -8.2(18)
C(133) C(125) C(136) C(121) 10.6(10)
C(133) C(125) C(136) C(126) 15(3)
C(133) C(125) C(136) C(128) 0.7(15)
C(136) C(125) C(133) C(121) -140(3)
C(136) C(125) C(133) C(122) -154.9(18)
C(136) C(125) C(133) C(126) -10(2)
C(136) C(125) C(133) C(127) -56(3)
C(136) C(125) C(133) C(128) -0.6(14)
C(136) C(125) C(133) C(129) 177.0(19)
C(136) C(125) C(133) C(137) 171(2)
C(134) C(125) C(136) C(121) 11.0(15)
C(134) C(125) C(136) C(126) 15(3)
C(134) C(125) C(136) C(128) 1(2)
C(134) C(125) C(136) C(133) 0.4(11)
C(136) C(125) C(134) C(122) -27.8(18)
C(136) C(125) C(134) C(123) -84(4)
C(136) C(125) C(134) C(124) -166.9(18)
C(136) C(125) C(134) C(126) -3.6(9)
C(136) C(125) C(134) C(130) 3(3)
C(136) C(125) C(134) C(131) -173(5)
C(136) C(125) C(134) C(132) -174.4(19)
C(136) C(125) C(134) C(135) 177.2(15)
C(121) C(126) C(132) C(123) -7.0(13)
C(121) C(126) C(132) C(124) -8(3)
C(121) C(126) C(132) C(125) 179.8(18)
C(121) C(126) C(132) C(131) 10.3(15)
C(121) C(126) C(132) C(134) 14(2)
C(121) C(126) C(132) C(135) 24(4)
C(121) C(126) C(133) C(122) -31(3)
C(121) C(126) C(133) C(125) -67(5)
C(121) C(126) C(133) C(127) 90(5)
C(121) C(126) C(133) C(128) 120(5)
C(121) C(126) C(133) C(129) -60(4)
C(121) C(126) C(133) C(136) 125(4)
C(121) C(126) C(133) C(137) -66(4)
C(121) C(126) C(134) C(122) -16.0(11)
C(121) C(126) C(134) C(123) -35(2)
C(121) C(126) C(134) C(124) -153(2)
C(121) C(126) C(134) C(125) -173.7(13)
C(121) C(126) C(134) C(130) 10.4(13)
C(121) C(126) C(134) C(131) -19(11)
C(121) C(126) C(134) C(132) -166(2)
C(121) C(126) C(134) C(135) -172(3)
C(121) C(126) C(136) C(125) -176(3)
C(121) C(126) C(136) C(128) -6(2)
C(121) C(126) C(136) C(133) -11.7(11)
C(125) C(126) C(132) C(123) 173(2)
C(125) C(126) C(132) C(124) 173(4)
C(125) C(126) C(132) C(131) -170(2)
C(125) C(126) C(132) C(134) -165(3)
C(125) C(126) C(132) C(135) -156(5)
C(125) C(126) C(133) C(121) 67(5)
C(125) C(126) C(133) C(122) 37(2)
C(125) C(126) C(133) C(127) 157(2)
C(125) C(126) C(133) C(128) -173.0(16)
C(125) C(126) C(133) C(129) 8(3)
C(125) C(126) C(133) C(136) -168(2)
C(125) C(126) C(133) C(137) 2(3)
C(125) C(126) C(134) C(122) 157.7(16)
C(125) C(126) C(134) C(123) 139(2)
C(125) C(126) C(134) C(124) 20(2)
C(125) C(126) C(134) C(130) -175.9(19)
C(125) C(126) C(134) C(131) 155(11)
C(125) C(126) C(134) C(132) 7.3(16)
C(125) C(126) C(134) C(135) 1(2)
C(125) C(126) C(136) C(121) 176(3)
C(125) C(126) C(136) C(128) 169(2)
C(125) C(126) C(136) C(133) 164(3)
C(132) C(126) C(133) C(121) 60(4)
C(132) C(126) C(133) C(122) 29.1(18)
C(132) C(126) C(133) C(125) -7.5(14)
C(132) C(126) C(133) C(127) 150(2)
C(132) C(126) C(133) C(128) 179.5(12)
C(132) C(126) C(133) C(129) 0.1(18)
C(132) C(126) C(133) C(136) -175.5(18)
C(132) C(126) C(133) C(137) -6(3)
C(133) C(126) C(132) C(123) -19.8(17)
C(133) C(126) C(132) C(124) -20(3)
C(133) C(126) C(132) C(125) 167(2)
C(133) C(126) C(132) C(131) -2.5(19)
C(133) C(126) C(132) C(134) 2(2)
C(133) C(126) C(132) C(135) 11(4)
C(132) C(126) C(134) C(122) 150(2)
C(132) C(126) C(134) C(123) 131(3)
C(132) C(126) C(134) C(124) 13(2)
C(132) C(126) C(134) C(125) -7.3(16)
C(132) C(126) C(134) C(130) 177(2)
C(132) C(126) C(134) C(131) 148(12)
C(132) C(126) C(134) C(135) -6(2)
C(134) C(126) C(132) C(123) -21.4(19)
C(134) C(126) C(132) C(124) -22(3)
C(134) C(126) C(132) C(125) 165(3)
C(134) C(126) C(132) C(131) -4.1(18)
C(134) C(126) C(132) C(135) 9(4)
C(132) C(126) C(136) C(121) 159(11)
C(132) C(126) C(136) C(125) -17(9)
C(132) C(126) C(136) C(128) 153(10)
C(132) C(126) C(136) C(133) 147(11)
C(136) C(126) C(132) C(123) -165(11)
C(136) C(126) C(132) C(124) -166(11)
C(136) C(126) C(132) C(125) 22(12)
C(136) C(126) C(132) C(131) -148(11)
C(136) C(126) C(132) C(134) -143(12)
C(136) C(126) C(132) C(135) -134(11)
C(133) C(126) C(134) C(122) -28.2(14)
C(133) C(126) C(134) C(123) -47(2)
C(133) C(126) C(134) C(124) -166(2)
C(133) C(126) C(134) C(125) 174.1(16)
C(133) C(126) C(134) C(130) -1.7(16)
C(133) C(126) C(134) C(131) -31(11)
C(133) C(126) C(134) C(132) -179(2)
C(133) C(126) C(134) C(135) 175(3)
C(134) C(126) C(133) C(121) 60(4)
C(134) C(126) C(133) C(122) 29.8(15)
C(134) C(126) C(133) C(125) -6.8(18)
C(134) C(126) C(133) C(127) 150(2)
C(134) C(126) C(133) C(128) -179.8(12)
C(134) C(126) C(133) C(129) 0.8(16)
C(134) C(126) C(133) C(136) -174.7(18)
C(134) C(126) C(133) C(137) -5(3)
C(133) C(126) C(136) C(121) 11.7(11)
C(133) C(126) C(136) C(125) -164(3)
C(133) C(126) C(136) C(128) 6(2)
C(136) C(126) C(133) C(121) -125(4)
C(136) C(126) C(133) C(122) -155(2)
C(136) C(126) C(133) C(125) 168(2)
C(136) C(126) C(133) C(127) -35(2)
C(136) C(126) C(133) C(128) -5.1(19)
C(136) C(126) C(133) C(129) 176(2)
C(136) C(126) C(133) C(137) 169(3)
C(134) C(126) C(136) C(121) 26(5)
C(134) C(126) C(136) C(125) -149(7)
C(134) C(126) C(136) C(128) 20(6)
C(134) C(126) C(136) C(133) 15(5)
C(136) C(126) C(134) C(122) -42(5)
C(136) C(126) C(134) C(123) -61(5)
C(136) C(126) C(134) C(124) -179(4)
C(136) C(126) C(134) C(125) 161(5)
C(136) C(126) C(134) C(130) -15(5)
C(136) C(126) C(134) C(131) -44(13)
C(136) C(126) C(134) C(132) 168(4)
C(136) C(126) C(134) C(135) 162(4)
C(121) C(127) C(128) C(133) 2.4(10)
C(121) C(127) C(128) C(136) -22(2)
C(121) C(127) C(133) C(122) -0(2)
C(121) C(127) C(133) C(125) -99(4)
C(121) C(127) C(133) C(126) -125(4)
C(121) C(127) C(133) C(128) -173(3)
C(121) C(127) C(133) C(129) 30(2)
C(121) C(127) C(133) C(136) -150(3)
C(121) C(127) C(133) C(137) 41(2)
C(121) C(127) C(137) C(122) 47.8(18)
C(121) C(127) C(137) C(129) 23(3)
C(121) C(127) C(137) C(130) 39(3)
C(121) C(127) C(137) C(133) -19.2(13)
C(128) C(127) C(133) C(121) 173(3)
C(128) C(127) C(133) C(122) 172.7(18)
C(128) C(127) C(133) C(125) 74(4)
C(128) C(127) C(133) C(126) 48(2)
C(128) C(127) C(133) C(129) -157.6(17)
C(128) C(127) C(133) C(136) 22.6(18)
C(128) C(127) C(133) C(137) -146.2(19)
C(133) C(127) C(128) C(121) -2.4(10)
C(133) C(127) C(128) C(136) -25(2)
C(128) C(127) C(137) C(121) 42.6(17)
C(128) C(127) C(137) C(122) 90(2)
C(128) C(127) C(137) C(129) 66(4)
C(128) C(127) C(137) C(130) 81(3)
C(128) C(127) C(137) C(133) 23.4(13)
C(137) C(127) C(128) C(121) -26.7(9)
C(137) C(127) C(128) C(133) -24.3(13)
C(137) C(127) C(128) C(136) -49(2)
C(133) C(127) C(137) C(121) 19.2(13)
C(133) C(127) C(137) C(122) 67.0(17)
C(133) C(127) C(137) C(129) 42(3)
C(133) C(127) C(137) C(130) 58(3)
C(137) C(127) C(133) C(121) -41(2)
C(137) C(127) C(133) C(122) -41.1(12)
C(137) C(127) C(133) C(125) -140(4)
C(137) C(127) C(133) C(126) -166(3)
C(137) C(127) C(133) C(128) 146.2(19)
C(137) C(127) C(133) C(129) -11.4(10)
C(137) C(127) C(133) C(136) 168.8(18)
C(121) C(128) C(133) C(122) -3.7(18)
C(121) C(128) C(133) C(125) -151(3)
C(121) C(128) C(133) C(126) -147(3)
C(121) C(128) C(133) C(127) 5(2)
C(121) C(128) C(133) C(129) 32.0(18)
C(121) C(128) C(133) C(136) -151(2)
C(121) C(128) C(133) C(137) 35.6(18)
C(121) C(128) C(136) C(125) 12(2)
C(121) C(128) C(136) C(126) 7(2)
C(121) C(128) C(136) C(133) 12.6(12)
C(127) C(128) C(133) C(121) -5(2)
C(127) C(128) C(133) C(122) -9(2)
C(127) C(128) C(133) C(125) -156.1(17)
C(127) C(128) C(133) C(126) -152.8(18)
C(127) C(128) C(133) C(129) 27(2)
C(127) C(128) C(133) C(136) -156.7(19)
C(127) C(128) C(133) C(137) 30.2(17)
C(127) C(128) C(136) C(121) 23(2)
C(127) C(128) C(136) C(125) 35(4)
C(127) C(128) C(136) C(126) 30(4)
C(127) C(128) C(136) C(133) 36(2)
C(133) C(128) C(136) C(121) -12.6(12)
C(133) C(128) C(136) C(125) -0.7(17)
C(133) C(128) C(136) C(126) -6(2)
C(136) C(128) C(133) C(121) 151(2)
C(136) C(128) C(133) C(122) 148(2)
C(136) C(128) C(133) C(125) 0.6(13)
C(136) C(128) C(133) C(126) 3.9(15)
C(136) C(128) C(133) C(127) 156.7(19)
C(136) C(128) C(133) C(129) -177(2)
C(136) C(128) C(133) C(137) -173.1(19)
C(121) C(129) C(130) C(122) 48(3)
C(121) C(129) C(130) C(123) 4(4)
C(121) C(129) C(130) C(131) -26(4)
C(121) C(129) C(130) C(134) -29(3)
C(121) C(129) C(130) C(137) 167(9)
C(121) C(129) C(133) C(122) 65(2)
C(121) C(129) C(133) C(125) 136(2)
C(121) C(129) C(133) C(126) 133(3)
C(121) C(129) C(133) C(127) -30(2)
C(121) C(129) C(133) C(128) -46(2)
C(121) C(129) C(133) C(136) 149(9)
C(121) C(129) C(133) C(137) -54(2)
C(121) C(129) C(137) C(122) -62(3)
C(121) C(129) C(137) C(127) -20(3)
C(121) C(129) C(137) C(130) -171(6)
C(121) C(129) C(137) C(133) 19.8(12)
C(122) C(129) C(130) C(123) -44(2)
C(122) C(129) C(130) C(131) -75(2)
C(122) C(129) C(130) C(134) -77(2)
C(122) C(129) C(130) C(137) 119(7)
C(122) C(129) C(133) C(121) -65(2)
C(122) C(129) C(133) C(125) 71(2)
C(122) C(129) C(133) C(126) 69(2)
C(122) C(129) C(133) C(127) -95(2)
C(122) C(129) C(133) C(128) -111(2)
C(122) C(129) C(133) C(136) 84(8)
C(122) C(129) C(133) C(137) -119(3)
C(122) C(129) C(137) C(121) 62(3)
C(122) C(129) C(137) C(127) 43(5)
C(122) C(129) C(137) C(130) -109(7)
C(122) C(129) C(137) C(133) 82(2)
C(123) C(129) C(130) C(122) 44(2)
C(123) C(129) C(130) C(131) -30.7(17)
C(123) C(129) C(130) C(134) -33.4(18)
C(123) C(129) C(130) C(137) 163(6)
C(123) C(129) C(133) C(121) -115(2)
C(123) C(129) C(133) C(122) -49.8(19)
C(123) C(129) C(133) C(125) 21.3(14)
C(123) C(129) C(133) C(126) 19(2)
C(123) C(129) C(133) C(127) -145.1(13)
C(123) C(129) C(133) C(128) -160.6(16)
C(123) C(129) C(133) C(136) 34(8)
C(123) C(129) C(133) C(137) -169(2)
C(123) C(129) C(137) C(121) 41(11)
C(123) C(129) C(137) C(122) -21(10)
C(123) C(129) C(137) C(127) 21(14)
C(123) C(129) C(137) C(130) -131(16)
C(123) C(129) C(137) C(133) 61(11)
C(130) C(129) C(133) C(121) -133(3)
C(130) C(129) C(133) C(122) -68(2)
C(130) C(129) C(133) C(125) 4(2)
C(130) C(129) C(133) C(126) 1(2)
C(130) C(129) C(133) C(127) -163(2)
C(130) C(129) C(133) C(128) -178.4(19)
C(130) C(129) C(133) C(136) 16(9)
C(130) C(129) C(133) C(137) 174(3)
C(133) C(129) C(130) C(122) 75(2)
C(133) C(129) C(130) C(123) 32(3)
C(133) C(129) C(130) C(131) 1(2)
C(133) C(129) C(130) C(134) -2(2)
C(133) C(129) C(130) C(137) -166(8)
C(130) C(129) C(137) C(121) 171(6)
C(130) C(129) C(137) C(122) 109(7)
C(130) C(129) C(137) C(127) 152(4)
C(130) C(129) C(137) C(133) -169(6)
C(137) C(129) C(130) C(122) -119(7)
C(137) C(129) C(130) C(123) -163(6)
C(137) C(129) C(130) C(131) 167(6)
C(137) C(129) C(130) C(134) 164(7)
C(133) C(129) C(137) C(121) -19.8(12)
C(133) C(129) C(137) C(122) -82(2)
C(133) C(129) C(137) C(127) -39(3)
C(133) C(129) C(137) C(130) 169(6)
C(137) C(129) C(133) C(121) 54(2)
C(137) C(129) C(133) C(122) 119(3)
C(137) C(129) C(133) C(125) -170(2)
C(137) C(129) C(133) C(126) -173(2)
C(137) C(129) C(133) C(127) 23(2)
C(137) C(129) C(133) C(128) 8(2)
C(137) C(129) C(133) C(136) -158(8)
C(122) C(130) C(131) C(123) 32(2)
C(122) C(130) C(131) C(124) -41(2)
C(122) C(130) C(131) C(132) -49(2)
C(122) C(130) C(131) C(134) -50(2)
C(122) C(130) C(131) C(135) -119(11)
C(122) C(130) C(134) C(123) 86(2)
C(122) C(130) C(134) C(124) 120(2)
C(122) C(130) C(134) C(125) -49(3)
C(122) C(130) C(134) C(126) -44.6(16)
C(122) C(130) C(134) C(131) 129.8(19)
C(122) C(130) C(134) C(132) 125(8)
C(122) C(130) C(134) C(135) 137.0(19)
C(122) C(130) C(137) C(121) 45(2)
C(122) C(130) C(137) C(127) 12(3)
C(122) C(130) C(137) C(129) 54(6)
C(122) C(130) C(137) C(133) 64.8(18)
C(123) C(130) C(131) C(124) -73(3)
C(123) C(130) C(131) C(132) -81(2)
C(123) C(130) C(131) C(134) -82(2)
C(123) C(130) C(131) C(135) -151(11)
C(123) C(130) C(134) C(122) -86(2)
C(123) C(130) C(134) C(124) 34(2)
C(123) C(130) C(134) C(125) -134(3)
C(123) C(130) C(134) C(126) -131(2)
C(123) C(130) C(134) C(131) 44(2)
C(123) C(130) C(134) C(132) 39(8)
C(123) C(130) C(134) C(135) 51(2)
C(123) C(130) C(137) C(121) 10(2)
C(123) C(130) C(137) C(122) -35(2)
C(123) C(130) C(137) C(127) -23(4)
C(123) C(130) C(137) C(129) 19(7)
C(123) C(130) C(137) C(133) 30(2)
C(129) C(130) C(131) C(123) 78(3)
C(129) C(130) C(131) C(124) 4(3)
C(129) C(130) C(131) C(132) -3(2)
C(129) C(130) C(131) C(134) -4(2)
C(129) C(130) C(131) C(135) -74(11)
C(129) C(130) C(134) C(122) 46.6(15)
C(129) C(130) C(134) C(123) 133(2)
C(129) C(130) C(134) C(124) 166(2)
C(129) C(130) C(134) C(125) -2(3)
C(129) C(130) C(134) C(126) 2.0(16)
C(129) C(130) C(134) C(131) 176.4(19)
C(129) C(130) C(134) C(132) 171(8)
C(129) C(130) C(134) C(135) -176.4(18)
C(129) C(130) C(137) C(121) -9(6)
C(129) C(130) C(137) C(122) -54(6)
C(129) C(130) C(137) C(127) -41(6)
C(129) C(130) C(137) C(133) 11(6)
C(131) C(130) C(134) C(122) -129.8(19)
C(131) C(130) C(134) C(123) -44(2)
C(131) C(130) C(134) C(124) -10(2)
C(131) C(130) C(134) C(125) -178(2)
C(131) C(130) C(134) C(126) -174(2)
C(131) C(130) C(134) C(132) -5(7)
C(131) C(130) C(134) C(135) 7.2(15)
C(134) C(130) C(131) C(123) 82(2)
C(134) C(130) C(131) C(124) 8.7(19)
C(134) C(130) C(131) C(132) 0.9(13)
C(134) C(130) C(131) C(135) -70(11)
C(131) C(130) C(137) C(121) -24(2)
C(131) C(130) C(137) C(122) -69(2)
C(131) C(130) C(137) C(127) -57(4)
C(131) C(130) C(137) C(129) -15(7)
C(131) C(130) C(137) C(133) -4(2)
C(137) C(130) C(131) C(123) 81(2)
C(137) C(130) C(131) C(124) 8(3)
C(137) C(130) C(131) C(132) -0(2)
C(137) C(130) C(131) C(134) -1(2)
C(137) C(130) C(131) C(135) -71(11)
C(134) C(130) C(137) C(121) -24.8(18)
C(134) C(130) C(137) C(122) -69.9(18)
C(134) C(130) C(137) C(127) -58(3)
C(134) C(130) C(137) C(129) -16(6)
C(134) C(130) C(137) C(133) -5.1(14)
C(137) C(130) C(134) C(122) 49.3(13)
C(137) C(130) C(134) C(123) 135(2)
C(137) C(130) C(134) C(124) 169(2)
C(137) C(130) C(134) C(125) 0.8(17)
C(137) C(130) C(134) C(126) 4.8(15)
C(137) C(130) C(134) C(131) 179.1(17)
C(137) C(130) C(134) C(132) 174(8)
C(137) C(130) C(134) C(135) -173.7(16)
C(123) C(131) C(132) C(124) 104(5)
C(123) C(131) C(132) C(125) -52(3)
C(123) C(131) C(132) C(126) -47(2)
C(123) C(131) C(132) C(134) -52(3)
C(123) C(131) C(132) C(135) 141(2)
C(123) C(131) C(134) C(122) -22(2)
C(123) C(131) C(134) C(124) 119(2)
C(123) C(131) C(134) C(125) 126(5)
C(123) C(131) C(134) C(126) -20(11)
C(123) C(131) C(134) C(130) -51(2)
C(123) C(131) C(134) C(132) 127(3)
C(123) C(131) C(134) C(135) 139(2)
C(123) C(131) C(135) C(124) -59(4)
C(123) C(131) C(135) C(132) -70(4)
C(123) C(131) C(135) C(134) -77(4)
C(124) C(131) C(132) C(123) -104(5)
C(124) C(131) C(132) C(125) -156(5)
C(124) C(131) C(132) C(126) -151(5)
C(124) C(131) C(132) C(134) -156(5)
C(124) C(131) C(132) C(135) 37(4)
C(124) C(131) C(134) C(122) -141(2)
C(124) C(131) C(134) C(123) -119(2)
C(124) C(131) C(134) C(125) 7(4)
C(124) C(131) C(134) C(126) -139(11)
C(124) C(131) C(134) C(130) -170(2)
C(124) C(131) C(134) C(132) 8(2)
C(124) C(131) C(134) C(135) 20(2)
C(124) C(131) C(135) C(123) 59(4)
C(124) C(131) C(135) C(132) -11.3(14)
C(124) C(131) C(135) C(134) -18(2)
C(130) C(131) C(132) C(123) 50(2)
C(130) C(131) C(132) C(124) 155(5)
C(130) C(131) C(132) C(125) -1(2)
C(130) C(131) C(132) C(126) 3.8(18)
C(130) C(131) C(132) C(134) -2(2)
C(130) C(131) C(132) C(135) -168(2)
C(130) C(131) C(134) C(122) 28.9(11)
C(130) C(131) C(134) C(123) 51(2)
C(130) C(131) C(134) C(124) 170(2)
C(130) C(131) C(134) C(125) 178(2)
C(130) C(131) C(134) C(126) 32(11)
C(130) C(131) C(134) C(132) 178(2)
C(130) C(131) C(134) C(135) -170(2)
C(130) C(131) C(135) C(123) 146(13)
C(130) C(131) C(135) C(124) 87(11)
C(130) C(131) C(135) C(132) 76(11)
C(130) C(131) C(135) C(134) 68(10)
C(132) C(131) C(134) C(122) -150(2)
C(132) C(131) C(134) C(123) -127(3)
C(132) C(131) C(134) C(124) -8(2)
C(132) C(131) C(134) C(125) -1(2)
C(132) C(131) C(134) C(126) -147(12)
C(132) C(131) C(134) C(130) -178(2)
C(132) C(131) C(134) C(135) 12(2)
C(134) C(131) C(132) C(123) 52(3)
C(134) C(131) C(132) C(124) 156(5)
C(134) C(131) C(132) C(125) 0.5(18)
C(134) C(131) C(132) C(126) 5(2)
C(134) C(131) C(132) C(135) -167(3)
C(132) C(131) C(135) C(123) 70(4)
C(132) C(131) C(135) C(124) 11.3(14)
C(132) C(131) C(135) C(134) -7.1(17)
C(135) C(131) C(132) C(123) -141(2)
C(135) C(131) C(132) C(124) -37(4)
C(135) C(131) C(132) C(125) 167(2)
C(135) C(131) C(132) C(126) 172(2)
C(135) C(131) C(132) C(134) 167(3)
C(134) C(131) C(135) C(123) 77(4)
C(134) C(131) C(135) C(124) 18(2)
C(134) C(131) C(135) C(132) 7.1(17)
C(135) C(131) C(134) C(122) -161(2)
C(135) C(131) C(134) C(123) -139(2)
C(135) C(131) C(134) C(124) -20(2)
C(135) C(131) C(134) C(125) -13(6)
C(135) C(131) C(134) C(126) -159(10)
C(135) C(131) C(134) C(130) 170(2)
C(135) C(131) C(134) C(132) -12(2)
C(123) C(132) C(134) C(122) 71(4)
C(123) C(132) C(134) C(124) -24(3)
C(123) C(132) C(134) C(125) 145(2)
C(123) C(132) C(134) C(126) 140(3)
C(123) C(132) C(134) C(130) -31(6)
C(123) C(132) C(134) C(131) -35(2)
C(123) C(132) C(134) C(135) -44(3)
C(123) C(132) C(135) C(124) -20(3)
C(123) C(132) C(135) C(131) 16.5(14)
C(123) C(132) C(135) C(134) 26(2)
C(124) C(132) C(134) C(122) 95(4)
C(124) C(132) C(134) C(123) 24(3)
C(124) C(132) C(134) C(125) 168(2)
C(124) C(132) C(134) C(126) 163(2)
C(124) C(132) C(134) C(130) -7(8)
C(124) C(132) C(134) C(131) -11(2)
C(124) C(132) C(134) C(135) -20(2)
C(124) C(132) C(135) C(123) 20(3)
C(124) C(132) C(135) C(131) 37(3)
C(124) C(132) C(135) C(134) 46(4)
C(125) C(132) C(134) C(122) -73(4)
C(125) C(132) C(134) C(123) -145(2)
C(125) C(132) C(134) C(124) -168(2)
C(125) C(132) C(134) C(126) -5.1(11)
C(125) C(132) C(134) C(130) -175(6)
C(125) C(132) C(134) C(131) -179.6(13)
C(125) C(132) C(134) C(135) 171(2)
C(125) C(132) C(135) C(123) -90(13)
C(125) C(132) C(135) C(124) -110(13)
C(125) C(132) C(135) C(131) -73(13)
C(125) C(132) C(135) C(134) -64(12)
C(126) C(132) C(134) C(122) -68(3)
C(126) C(132) C(134) C(123) -140(3)
C(126) C(132) C(134) C(124) -163(2)
C(126) C(132) C(134) C(125) 5.1(11)
C(126) C(132) C(134) C(130) -170(8)
C(126) C(132) C(134) C(131) -175(2)
C(126) C(132) C(134) C(135) 176.2(16)
C(126) C(132) C(135) C(123) -34(4)
C(126) C(132) C(135) C(124) -54(5)
C(126) C(132) C(135) C(131) -18(4)
C(126) C(132) C(135) C(134) -8(3)
C(131) C(132) C(134) C(122) 106(4)
C(131) C(132) C(134) C(123) 35(2)
C(131) C(132) C(134) C(124) 11(2)
C(131) C(132) C(134) C(125) 179.6(13)
C(131) C(132) C(134) C(126) 175(2)
C(131) C(132) C(134) C(130) 4(6)
C(131) C(132) C(134) C(135) -9(2)
C(131) C(132) C(135) C(123) -16.5(14)
C(131) C(132) C(135) C(124) -37(3)
C(131) C(132) C(135) C(134) 9(2)
C(134) C(132) C(135) C(123) -26(2)
C(134) C(132) C(135) C(124) -46(4)
C(134) C(132) C(135) C(131) -9(2)
C(135) C(132) C(134) C(122) 115(4)
C(135) C(132) C(134) C(123) 44(3)
C(135) C(132) C(134) C(124) 20(2)
C(135) C(132) C(134) C(125) -171(2)
C(135) C(132) C(134) C(126) -176.2(16)
C(135) C(132) C(134) C(130) 14(8)
C(135) C(132) C(134) C(131) 9(2)
C(121) C(133) C(136) C(125) 127(3)
C(121) C(133) C(136) C(126) 123(4)
C(121) C(133) C(136) C(128) -52(3)
C(121) C(133) C(137) C(122) -62(2)
C(121) C(133) C(137) C(127) 56(2)
C(121) C(133) C(137) C(129) -98(3)
C(121) C(133) C(137) C(130) -101(2)
C(122) C(133) C(136) C(121) -77(4)
C(122) C(133) C(136) C(125) 51(3)
C(122) C(133) C(136) C(126) 46(3)
C(122) C(133) C(136) C(128) -129(3)
C(122) C(133) C(137) C(121) 62(2)
C(122) C(133) C(137) C(127) 117.9(16)
C(122) C(133) C(137) C(129) -36(2)
C(122) C(133) C(137) C(130) -38.8(12)
C(125) C(133) C(136) C(121) -127(3)
C(125) C(133) C(136) C(126) -4.3(9)
C(125) C(133) C(136) C(128) -179.6(10)
C(125) C(133) C(137) C(121) 111(3)
C(125) C(133) C(137) C(122) 48(2)
C(125) C(133) C(137) C(127) 166.1(15)
C(125) C(133) C(137) C(129) 12(2)
C(125) C(133) C(137) C(130) 9.4(19)
C(126) C(133) C(136) C(121) -123(4)
C(126) C(133) C(136) C(125) 4.3(9)
C(126) C(133) C(136) C(128) -175.2(18)
C(126) C(133) C(137) C(121) 110(4)
C(126) C(133) C(137) C(122) 48(3)
C(126) C(133) C(137) C(127) 165(3)
C(126) C(133) C(137) C(129) 12(4)
C(126) C(133) C(137) C(130) 9(3)
C(127) C(133) C(136) C(121) 38(3)
C(127) C(133) C(136) C(125) 165.5(11)
C(127) C(133) C(136) C(126) 161.2(16)
C(127) C(133) C(136) C(128) -14.1(11)
C(127) C(133) C(137) C(121) -56(2)
C(127) C(133) C(137) C(122) -117.9(16)
C(127) C(133) C(137) C(129) -154(2)
C(127) C(133) C(137) C(130) -156.7(14)
C(128) C(133) C(136) C(121) 52(3)
C(128) C(133) C(136) C(125) 179.6(10)
C(128) C(133) C(136) C(126) 175.2(18)
C(128) C(133) C(137) C(121) -75(2)
C(128) C(133) C(137) C(122) -137.3(17)
C(128) C(133) C(137) C(127) -19.4(12)
C(128) C(133) C(137) C(129) -173(2)
C(128) C(133) C(137) C(130) -176.1(12)
C(129) C(133) C(136) C(121) -141(10)
C(129) C(133) C(136) C(125) -13(8)
C(129) C(133) C(136) C(126) -18(8)
C(129) C(133) C(136) C(128) 167(8)
C(129) C(133) C(137) C(121) 98(3)
C(129) C(133) C(137) C(122) 36(2)
C(129) C(133) C(137) C(127) 154(2)
C(129) C(133) C(137) C(130) -2.9(17)
C(136) C(133) C(137) C(121) -99(8)
C(136) C(133) C(137) C(122) -162(7)
C(136) C(133) C(137) C(127) -44(7)
C(136) C(133) C(137) C(129) 162(7)
C(136) C(133) C(137) C(130) 159(7)
C(137) C(133) C(136) C(121) 78(8)
C(137) C(133) C(136) C(125) -155(7)
C(137) C(133) C(136) C(126) -159(7)
C(137) C(133) C(136) C(128) 26(7)
C(122) C(134) C(135) C(123) -0.6(14)
C(122) C(134) C(135) C(124) -111(4)
C(122) C(134) C(135) C(131) 24(2)
C(122) C(134) C(135) C(132) -143(3)
C(123) C(134) C(135) C(124) -110(4)
C(123) C(134) C(135) C(131) 24(2)
C(123) C(134) C(135) C(132) -142(2)
C(124) C(134) C(135) C(123) 110(4)
C(124) C(134) C(135) C(131) 135(5)
C(124) C(134) C(135) C(132) -32(3)
C(125) C(134) C(135) C(123) 150(2)
C(125) C(134) C(135) C(124) 40(4)
C(125) C(134) C(135) C(131) 174(2)
C(125) C(134) C(135) C(132) 7.6(17)
C(126) C(134) C(135) C(123) 149(3)
C(126) C(134) C(135) C(124) 39(5)
C(126) C(134) C(135) C(131) 174(3)
C(126) C(134) C(135) C(132) 7(2)
C(130) C(134) C(135) C(123) -33.4(14)
C(130) C(134) C(135) C(124) -144(4)
C(130) C(134) C(135) C(131) -9.1(19)
C(130) C(134) C(135) C(132) -176(2)
C(131) C(134) C(135) C(123) -24(2)
C(131) C(134) C(135) C(124) -135(5)
C(131) C(134) C(135) C(132) -167(3)
C(132) C(134) C(135) C(123) 142(2)
C(132) C(134) C(135) C(124) 32(3)
C(132) C(134) C(135) C(131) 167(3)
